data_7205537
loop_
_publ_author_name
'Cao, Rui'
'O'Halloran, Kevin P.'
'Hillesheim, Daniel A.'
'Lense, Sheri'
'Hardcastle, Kenneth I.'
'Hill, Craig L.'

_publ_section_title
;
 Controlled synthesis of a functionalized polytungstate ligand and a
 {MaMbMc(PW9)2} sandwich complex
;
_journal_issue 3
_journal_name_full CrystEngComm
_journal_page_first 738
_journal_paper_doi 10.1039/c0ce00828a
_journal_volume 13
_journal_year 2011
_chemical_formula_moiety 'C12 H10 K6 O82.99 P2 Rb2 Sn2 W19'
_chemical_formula_sum 'C12 H10 K6 O82.99 P2 Rb2 Sn2 W19'
_chemical_formula_weight 5680.05
_chemical_name_systematic
;
?
;
_space_group_IT_number 15
_symmetry_cell_setting monoclinic
_symmetry_space_group_name_Hall '-C 2yc'
_symmetry_space_group_name_H-M 'C 1 2/c 1'
_atom_sites_solution_hydrogens geom
_atom_sites_solution_primary direct
_atom_sites_solution_secondary difmap
_audit_creation_method SHELXL-97
_cell_angle_alpha 90.00
_cell_angle_beta 94.992(2)
_cell_angle_gamma 90.00
_cell_formula_units_Z 8
_cell_length_a 32.678(4)
_cell_length_b 14.1708(19)
_cell_length_c 39.662(5)
_cell_measurement_reflns_used 9753
_cell_measurement_temperature 173(2)
_cell_measurement_theta_max 32.38
_cell_measurement_theta_min 2.38
_cell_volume 18297(4)
_computing_cell_refinement 'Bruker SMART'
_computing_data_collection 'Bruker SMART'
_computing_data_reduction 'Bruker SAINT'
_computing_molecular_graphics 'Bruker SHELXTL'
_computing_publication_material 'Bruker SHELXTL'
_computing_structure_refinement 'SHELXL-97 (Sheldrick, 1997)'
_computing_structure_solution 'SHELXS-97 (Sheldrick, 1990)'
_diffrn_ambient_temperature 173(2)
_diffrn_measured_fraction_theta_full 0.954
_diffrn_measured_fraction_theta_max 0.954
_diffrn_measurement_device_type 'CCD area detector'
_diffrn_measurement_method 'phi and omega scans'
_diffrn_radiation_monochromator graphite
_diffrn_radiation_source 'fine-focus sealed tube'
_diffrn_radiation_type MoK\a
_diffrn_radiation_wavelength 0.71073
_diffrn_reflns_av_R_equivalents 0.0758
_diffrn_reflns_av_sigmaI/netI 0.0559
_diffrn_reflns_limit_h_max 49
_diffrn_reflns_limit_h_min -48
_diffrn_reflns_limit_k_max 21
_diffrn_reflns_limit_k_min -20
_diffrn_reflns_limit_l_max 59
_diffrn_reflns_limit_l_min -59
_diffrn_reflns_number 194610
_diffrn_reflns_theta_full 32.59
_diffrn_reflns_theta_max 32.59
_diffrn_reflns_theta_min 1.63
_exptl_absorpt_coefficient_mu 25.787
_exptl_absorpt_correction_T_max 0.1672
_exptl_absorpt_correction_T_min 0.0304
_exptl_absorpt_correction_type numerical
_exptl_absorpt_process_details SADABS
_exptl_crystal_colour colourless
_exptl_crystal_density_diffrn 4.124
_exptl_crystal_density_method 'not measured'
_exptl_crystal_description rod
_exptl_crystal_F_000 19759
_exptl_crystal_size_max 0.45
_exptl_crystal_size_mid 0.15
_exptl_crystal_size_min 0.11
_refine_diff_density_max 2.995
_refine_diff_density_min -6.613
_refine_diff_density_rms 0.519
_refine_ls_extinction_method none
_refine_ls_goodness_of_fit_ref 1.047
_refine_ls_hydrogen_treatment constr
_refine_ls_matrix_type full
_refine_ls_number_parameters 1067
_refine_ls_number_reflns 31826
_refine_ls_number_restraints 0
_refine_ls_restrained_S_all 1.047
_refine_ls_R_factor_all 0.0747
_refine_ls_R_factor_gt 0.0458
_refine_ls_shift/su_max 0.002
_refine_ls_shift/su_mean 0.000
_refine_ls_structure_factor_coef Fsqd
_refine_ls_weighting_details 'calc w=1/[\s^2^(Fo^2^)+(0.0900P)^2^+0.0000P] where P=(Fo^2^+2Fc^2^)/3'
_refine_ls_weighting_scheme calc
_refine_ls_wR_factor_gt 0.1331
_refine_ls_wR_factor_ref 0.1508
_reflns_number_gt 23146
_reflns_number_total 31826
_reflns_threshold_expression >2sigma(I)
_cod_data_source_file C0CE00828A.TXT
_cod_data_source_block 3
_cod_depositor_comments
;
The following automatic conversions were performed:
'_symmetry_cell_setting' value 'Monoclinic' changed to 'monoclinic'
according to '/home/saulius/struct/CIF-dictionaries/cif_core.dic'
dictionary named 'cif_core.dic' version 2.4.1 from 2010-06-29.

Automatic conversion script
Id: cif_fix_enum 1555 2011-01-17 13:19:09Z saulius 
;
_cod_original_sg_symbol_H-M C2/c
_cod_database_code 7205537

loop_
_symmetry_equiv_pos_as_xyz
'x, y, z'
'-x, y, -z+1/2'
'x+1/2, y+1/2, z'
'-x+1/2, y+1/2, -z+1/2'
'-x, -y, -z'
'x, -y, z-1/2'
'-x+1/2, -y+1/2, -z'
'x+1/2, -y+1/2, z-1/2'

loop_
_atom_site_label
_atom_site_type_symbol
_atom_site_fract_x
_atom_site_fract_y
_atom_site_fract_z
_atom_site_U_iso_or_equiv
_atom_site_adp_type
_atom_site_occupancy
_atom_site_symmetry_multiplicity
_atom_site_calc_flag
_atom_site_refinement_flags
_atom_site_disorder_assembly
_atom_site_disorder_group
C1 C 0.6874(3) 1.0813(8) 0.3706(3) 0.017(2) Uiso 1 1 d . . .
C2 C 0.6543(5) 1.1278(11) 0.3817(4) 0.038(3) Uiso 1 1 d . . .
H2A H 0.6319 1.0930 0.3890 0.045 Uiso 1 1 calc R . .
C3 C 0.6535(5) 1.2276(11) 0.3820(4) 0.040(3) Uiso 1 1 d . . .
H3A H 0.6310 1.2603 0.3902 0.049 Uiso 1 1 calc R . .
C4 C 0.6853(4) 1.2758(10) 0.3707(3) 0.030(3) Uiso 1 1 d . . .
H4A H 0.6852 1.3428 0.3711 0.036 Uiso 1 1 calc R . .
C5 C 0.7168(5) 1.2303(11) 0.3589(4) 0.038(3) Uiso 1 1 d . . .
H5A H 0.7388 1.2651 0.3507 0.046 Uiso 1 1 calc R . .
C6 C 0.7177(4) 1.1315(9) 0.3585(3) 0.028(3) Uiso 1 1 d . . .
H6A H 0.7400 1.0997 0.3495 0.034 Uiso 1 1 calc R . .
C7 C 0.7260(4) 0.4412(9) 0.4942(3) 0.025(2) Uiso 1 1 d . . .
C8 C 0.7608(5) 0.4603(12) 0.5146(4) 0.043(4) Uiso 1 1 d . . .
H8A H 0.7761 0.5157 0.5109 0.051 Uiso 1 1 calc R . .
C9 C 0.7743(6) 0.3990(14) 0.5412(5) 0.061(5) Uiso 1 1 d . . .
H9A H 0.7989 0.4120 0.5549 0.074 Uiso 1 1 calc R . .
C10 C 0.7529(6) 0.3248(13) 0.5469(5) 0.053(4) Uiso 1 1 d . . .
H10A H 0.7616 0.2856 0.5656 0.064 Uiso 1 1 calc R . .
C11 C 0.7192(8) 0.3013(18) 0.5274(6) 0.083(7) Uiso 1 1 d . . .
H11A H 0.7050 0.2452 0.5324 0.100 Uiso 1 1 calc R . .
C12 C 0.7035(6) 0.3581(12) 0.4991(5) 0.050(4) Uiso 1 1 d . . .
H12A H 0.6798 0.3409 0.4848 0.060 Uiso 1 1 calc R . .
K1 K 0.29282(7) 0.79082(17) 0.04866(6) 0.0194(5) Uani 1 1 d . . .
K2 K 0.47534(9) 0.4835(3) 0.28035(8) 0.0417(8) Uani 1 1 d . . .
K3 K 0.16898(10) 0.13970(19) 0.10744(8) 0.0307(6) Uani 1 1 d . . .
K4 K 0.98913(15) 0.4880(4) 0.39308(17) 0.093(2) Uani 1 1 d . . .
K5 K 0.5851(2) 0.5269(4) 0.55573(16) 0.0926(18) Uani 1 1 d . . .
K6 K 0.4600(3) 0.1693(5) 0.2028(4) 0.083(4) Uani 0.50 1 d P . .
K7 K 0.6153(2) 0.4988(6) 0.1433(2) 0.054(2) Uani 0.50 1 d P . .
O1 O 0.4786(2) 0.7648(6) 0.4576(2) 0.0267(19) Uani 1 1 d . . .
O2 O 0.4850(2) 0.6021(6) 0.4180(2) 0.0211(17) Uani 1 1 d . . .
O3 O 0.4647(2) 0.4347(6) 0.3844(2) 0.0258(19) Uani 1 1 d . . .
O4 O 0.4728(2) 0.6042(6) 0.3508(2) 0.0177(15) Uani 1 1 d . . .
O5 O 0.4492(2) 0.7754(6) 0.3180(2) 0.0237(18) Uani 1 1 d . . .
O6 O 0.4766(2) 0.7644(6) 0.38614(19) 0.0177(15) Uani 1 1 d . . .
O7 O 0.5418(2) 0.6604(5) 0.38199(18) 0.0144(14) Uani 1 1 d . . .
O8 O 0.5439(2) 0.8273(5) 0.42151(19) 0.0175(15) Uani 1 1 d . . .
O9 O 0.5520(2) 0.6667(5) 0.45410(19) 0.0170(15) Uani 1 1 d . . .
O10 O 0.5447(2) 0.4780(5) 0.4122(2) 0.0167(15) Uani 1 1 d . . .
O11 O 0.5326(2) 0.4785(5) 0.34713(19) 0.0162(15) Uani 1 1 d . . .
O12 O 0.5227(2) 0.6736(5) 0.30925(18) 0.0128(14) Uani 1 1 d . . .
O13 O 0.5285(2) 0.8279(5) 0.34249(19) 0.0157(15) Uani 1 1 d . . .
O14 O 0.6095(3) 0.6710(6) 0.5102(2) 0.0208(17) Uani 1 1 d . . .
O15 O 0.5984(2) 0.5181(6) 0.46451(18) 0.0157(15) Uani 1 1 d . . .
O16 O 0.5935(2) 0.3331(5) 0.4377(2) 0.0227(18) Uani 1 1 d . . .
O17 O 0.6047(2) 0.4305(5) 0.37607(18) 0.0144(14) Uani 1 1 d . . .
O18 O 0.5773(2) 0.3414(5) 0.3151(2) 0.0235(18) Uani 1 1 d . . .
O19 O 0.5663(2) 0.5252(5) 0.29086(19) 0.0154(14) Uani 1 1 d . . .
O20 O 0.5557(2) 0.6798(5) 0.24810(19) 0.0168(15) Uani 1 1 d . . .
O21 O 0.5876(2) 0.7837(5) 0.30451(17) 0.0147(14) Uani 1 1 d . . .
O22 O 0.5636(3) 0.9762(6) 0.3105(2) 0.0227(17) Uani 1 1 d . . .
O23 O 0.5791(2) 0.9404(6) 0.38001(19) 0.0193(16) Uani 1 1 d . . .
O24 O 0.5933(3) 0.9673(6) 0.4505(2) 0.0243(18) Uani 1 1 d . . .
O25 O 0.6164(2) 0.7749(5) 0.44940(17) 0.0136(14) Uani 1 1 d . . .
O26 O 0.6110(2) 0.6094(5) 0.40848(17) 0.0111(13) Uani 1 1 d . . .
O27 O 0.5962(2) 0.6122(5) 0.34514(17) 0.0122(13) Uani 1 1 d . . .
O28 O 0.6037(2) 0.7648(5) 0.37758(17) 0.0113(13) Uani 1 1 d . . .
O29 O 0.6667(2) 0.6238(5) 0.46650(18) 0.0132(14) Uani 1 1 d . . .
O30 O 0.6593(2) 0.4484(5) 0.4304(2) 0.0185(16) Uani 1 1 d . . .
O31 O 0.6401(2) 0.4711(5) 0.31793(18) 0.0134(14) Uani 1 1 d . . .
O32 O 0.6309(2) 0.6352(5) 0.28464(18) 0.0144(14) Uani 1 1 d . . .
O33 O 0.6377(2) 0.9069(6) 0.3389(2) 0.0183(15) Uani 1 1 d . . .
O34 O 0.6529(2) 0.9059(5) 0.41130(18) 0.0140(14) Uani 1 1 d . . .
O35 O 0.7446(2) 0.4534(5) 0.41800(19) 0.0155(15) Uani 1 1 d . . .
O36 O 0.7198(2) 0.4699(5) 0.30608(18) 0.0136(14) Uani 1 1 d . . .
O37 O 0.7115(2) 0.6365(5) 0.27494(17) 0.0109(13) Uani 1 1 d . . .
O38 O 0.7230(2) 0.9066(5) 0.33163(18) 0.0142(14) Uani 1 1 d . . .
O39 O 0.7411(2) 0.9050(5) 0.4044(2) 0.0173(15) Uani 1 1 d . . .
O40 O 0.7540(2) 0.6269(5) 0.45715(19) 0.0160(15) Uani 1 1 d . . .
O41 O 0.8111(3) 0.3372(6) 0.4151(2) 0.0224(17) Uani 1 1 d . . .
O42 O 0.7771(2) 0.4337(5) 0.35745(17) 0.0120(13) Uani 1 1 d . . .
O43 O 0.7834(2) 0.3481(5) 0.2939(2) 0.0181(16) Uani 1 1 d . . .
O44 O 0.7779(2) 0.5344(5) 0.27008(18) 0.0140(14) Uani 1 1 d . . .
O45 O 0.7674(2) 0.6927(5) 0.22882(19) 0.0160(15) Uani 1 1 d . . .
O46 O 0.7595(2) 0.7887(5) 0.28996(18) 0.0114(13) Uani 1 1 d . . .
O47 O 0.7813(2) 0.9819(5) 0.29354(17) 0.0146(14) Uani 1 1 d . . .
O48 O 0.7976(2) 0.9447(5) 0.36238(19) 0.0150(14) Uani 1 1 d . . .
O49 O 0.8150(3) 0.9716(5) 0.4319(2) 0.0214(17) Uani 1 1 d . . .
O50 O 0.7936(2) 0.7781(5) 0.43508(18) 0.0143(14) Uani 1 1 d . . .
O51 O 0.8279(2) 0.6652(6) 0.49056(19) 0.0199(16) Uani 1 1 d . . .
O52 O 0.8181(2) 0.5185(5) 0.44268(18) 0.0153(14) Uani 1 1 d . . .
O53 O 0.7828(2) 0.6113(5) 0.39126(17) 0.0138(14) Uani 1 1 d . . .
O54 O 0.77161(19) 0.6169(5) 0.32744(17) 0.0087(12) Uani 1 1 d . . .
O55 O 0.7751(2) 0.7673(5) 0.36122(18) 0.0122(13) Uani 1 1 d . . .
O56 O 0.8492(2) 0.4842(5) 0.38504(19) 0.0144(14) Uani 1 1 d . . .
O57 O 0.8353(2) 0.4884(5) 0.3202(2) 0.0156(15) Uani 1 1 d . . .
O58 O 0.8257(2) 0.6868(5) 0.28223(18) 0.0140(14) Uani 1 1 d . . .
O59 O 0.8319(2) 0.8392(5) 0.31792(19) 0.0150(14) Uani 1 1 d . . .
O60 O 0.8517(2) 0.8338(5) 0.39719(19) 0.0178(15) Uani 1 1 d . . .
O61 O 0.8582(2) 0.6718(5) 0.4279(2) 0.0178(15) Uani 1 1 d . . .
O62 O 0.8382(2) 0.6682(5) 0.35620(19) 0.0129(14) Uani 1 1 d . . .
O63 O 0.9304(2) 0.7738(6) 0.4212(2) 0.0217(17) Uani 1 1 d . . .
O64 O 0.9094(2) 0.6144(5) 0.38239(19) 0.0164(15) Uani 1 1 d . . .
O65 O 0.9161(2) 0.4455(6) 0.3466(2) 0.0223(17) Uani 1 1 d . . .
O66 O 0.8923(2) 0.6189(5) 0.31552(19) 0.0159(15) Uani 1 1 d . . .
O67 O 0.8982(2) 0.7922(6) 0.2805(2) 0.0220(17) Uani 1 1 d . . .
O68 O 0.9019(2) 0.7766(6) 0.3515(2) 0.0194(16) Uani 1 1 d . . .
O69 O 0.6880(2) 0.6225(6) 0.33924(19) 0.0187(16) Uani 1 1 d . . .
O70 O 0.6626(2) 0.4838(5) 0.25247(19) 0.0169(15) Uani 1 1 d . . .
O71 O 0.6882(3) 0.7808(5) 0.37389(19) 0.0214(17) Uani 1 1 d . . .
O72 O 0.6942(2) 0.6071(5) 0.40616(19) 0.0193(16) Uani 1 1 d . . .
O1W O 0.6306(3) 0.7452(7) 0.2133(3) 0.042(3) Uiso 1 1 d . . .
O2W O 0.0653(4) 0.6406(9) 0.0145(4) 0.062(3) Uiso 1 1 d . . .
O3W O 0.3956(3) 0.5463(7) 0.2904(2) 0.031(2) Uiso 1 1 d . . .
O4W O 0.6233(5) 0.9897(12) 0.2480(4) 0.026(4) Uiso 0.50 1 d P . .
O5W O 0.6075(5) 0.8090(11) 0.0410(4) 0.021(3) Uiso 0.50 1 d P . .
O6W O 0.1951(3) 0.1672(7) 0.1786(3) 0.042(3) Uiso 1 1 d . . .
O7W O 0.1088(7) 0.2738(16) 0.1134(6) 0.040(5) Uiso 0.50 1 d P . .
O8W O 0.4996(8) 0.2367(18) 0.0270(7) 0.057(6) Uiso 0.50 1 d P . .
O9W O 0.5333(6) 0.9760(14) 0.2063(5) 0.034(4) Uiso 0.50 1 d P . .
O10W O 0.5153(7) 0.2993(17) 0.1730(6) 0.050(6) Uiso 0.50 1 d P . .
O11W O 0.8754(6) 0.6292(13) 0.2045(5) 0.030(4) Uiso 0.50 1 d P . .
O12W O 0.5810(7) 0.9822(16) 0.0571(6) 0.045(5) Uiso 0.50 1 d P . .
O13W O 0.5889(6) 0.8872(13) 0.2330(5) 0.030(4) Uiso 0.50 1 d P . .
O14W O 0.5000 0.849(2) 0.2500 0.055(9) Uiso 0.50 2 d SP . .
O15W O 0.5453(9) 0.907(2) 0.2356(8) 0.078(9) Uiso 0.50 1 d P . .
O16W O 0.5374(10) 1.093(2) 0.2247(8) 0.080(9) Uiso 0.50 1 d P . .
O17W O 0.6232(12) 0.376(3) 0.5424(10) 0.069(10) Uiso 0.40 1 d P . .
O18W O 0.5090(16) 0.450(3) 0.4871(13) 0.065(13) Uiso 0.27 1 d P . .
O19W O 0.1039(8) 0.294(2) 0.0991(8) 0.020(6) Uiso 0.30 1 d P . .
O20W O 0.6128(15) 0.327(4) 0.5467(13) 0.059(13) Uiso 0.27 1 d P . .
P1 P 0.58890(7) 0.66143(17) 0.37823(6) 0.0080(4) Uani 1 1 d . . .
P2 P 0.79086(7) 0.66608(17) 0.35945(6) 0.0071(4) Uani 1 1 d . . .
Rb1 Rb 0.84115(5) 0.79539(12) 0.21539(4) 0.0480(4) Uani 1 1 d . . .
Rb2 Rb 0.66927(5) 0.82941(12) 0.27082(4) 0.0474(4) Uani 1 1 d . . .
Sn1 Sn 0.68893(2) 0.93086(5) 0.371766(17) 0.01176(13) Uani 1 1 d . . .
Sn2 Sn 0.70898(2) 0.52437(5) 0.450700(19) 0.01368(13) Uani 1 1 d . . .
W1 W 0.509621(13) 0.72477(3) 0.428193(11) 0.01705(9) Uani 1 1 d . . .
W2 W 0.501096(12) 0.52105(3) 0.382842(11) 0.01642(9) Uani 1 1 d . . .
W3 W 0.490424(12) 0.73167(3) 0.342387(11) 0.01459(8) Uani 1 1 d . . .
W4 W 0.612261(12) 0.64969(3) 0.467895(10) 0.01348(8) Uani 1 1 d . . .
W5 W 0.603093(12) 0.44519(3) 0.424510(11) 0.01388(8) Uani 1 1 d . . .
W6 W 0.585484(12) 0.45330(3) 0.330898(11) 0.01243(8) Uani 1 1 d . . .
W7 W 0.572419(12) 0.65962(3) 0.289369(10) 0.01244(8) Uani 1 1 d . . .
W8 W 0.582382(13) 0.88578(3) 0.336014(11) 0.01359(8) Uani 1 1 d . . .
W9 W 0.600141(13) 0.88024(3) 0.421531(10) 0.01377(8) Uani 1 1 d . . .
W10 W 0.795931(12) 0.44883(3) 0.403918(10) 0.01224(8) Uani 1 1 d . . .
W11 W 0.778241(12) 0.45857(3) 0.310665(10) 0.01094(8) Uani 1 1 d . . .
W12 W 0.768890(12) 0.66656(3) 0.270887(10) 0.01075(8) Uani 1 1 d . . .
W13 W 0.776008(12) 0.88837(3) 0.320556(10) 0.01116(8) Uani 1 1 d . . .
W14 W 0.796331(13) 0.88363(3) 0.405882(10) 0.01311(8) Uani 1 1 d . . .
W15 W 0.807718(12) 0.65000(3) 0.449510(10) 0.01291(8) Uani 1 1 d . . .
W16 W 0.888338(12) 0.73466(3) 0.396468(11) 0.01446(8) Uani 1 1 d . . .
W17 W 0.879350(12) 0.53114(3) 0.351290(11) 0.01386(8) Uani 1 1 d . . .
W18 W 0.870217(12) 0.74389(3) 0.310897(11) 0.01403(8) Uani 1 1 d . . .
W19 W 0.676930(12) 0.56479(3) 0.301654(10) 0.01041(8) Uani 0.97 1 d P . .
W19A W 0.7047(5) 0.5420(12) 0.4336(5) 0.020(3) Uiso 0.03 1 d P . .

loop_
_atom_site_aniso_label
_atom_site_aniso_U_11
_atom_site_aniso_U_22
_atom_site_aniso_U_33
_atom_site_aniso_U_23
_atom_site_aniso_U_13
_atom_site_aniso_U_12
K1 0.0200(10) 0.0197(11) 0.0196(11) -0.0116(9) 0.0076(9) -0.0053(9)
K2 0.0252(14) 0.069(2) 0.0295(16) 0.0103(16) -0.0043(12) 0.0071(14)
K3 0.0455(16) 0.0188(12) 0.0283(14) -0.0014(11) 0.0070(12) 0.0081(11)
K4 0.056(3) 0.065(3) 0.149(6) -0.031(3) -0.047(3) 0.030(2)
K5 0.106(4) 0.089(4) 0.089(4) -0.001(3) 0.043(4) -0.020(3)
K6 0.040(4) 0.024(4) 0.182(12) 0.007(5) -0.009(6) 0.008(3)
K7 0.045(4) 0.061(5) 0.055(5) -0.024(4) -0.004(3) 0.010(4)
O1 0.017(4) 0.038(5) 0.027(5) -0.005(4) 0.010(3) 0.014(4)
O2 0.019(4) 0.031(5) 0.014(4) -0.002(3) 0.009(3) -0.003(3)
O3 0.011(3) 0.029(5) 0.037(5) 0.000(4) 0.004(3) -0.002(3)
O4 0.014(3) 0.020(4) 0.019(4) -0.005(3) 0.005(3) -0.002(3)
O5 0.015(4) 0.030(5) 0.026(4) -0.001(4) 0.003(3) 0.006(3)
O6 0.016(3) 0.026(4) 0.011(3) -0.003(3) 0.004(3) 0.009(3)
O7 0.015(3) 0.020(4) 0.009(3) -0.001(3) 0.003(3) 0.004(3)
O8 0.020(4) 0.022(4) 0.011(3) -0.004(3) 0.004(3) 0.000(3)
O9 0.014(3) 0.024(4) 0.013(4) 0.002(3) 0.004(3) -0.001(3)
O10 0.013(3) 0.017(4) 0.020(4) 0.001(3) 0.005(3) 0.000(3)
O11 0.013(3) 0.018(4) 0.018(4) -0.001(3) 0.002(3) -0.002(3)
O12 0.014(3) 0.013(3) 0.012(3) -0.003(3) 0.005(3) -0.003(3)
O13 0.015(3) 0.017(4) 0.016(4) 0.005(3) 0.005(3) 0.003(3)
O14 0.029(4) 0.021(4) 0.013(4) 0.001(3) 0.007(3) 0.001(3)
O15 0.014(3) 0.026(4) 0.007(3) -0.003(3) 0.001(3) -0.003(3)
O16 0.018(4) 0.015(4) 0.036(5) 0.008(3) 0.009(3) -0.006(3)
O17 0.016(3) 0.020(4) 0.008(3) 0.003(3) 0.004(3) -0.004(3)
O18 0.019(4) 0.014(4) 0.037(5) -0.004(3) 0.004(4) -0.003(3)
O19 0.017(3) 0.014(4) 0.015(4) -0.004(3) 0.001(3) -0.001(3)
O20 0.018(3) 0.019(4) 0.013(4) -0.002(3) 0.005(3) 0.003(3)
O21 0.016(3) 0.024(4) 0.004(3) -0.001(3) -0.001(3) 0.003(3)
O22 0.026(4) 0.021(4) 0.020(4) 0.003(3) -0.001(3) 0.001(3)
O23 0.025(4) 0.024(4) 0.009(3) -0.001(3) 0.001(3) 0.013(3)
O24 0.035(5) 0.021(4) 0.019(4) -0.009(3) 0.010(4) 0.009(3)
O25 0.019(3) 0.016(4) 0.005(3) -0.002(3) 0.001(3) -0.004(3)
O26 0.012(3) 0.015(3) 0.006(3) 0.003(3) 0.002(2) 0.002(3)
O27 0.017(3) 0.012(3) 0.009(3) -0.001(3) 0.004(3) 0.001(3)
O28 0.016(3) 0.010(3) 0.008(3) 0.003(3) 0.004(3) 0.003(3)
O29 0.013(3) 0.015(4) 0.012(3) 0.002(3) 0.001(3) 0.006(3)
O30 0.015(3) 0.020(4) 0.021(4) -0.002(3) 0.004(3) -0.002(3)
O31 0.015(3) 0.015(4) 0.010(3) 0.004(3) 0.002(3) 0.003(3)
O32 0.013(3) 0.017(4) 0.013(3) 0.002(3) 0.006(3) -0.002(3)
O33 0.016(3) 0.021(4) 0.018(4) -0.001(3) -0.001(3) -0.002(3)
O34 0.020(3) 0.015(4) 0.007(3) -0.001(3) -0.002(3) -0.001(3)
O35 0.013(3) 0.016(4) 0.018(4) 0.002(3) 0.004(3) -0.002(3)
O36 0.015(3) 0.014(4) 0.011(3) -0.001(3) -0.002(3) 0.002(3)
O37 0.013(3) 0.013(3) 0.007(3) 0.001(3) 0.003(2) 0.001(3)
O38 0.018(3) 0.012(3) 0.012(3) 0.001(3) -0.001(3) -0.003(3)
O39 0.020(4) 0.015(4) 0.017(4) 0.000(3) 0.006(3) -0.002(3)
O40 0.019(4) 0.015(4) 0.015(4) 0.001(3) 0.003(3) 0.000(3)
O41 0.026(4) 0.024(4) 0.018(4) 0.007(3) 0.007(3) 0.003(3)
O42 0.012(3) 0.016(3) 0.009(3) 0.006(3) 0.004(2) -0.002(3)
O43 0.016(3) 0.013(4) 0.026(4) -0.005(3) 0.005(3) 0.002(3)
O44 0.013(3) 0.016(4) 0.013(3) 0.007(3) 0.001(3) 0.003(3)
O45 0.016(3) 0.020(4) 0.013(3) 0.003(3) 0.006(3) -0.003(3)
O46 0.011(3) 0.010(3) 0.014(3) 0.003(3) 0.000(2) -0.002(2)
O47 0.026(4) 0.013(3) 0.005(3) 0.004(3) 0.004(3) -0.001(3)
O48 0.022(4) 0.010(3) 0.014(4) 0.001(3) 0.001(3) -0.006(3)
O49 0.032(4) 0.014(4) 0.017(4) 0.001(3) -0.003(3) -0.007(3)
O50 0.017(3) 0.013(3) 0.013(3) 0.001(3) 0.004(3) -0.002(3)
O51 0.027(4) 0.026(4) 0.006(3) 0.000(3) -0.002(3) -0.002(3)
O52 0.015(3) 0.020(4) 0.010(3) 0.004(3) -0.004(3) 0.002(3)
O53 0.020(3) 0.016(4) 0.006(3) 0.001(3) 0.002(3) 0.001(3)
O54 0.009(3) 0.009(3) 0.008(3) -0.005(2) 0.001(2) -0.001(2)
O55 0.017(3) 0.004(3) 0.015(3) 0.000(3) -0.003(3) -0.003(2)
O56 0.015(3) 0.013(3) 0.016(4) 0.003(3) 0.004(3) 0.004(3)
O57 0.009(3) 0.015(4) 0.023(4) -0.001(3) 0.002(3) 0.001(3)
O58 0.013(3) 0.020(4) 0.008(3) -0.003(3) 0.002(3) -0.002(3)
O59 0.015(3) 0.017(4) 0.012(3) 0.000(3) -0.003(3) -0.002(3)
O60 0.022(4) 0.018(4) 0.013(4) 0.002(3) 0.000(3) -0.006(3)
O61 0.014(3) 0.021(4) 0.019(4) 0.003(3) 0.006(3) 0.002(3)
O62 0.009(3) 0.015(3) 0.015(3) 0.003(3) 0.005(3) -0.004(3)
O63 0.012(3) 0.032(5) 0.021(4) 0.002(3) 0.000(3) -0.008(3)
O64 0.011(3) 0.021(4) 0.016(4) 0.002(3) -0.001(3) 0.001(3)
O65 0.017(4) 0.023(4) 0.026(4) 0.005(3) 0.003(3) 0.009(3)
O66 0.012(3) 0.019(4) 0.017(4) 0.003(3) 0.005(3) -0.002(3)
O67 0.015(3) 0.031(5) 0.020(4) 0.005(3) 0.004(3) -0.008(3)
O68 0.010(3) 0.031(4) 0.018(4) 0.009(3) 0.000(3) -0.004(3)
O69 0.022(4) 0.022(4) 0.012(4) -0.003(3) 0.003(3) 0.001(3)
O70 0.018(3) 0.020(4) 0.013(4) -0.005(3) 0.005(3) -0.003(3)
O71 0.043(5) 0.010(4) 0.011(4) 0.000(3) 0.001(3) 0.002(3)
O72 0.028(4) 0.017(4) 0.013(4) 0.006(3) -0.001(3) 0.003(3)
P1 0.0067(9) 0.0101(11) 0.0074(11) 0.0000(8) 0.0021(8) 0.0012(8)
P2 0.0084(10) 0.0076(11) 0.0051(10) 0.0001(8) 0.0002(8) -0.0027(8)
Rb1 0.0613(10) 0.0468(9) 0.0371(8) 0.0055(7) 0.0103(7) -0.0181(8)
Rb2 0.0458(9) 0.0525(10) 0.0439(9) -0.0011(7) 0.0053(7) 0.0012(7)
Sn1 0.0163(3) 0.0085(3) 0.0107(3) 0.0006(2) 0.0025(2) 0.0006(2)
Sn2 0.0159(3) 0.0145(3) 0.0110(3) 0.0033(3) 0.0030(2) 0.0005(2)
W1 0.01328(18) 0.0264(2) 0.01241(19) -0.00132(17) 0.00643(15) 0.00389(16)
W2 0.01020(17) 0.0214(2) 0.0184(2) 0.00250(17) 0.00539(15) -0.00350(15)
W3 0.01116(17) 0.0195(2) 0.01329(19) -0.00180(16) 0.00223(14) 0.00291(14)
W4 0.01511(18) 0.0171(2) 0.00894(17) 0.00109(15) 0.00502(14) 0.00134(15)
W5 0.01471(18) 0.01313(19) 0.01434(19) 0.00251(15) 0.00436(14) -0.00146(14)
W6 0.01223(17) 0.01166(18) 0.01375(18) -0.00139(14) 0.00313(14) -0.00291(13)
W7 0.01327(17) 0.01583(19) 0.00834(17) -0.00035(14) 0.00159(13) 0.00276(14)
W8 0.01562(18) 0.01408(19) 0.01118(18) 0.00117(15) 0.00178(14) 0.00197(14)
W9 0.01781(18) 0.01373(19) 0.01029(18) -0.00146(15) 0.00428(14) 0.00339(14)
W10 0.01413(17) 0.01062(18) 0.01230(18) 0.00308(14) 0.00306(14) 0.00157(14)
W11 0.01150(16) 0.00933(17) 0.01217(18) -0.00060(14) 0.00206(13) -0.00004(13)
W12 0.01205(16) 0.01250(18) 0.00797(17) 0.00129(14) 0.00232(13) -0.00119(13)
W13 0.01390(17) 0.01013(18) 0.00965(17) 0.00196(14) 0.00225(13) -0.00204(13)
W14 0.01663(18) 0.01172(19) 0.01068(18) -0.00103(14) -0.00044(14) -0.00289(14)
W15 0.01415(17) 0.01553(19) 0.00872(17) 0.00169(14) -0.00092(14) -0.00247(14)
W16 0.01166(17) 0.0175(2) 0.01379(19) 0.00175(15) -0.00137(14) -0.00431(14)
W17 0.00975(16) 0.01603(19) 0.0160(2) 0.00052(16) 0.00242(14) 0.00079(14)
W18 0.01008(16) 0.0189(2) 0.01354(19) 0.00308(16) 0.00385(14) -0.00201(14)
W19 0.00961(16) 0.01290(19) 0.00899(17) -0.00285(14) 0.00235(13) -0.00093(13)

loop_
_atom_type_symbol
_atom_type_description
_atom_type_scat_dispersion_real
_atom_type_scat_dispersion_imag
_atom_type_scat_source
C C 0.0033 0.0016 'International Tables Vol C Tables 4.2.6.8 and 6.1.1.4'
H H 0.0000 0.0000 'International Tables Vol C Tables 4.2.6.8 and 6.1.1.4'
Rb Rb -0.9393 2.9676 'International Tables Vol C Tables 4.2.6.8 and 6.1.1.4'
O O 0.0106 0.0060 'International Tables Vol C Tables 4.2.6.8 and 6.1.1.4'
P P 0.1023 0.0942 'International Tables Vol C Tables 4.2.6.8 and 6.1.1.4'
K K 0.2009 0.2494 'International Tables Vol C Tables 4.2.6.8 and 6.1.1.4'
Sn Sn -0.6537 1.4246 'International Tables Vol C Tables 4.2.6.8 and 6.1.1.4'
W W -0.8490 6.8722 'International Tables Vol C Tables 4.2.6.8 and 6.1.1.4'

loop_
_geom_angle_atom_site_label_1
_geom_angle_atom_site_label_2
_geom_angle_atom_site_label_3
_geom_angle
_geom_angle_site_symmetry_1
_geom_angle_site_symmetry_3
_geom_angle_publ_flag
C6 C1 C2 119.2(12) . . ?
C6 C1 Sn1 121.3(9) . . ?
C2 C1 Sn1 119.5(9) . . ?
C1 C2 C3 119.9(14) . . ?
C1 C2 H2A 120.0 . . ?
C3 C2 H2A 120.0 . . ?
C4 C3 C2 119.1(15) . . ?
C4 C3 H3A 120.4 . . ?
C2 C3 H3A 120.4 . . ?
C5 C4 C3 120.8(15) . . ?
C5 C4 Rb1 80.0(9) . 4_655 ?
C3 C4 Rb1 103.7(9) . 4_655 ?
C5 C4 H4A 119.6 . . ?
C3 C4 H4A 119.6 . . ?
Rb1 C4 H4A 86.4 4_655 . ?
C4 C5 C6 120.3(14) . . ?
C4 C5 Rb1 77.8(9) . 4_655 ?
C6 C5 Rb1 105.4(9) . 4_655 ?
C4 C5 H5A 119.9 . . ?
C6 C5 H5A 119.9 . . ?
Rb1 C5 H5A 86.8 4_655 . ?
C1 C6 C5 120.6(13) . . ?
C1 C6 H6A 119.7 . . ?
C5 C6 H6A 119.7 . . ?
C8 C7 C12 120.0(14) . . ?
C8 C7 Sn2 121.2(10) . . ?
C12 C7 Sn2 118.2(11) . . ?
C7 C8 C9 120.9(16) . . ?
C7 C8 H8A 119.6 . . ?
C9 C8 H8A 119.6 . . ?
C10 C9 C8 120(2) . . ?
C10 C9 H9A 120.2 . . ?
C8 C9 H9A 120.2 . . ?
C9 C10 C11 122(2) . . ?
C9 C10 H10A 118.8 . . ?
C11 C10 H10A 118.8 . . ?
C10 C11 C12 122(2) . . ?
C10 C11 H11A 118.9 . . ?
C12 C11 H11A 118.9 . . ?
C7 C12 C11 114.9(18) . . ?
C7 C12 H12A 122.6 . . ?
C11 C12 H12A 122.6 . . ?
O51 K1 O39 130.9(2) 8_465 2_655 ?
O51 K1 O40 112.9(2) 8_465 2_655 ?
O39 K1 O40 107.1(2) 2_655 2_655 ?
O51 K1 O34 93.1(2) 8_465 2_655 ?
O39 K1 O34 63.2(2) 2_655 2_655 ?
O40 K1 O34 148.3(2) 2_655 2_655 ?
O51 K1 O29 76.8(2) 8_465 2_655 ?
O39 K1 O29 149.5(2) 2_655 2_655 ?
O40 K1 O29 62.8(2) 2_655 2_655 ?
O34 K1 O29 109.0(2) 2_655 2_655 ?
O51 K1 O50 132.6(2) 8_465 2_655 ?
O39 K1 O50 56.2(2) 2_655 2_655 ?
O40 K1 O50 55.8(2) 2_655 2_655 ?
O34 K1 O50 118.8(2) 2_655 2_655 ?
O29 K1 O50 118.2(2) 2_655 2_655 ?
O51 K1 O25 63.1(2) 8_465 2_655 ?
O39 K1 O25 119.0(2) 2_655 2_655 ?
O40 K1 O25 118.7(2) 2_655 2_655 ?
O34 K1 O25 56.4(2) 2_655 2_655 ?
O29 K1 O25 56.8(2) 2_655 2_655 ?
O50 K1 O25 163.9(2) 2_655 2_655 ?
O51 K1 O71 141.9(2) 8_465 2_655 ?
O39 K1 O71 54.2(2) 2_655 2_655 ?
O40 K1 O71 96.1(2) 2_655 2_655 ?
O34 K1 O71 53.1(2) 2_655 2_655 ?
O29 K1 O71 96.7(2) 2_655 2_655 ?
O50 K1 O71 83.9(2) 2_655 2_655 ?
O25 K1 O71 81.8(2) 2_655 2_655 ?
O51 K1 O72 128.2(2) 8_465 2_655 ?
O39 K1 O72 98.2(2) 2_655 2_655 ?
O40 K1 O72 53.5(2) 2_655 2_655 ?
O34 K1 O72 96.4(2) 2_655 2_655 ?
O29 K1 O72 52.0(2) 2_655 2_655 ?
O50 K1 O72 84.8(2) 2_655 2_655 ?
O25 K1 O72 80.7(2) 2_655 2_655 ?
O71 K1 O72 52.6(2) 2_655 2_655 ?
O51 K1 W19A 112.6(3) 8_465 2_655 ?
O39 K1 W19A 116.4(3) 2_655 2_655 ?
O40 K1 W19A 36.8(3) 2_655 2_655 ?
O34 K1 W19A 117.2(3) 2_655 2_655 ?
O29 K1 W19A 37.9(3) 2_655 2_655 ?
O50 K1 W19A 84.4(3) 2_655 2_655 ?
O25 K1 W19A 85.1(3) 2_655 2_655 ?
O71 K1 W19A 76.1(3) 2_655 2_655 ?
O72 K1 W19A 23.6(3) 2_655 2_655 ?
O51 K1 Sn1 122.93(18) 8_465 2_655 ?
O39 K1 Sn1 33.38(16) 2_655 2_655 ?
O40 K1 Sn1 124.11(17) 2_655 2_655 ?
O34 K1 Sn1 33.27(15) 2_655 2_655 ?
O29 K1 Sn1 125.93(17) 2_655 2_655 ?
O50 K1 Sn1 86.18(15) 2_655 2_655 ?
O25 K1 Sn1 86.14(15) 2_655 2_655 ?
O71 K1 Sn1 34.78(15) 2_655 2_655 ?
O72 K1 Sn1 87.42(15) 2_655 2_655 ?
W19A K1 Sn1 110.9(3) 2_655 2_655 ?
O51 K1 Sn2 103.98(18) 8_465 2_655 ?
O39 K1 Sn2 124.91(17) 2_655 2_655 ?
O40 K1 Sn2 32.45(16) 2_655 2_655 ?
O34 K1 Sn2 126.02(17) 2_655 2_655 ?
O29 K1 Sn2 33.38(14) 2_655 2_655 ?
O50 K1 Sn2 85.51(15) 2_655 2_655 ?
O25 K1 Sn2 86.55(15) 2_655 2_655 ?
O71 K1 Sn2 87.07(16) 2_655 2_655 ?
O72 K1 Sn2 34.50(14) 2_655 2_655 ?
W19A K1 Sn2 11.0(3) 2_655 2_655 ?
Sn1 K1 Sn2 121.83(7) 2_655 2_655 ?
O3W K2 K2 132.8(2) . 2_655 ?
O3W K2 O19 146.1(3) . . ?
K2 K2 O19 61.46(17) 2_655 . ?
O3W K2 O19 74.3(2) . 2_655 ?
K2 K2 O19 59.45(17) 2_655 2_655 ?
O19 K2 O19 116.0(2) . 2_655 ?
O3W K2 O11 112.5(3) . . ?
K2 K2 O11 110.93(19) 2_655 . ?
O19 K2 O11 51.3(2) . . ?
O19 K2 O11 165.9(2) 2_655 . ?
O3W K2 O20 59.7(2) . 2_655 ?
K2 K2 O20 83.77(15) 2_655 2_655 ?
O19 K2 O20 99.2(2) . 2_655 ?
O19 K2 O20 52.9(2) 2_655 2_655 ?
O11 K2 O20 118.6(2) . 2_655 ?
O3W K2 O10W 102.6(5) . 2_655 ?
K2 K2 O10W 115.6(4) 2_655 2_655 ?
O19 K2 O10W 92.1(4) . 2_655 ?
O19 K2 O10W 134.3(5) 2_655 2_655 ?
O11 K2 O10W 57.9(5) . 2_655 ?
O20 K2 O10W 160.6(5) 2_655 2_655 ?
O3W K2 O12 96.1(3) . . ?
K2 K2 O12 90.59(14) 2_655 . ?
O19 K2 O12 50.19(19) . . ?
O19 K2 O12 108.7(2) 2_655 . ?
O11 K2 O12 59.2(2) . . ?
O20 K2 O12 61.6(2) 2_655 . ?
O10W K2 O12 116.9(5) 2_655 . ?
O3W K2 O4 67.8(2) . . ?
K2 K2 O4 137.34(17) 2_655 . ?
O19 K2 O4 83.0(2) . . ?
O19 K2 O4 129.7(2) 2_655 . ?
O11 K2 O4 49.0(2) . . ?
O20 K2 O4 79.2(2) 2_655 . ?
O10W K2 O4 86.6(5) 2_655 . ?
O12 K2 O4 46.99(18) . . ?
O3W K2 W7 65.4(2) . 2_655 ?
K2 K2 W7 69.28(9) 2_655 2_655 ?
O19 K2 W7 107.29(17) . 2_655 ?
O19 K2 W7 28.42(14) 2_655 2_655 ?
O11 K2 W7 141.63(19) . 2_655 ?
O20 K2 W7 24.62(14) 2_655 2_655 ?
O10W K2 W7 159.0(4) 2_655 2_655 ?
O12 K2 W7 82.58(15) . 2_655 ?
O4 K2 W7 103.27(17) . 2_655 ?
O3W K2 W6 140.3(2) . . ?
K2 K2 W6 83.08(12) 2_655 . ?
O19 K2 W6 28.14(15) . . ?
O19 K2 W6 141.99(17) 2_655 . ?
O11 K2 W6 28.25(13) . . ?
O20 K2 W6 121.73(18) 2_655 . ?
O10W K2 W6 65.5(4) 2_655 . ?
O12 K2 W6 62.11(14) . . ?
O4 K2 W6 73.53(14) . . ?
W7 K2 W6 134.84(10) 2_655 . ?
O3W K2 W7 121.5(2) . . ?
K2 K2 W7 66.35(8) 2_655 . ?
O19 K2 W7 27.05(14) . . ?
O19 K2 W7 104.11(16) 2_655 . ?
O11 K2 W7 61.80(15) . . ?
O20 K2 W7 73.17(16) 2_655 . ?
O10W K2 W7 114.8(4) 2_655 . ?
O12 K2 W7 27.35(12) . . ?
O4 K2 W7 71.33(14) . . ?
W7 K2 W7 86.03(7) 2_655 . ?
W6 K2 W7 49.64(4) . . ?
O7W K3 O17W 79.1(9) . 8_455 ?
O7W K3 O6W 88.6(5) . . ?
O17W K3 O6W 165.6(8) 8_455 . ?
O7W K3 O49 140.3(5) . 2_645 ?
O17W K3 O49 64.0(8) 8_455 2_645 ?
O6W K3 O49 125.3(3) . 2_645 ?
O7W K3 O20W 63.9(12) . 8_455 ?
O17W K3 O20W 15.7(10) 8_455 8_455 ?
O6W K3 O20W 152.4(11) . 8_455 ?
O49 K3 O20W 79.7(11) 2_645 8_455 ?
O7W K3 O41 64.0(5) . 2_655 ?
O17W K3 O41 85.1(8) 8_455 2_655 ?
O6W K3 O41 96.3(3) . 2_655 ?
O49 K3 O41 122.9(2) 2_645 2_655 ?
O20W K3 O41 75.2(10) 8_455 2_655 ?
O7W K3 O19W 11.4(6) . . ?
O17W K3 O19W 69.8(10) 8_455 . ?
O6W K3 O19W 98.7(6) . . ?
O49 K3 O19W 133.1(6) 2_645 . ?
O20W K3 O19W 54.3(12) 8_455 . ?
O41 K3 O19W 58.0(5) 2_655 . ?
O7W K3 K7 88.2(5) . 3_445 ?
O17W K3 K7 95.3(8) 8_455 3_445 ?
O6W K3 K7 76.7(3) . 3_445 ?
O49 K3 K7 81.6(2) 2_645 3_445 ?
O20W K3 K7 98.2(10) 8_455 3_445 ?
O41 K3 K7 151.7(2) 2_655 3_445 ?
O19W K3 K7 95.5(6) . 3_445 ?
O7W K3 O48 142.5(5) . 2_645 ?
O17W K3 O48 114.1(8) 8_455 2_645 ?
O6W K3 O48 71.8(3) . 2_645 ?
O49 K3 O48 54.5(2) 2_645 2_645 ?
O20W K3 O48 128.4(10) 8_455 2_645 ?
O41 K3 O48 147.4(2) 2_655 2_645 ?
O19W K3 O48 151.8(6) . 2_645 ?
K7 K3 O48 56.8(2) 3_445 2_645 ?
O7W K3 W14 151.7(5) . 2_645 ?
O17W K3 W14 86.6(8) 8_455 2_645 ?
O6W K3 W14 101.2(2) . 2_645 ?
O49 K3 W14 24.45(16) 2_645 2_645 ?
O20W K3 W14 102.1(10) 8_455 2_645 ?
O41 K3 W14 139.23(17) 2_655 2_645 ?
O19W K3 W14 150.7(5) . 2_645 ?
K7 K3 W14 68.86(15) 3_445 2_645 ?
O48 K3 W14 30.02(13) 2_645 2_645 ?
O7W K3 K5 89.4(5) . 8_455 ?
O17W K3 K5 39.0(8) 8_455 8_455 ?
O6W K3 K5 134.5(2) . 8_455 ?
O49 K3 K5 52.91(19) 2_645 8_455 ?
O20W K3 K5 47.9(10) 8_455 8_455 ?
O41 K3 K5 123.0(2) 2_655 8_455 ?
O19W K3 K5 85.9(5) . 8_455 ?
K7 K3 K5 57.86(17) 3_445 8_455 ?
O48 K3 K5 83.02(17) 2_645 8_455 ?
W14 K3 K5 64.81(9) 2_645 8_455 ?
O65 K4 O8 119.7(3) . 3_545 ?
O65 K4 O23 125.4(3) . 3_545 ?
O8 K4 O23 50.6(2) 3_545 3_545 ?
O65 K4 O12W 78.0(5) . 4_645 ?
O8 K4 O12W 100.6(5) 3_545 4_645 ?
O23 K4 O12W 148.2(5) 3_545 4_645 ?
O65 K4 O64 54.4(2) . . ?
O8 K4 O64 157.4(3) 3_545 . ?
O23 K4 O64 152.0(3) 3_545 . ?
O12W K4 O64 57.5(4) 4_645 . ?
O65 K4 O6 69.7(2) . 3_545 ?
O8 K4 O6 50.3(2) 3_545 3_545 ?
O23 K4 O6 83.5(2) 3_545 3_545 ?
O12W K4 O6 86.2(5) 4_645 3_545 ?
O64 K4 O6 116.8(2) . 3_545 ?
O65 K4 O13 79.6(2) . 3_545 ?
O8 K4 O13 58.3(2) 3_545 3_545 ?
O23 K4 O13 48.4(2) 3_545 3_545 ?
O12W K4 O13 133.9(5) 4_645 3_545 ?
O64 K4 O13 131.1(3) . 3_545 ?
O6 K4 O13 48.20(19) 3_545 3_545 ?
O65 K4 W17 25.02(16) . . ?
O8 K4 W17 140.3(2) 3_545 . ?
O23 K4 W17 145.1(3) 3_545 . ?
O12W K4 W17 64.8(4) 4_645 . ?
O64 K4 W17 29.50(14) . . ?
O6 K4 W17 90.70(17) 3_545 . ?
O13 K4 W17 103.87(19) 3_545 . ?
O65 K4 W9 139.7(2) . 3_545 ?
O8 K4 W9 28.79(15) 3_545 3_545 ?
O23 K4 W9 27.94(14) 3_545 3_545 ?
O12W K4 W9 120.2(4) 4_645 3_545 ?
O64 K4 W9 165.8(2) . 3_545 ?
O6 K4 W9 75.73(16) 3_545 3_545 ?
O13 K4 W9 61.74(15) 3_545 3_545 ?
W17 K4 W9 164.66(15) . 3_545 ?
O65 K4 W1 97.4(2) . 3_545 ?
O8 K4 W1 26.41(15) 3_545 3_545 ?
O23 K4 W1 74.00(17) 3_545 3_545 ?
O12W K4 W1 82.4(4) 4_645 3_545 ?
O64 K4 W1 133.1(2) . 3_545 ?
O6 K4 W1 29.28(14) 3_545 3_545 ?
O13 K4 W1 61.25(15) 3_545 3_545 ?
W17 K4 W1 114.56(14) . 3_545 ?
W9 K4 W1 55.18(6) 3_545 3_545 ?
O65 K4 K6 86.2(2) . 4_655 ?
O8 K4 K6 116.2(2) 3_545 4_655 ?
O23 K4 K6 66.5(2) 3_545 4_655 ?
O12W K4 K6 143.0(4) 4_645 4_655 ?
O64 K4 K6 86.1(2) . 4_655 ?
O6 K4 K6 119.5(2) 3_545 4_655 ?
O13 K4 K6 73.9(2) 3_545 4_655 ?
W17 K4 K6 87.14(15) . 4_655 ?
W9 K4 K6 93.29(16) 3_545 4_655 ?
W1 K4 K6 133.25(17) 3_545 4_655 ?
O17W K5 O14 107.3(9) . . ?
O17W K5 O20W 13.6(12) . . ?
O14 K5 O20W 119.3(10) . . ?
O17W K5 O63 160.4(9) . 7_666 ?
O14 K5 O63 65.9(2) . 7_666 ?
O20W K5 O63 167.5(10) . 7_666 ?
O17W K5 O3 127.9(9) . 5_666 ?
O14 K5 O3 123.9(3) . 5_666 ?
O20W K5 O3 116.7(10) . 5_666 ?
O63 K5 O3 58.8(2) 7_666 5_666 ?
O17W K5 O2 87.9(9) . 5_666 ?
O14 K5 O2 149.3(3) . 5_666 ?
O20W K5 O2 74.3(10) . 5_666 ?
O63 K5 O2 107.1(3) 7_666 5_666 ?
O3 K5 O2 52.9(2) 5_666 5_666 ?
O17W K5 O49 62.4(9) . 7_666 ?
O14 K5 O49 76.2(3) . 7_666 ?
O20W K5 O49 73.5(10) . 7_666 ?
O63 K5 O49 98.1(3) 7_666 7_666 ?
O3 K5 O49 118.6(3) 5_666 7_666 ?
O2 K5 O49 134.1(3) 5_666 7_666 ?
O17W K5 O60 108.9(9) . 7_666 ?
O14 K5 O60 74.9(2) . 7_666 ?
O20W K5 O60 116.7(10) . 7_666 ?
O63 K5 O60 52.1(2) 7_666 7_666 ?
O3 K5 O60 78.6(3) 5_666 7_666 ?
O2 K5 O60 126.1(3) 5_666 7_666 ?
O49 K5 O60 49.1(2) 7_666 7_666 ?
O17W K5 O18W 114.5(12) . 5_666 ?
O14 K5 O18W 84.6(9) . 5_666 ?
O20W K5 O18W 107.5(13) . 5_666 ?
O63 K5 O18W 83.8(9) 7_666 5_666 ?
O3 K5 O18W 81.4(9) 5_666 5_666 ?
O2 K5 O18W 64.7(9) 5_666 5_666 ?
O49 K5 O18W 157.8(9) 7_666 5_666 ?
O60 K5 O18W 135.8(9) 7_666 5_666 ?
O17W K5 K7 91.0(9) . 6_566 ?
O14 K5 K7 128.2(3) . 6_566 ?
O20W K5 K7 87.6(10) . 6_566 ?
O63 K5 K7 80.8(3) 7_666 6_566 ?
O3 K5 K7 51.4(2) 5_666 6_566 ?
O2 K5 K7 76.5(2) 5_666 6_566 ?
O49 K5 K7 70.4(2) 7_666 6_566 ?
O60 K5 K7 53.3(2) 7_666 6_566 ?
O18W K5 K7 131.5(9) 5_666 6_566 ?
O17W K5 W16 136.7(9) . 7_666 ?
O14 K5 W16 68.4(2) . 7_666 ?
O20W K5 W16 144.2(10) . 7_666 ?
O63 K5 W16 24.26(15) 7_666 7_666 ?
O3 K5 W16 65.2(2) 5_666 7_666 ?
O2 K5 W16 118.1(2) 5_666 7_666 ?
O49 K5 W16 75.28(19) 7_666 7_666 ?
O60 K5 W16 27.88(15) 7_666 7_666 ?
O18W K5 W16 108.0(9) 5_666 7_666 ?
K7 K5 W16 65.49(18) 6_566 7_666 ?
O17W K5 W2 111.8(9) . 5_666 ?
O14 K5 W2 139.5(3) . 5_666 ?
O20W K5 W2 98.6(10) . 5_666 ?
O63 K5 W2 80.02(19) 7_666 5_666 ?
O3 K5 W2 24.28(17) 5_666 5_666 ?
O2 K5 W2 28.76(15) 5_666 5_666 ?
O49 K5 W2 132.0(2) 7_666 5_666 ?
O60 K5 W2 101.4(2) 7_666 5_666 ?
O18W K5 W2 70.2(9) 5_666 5_666 ?
K7 K5 W2 61.96(15) 6_566 5_666 ?
W16 K5 W2 89.42(12) 7_666 5_666 ?
O18 K6 O16W 140.6(7) 2_655 1_545 ?
O18 K6 O11W 77.0(5) 2_655 3_445 ?
O16W K6 O11W 140.3(8) 1_545 3_445 ?
O18 K6 O22 132.8(4) 2_655 2_645 ?
O16W K6 O22 85.0(7) 1_545 2_645 ?
O11W K6 O22 64.3(4) 3_445 2_645 ?
O18 K6 O10W 67.4(5) 2_655 . ?
O16W K6 O10W 78.1(8) 1_545 . ?
O11W K6 O10W 141.3(7) 3_445 . ?
O22 K6 O10W 134.0(7) 2_645 . ?
O18 K6 O16W 121.5(7) 2_655 2_645 ?
O16W K6 O16W 68.0(11) 1_545 2_645 ?
O11W K6 O16W 81.7(8) 3_445 2_645 ?
O22 K6 O16W 79.8(7) 2_645 2_645 ?
O10W K6 O16W 129.6(8) . 2_645 ?
O18 K6 Rb1 45.1(2) 2_655 3_445 ?
O16W K6 Rb1 155.5(8) 1_545 3_445 ?
O11W K6 Rb1 36.3(4) 3_445 3_445 ?
O22 K6 Rb1 100.6(3) 2_645 3_445 ?
O10W K6 Rb1 112.3(5) . 3_445 ?
O16W K6 Rb1 89.4(6) 2_645 3_445 ?
O18 K6 K6 115.7(3) 2_655 2_655 ?
O16W K6 K6 44.1(7) 1_545 2_655 ?
O11W K6 K6 119.6(7) 3_445 2_655 ?
O22 K6 K6 106.7(3) 2_645 2_655 ?
O10W K6 K6 90.1(5) . 2_655 ?
O16W K6 K6 39.8(6) 2_645 2_655 ?
Rb1 K6 K6 112.1(4) 3_445 2_655 ?
O18 K6 K2 54.5(2) 2_655 2_655 ?
O16W K6 K2 86.6(7) 1_545 2_655 ?
O11W K6 K2 125.8(4) 3_445 2_655 ?
O22 K6 K2 169.8(3) 2_645 2_655 ?
O10W K6 K2 37.9(5) . 2_655 ?
O16W K6 K2 102.3(7) 2_645 2_655 ?
Rb1 K6 K2 89.42(14) 3_445 2_655 ?
K6 K6 K2 70.63(12) 2_655 2_655 ?
O18 K6 K4 115.0(4) 2_655 4_645 ?
O16W K6 K4 71.9(7) 1_545 4_645 ?
O11W K6 K4 107.8(5) 3_445 4_645 ?
O22 K6 K4 58.2(3) 2_645 4_645 ?
O10W K6 K4 75.9(5) . 4_645 ?
O16W K6 K4 123.4(6) 2_645 4_645 ?
Rb1 K6 K4 131.2(3) 3_445 4_645 ?
K6 K6 K4 116.0(3) 2_655 4_645 ?
K2 K6 K4 113.5(2) 2_655 4_645 ?
O3W K7 O3 104.5(4) 2_655 2_655 ?
O3W K7 O48 109.8(4) 2_655 4_645 ?
O3 K7 O48 136.8(4) 2_655 4_645 ?
O3W K7 O60 139.4(4) 2_655 4_645 ?
O3 K7 O60 84.8(3) 2_655 4_645 ?
O48 K7 O60 52.1(2) 4_645 4_645 ?
O3W K7 K3 113.9(3) 2_655 3 ?
O3 K7 K3 124.0(4) 2_655 3 ?
O48 K7 K3 63.0(2) 4_645 3 ?
O60 K7 K3 90.7(3) 4_645 3 ?
O3W K7 O59 79.8(3) 2_655 4_645 ?
O3 K7 O59 113.4(4) 2_655 4_645 ?
O48 K7 O59 50.8(2) 4_645 4_645 ?
O60 K7 O59 60.7(2) 4_645 4_645 ?
K3 K7 O59 112.3(3) 3 4_645 ?
O3W K7 O68 98.1(4) 2_655 4_645 ?
O3 K7 O68 63.8(3) 2_655 4_645 ?
O48 K7 O68 85.8(3) 4_645 4_645 ?
O60 K7 O68 50.2(2) 4_645 4_645 ?
K3 K7 O68 140.8(3) 3 4_645 ?
O59 K7 O68 50.1(2) 4_645 4_645 ?
O3W K7 O4 68.5(3) 2_655 2_655 ?
O3 K7 O4 53.0(3) 2_655 2_655 ?
O48 K7 O4 167.8(4) 4_645 2_655 ?
O60 K7 O4 137.1(3) 4_645 2_655 ?
K3 K7 O4 106.1(3) 3 2_655 ?
O59 K7 O4 137.6(4) 4_645 2_655 ?
O68 K7 O4 106.4(3) 4_645 2_655 ?
O3W K7 K5 155.2(3) 2_655 6_565 ?
O3 K7 K5 55.2(2) 2_655 6_565 ?
O48 K7 K5 94.9(3) 4_645 6_565 ?
O60 K7 K5 59.5(2) 4_645 6_565 ?
K3 K7 K5 74.7(2) 3 6_565 ?
O59 K7 K5 119.8(3) 4_645 6_565 ?
O68 K7 K5 85.8(2) 4_645 6_565 ?
O4 K7 K5 86.8(2) 2_655 6_565 ?
O3W K7 W2 91.7(3) 2_655 2_655 ?
O3 K7 W2 24.27(18) 2_655 2_655 ?
O48 K7 W2 157.8(3) 4_645 2_655 ?
O60 K7 W2 107.6(3) 4_645 2_655 ?
K3 K7 W2 114.1(3) 3 2_655 ?
O59 K7 W2 132.1(3) 4_645 2_655 ?
O68 K7 W2 85.6(2) 4_645 2_655 ?
O4 K7 W2 29.56(16) 2_655 2_655 ?
K5 K7 W2 64.03(16) 6_565 2_655 ?
O3W K7 W14 136.5(3) 2_655 4_645 ?
O3 K7 W14 110.8(3) 2_655 4_645 ?
O48 K7 W14 27.89(16) 4_645 4_645 ?
O60 K7 W14 29.68(16) 4_645 4_645 ?
K3 K7 W14 64.73(16) 3 4_645 ?
O59 K7 W14 63.64(19) 4_645 4_645 ?
O68 K7 W14 76.6(2) 4_645 4_645 ?
O4 K7 W14 154.8(3) 2_655 4_645 ?
K5 K7 W14 68.23(16) 6_565 4_645 ?
W2 K7 W14 129.9(2) 2_655 4_645 ?
O3W K7 W13 86.5(3) 2_655 4_645 ?
O3 K7 W13 138.8(3) 2_655 4_645 ?
O48 K7 W13 26.80(16) 4_645 4_645 ?
O60 K7 W13 63.5(2) 4_645 4_645 ?
K3 K7 W13 84.08(18) 3 4_645 ?
O59 K7 W13 28.63(15) 4_645 4_645 ?
O68 K7 W13 75.6(2) 4_645 4_645 ?
O4 K7 W13 155.0(3) 2_655 4_645 ?
K5 K7 W13 118.1(2) 6_565 4_645 ?
W2 K7 W13 160.6(3) 2_655 4_645 ?
W14 K7 W13 50.17(9) 4_645 4_645 ?
W2 O2 W1 123.5(4) . . ?
W2 O2 K5 98.4(3) . 5_666 ?
W1 O2 K5 138.1(3) . 5_666 ?
W2 O3 K7 111.7(4) . 2_655 ?
W2 O3 K5 108.8(4) . 5_666 ?
K7 O3 K5 73.3(3) 2_655 5_666 ?
W2 O4 W3 123.8(4) . . ?
W2 O4 K7 92.8(3) . 2_655 ?
W3 O4 K7 135.7(4) . 2_655 ?
W2 O4 K2 101.4(3) . . ?
W3 O4 K2 108.0(3) . . ?
K7 O4 K2 84.9(3) 2_655 . ?
W3 O6 W1 123.0(4) . . ?
W3 O6 K4 106.4(3) . 3_455 ?
W1 O6 K4 98.7(3) . 3_455 ?
P1 O7 W1 125.3(4) . . ?
P1 O7 W2 124.5(4) . . ?
W1 O7 W2 91.3(2) . . ?
P1 O7 W3 124.7(4) . . ?
W1 O7 W3 90.6(2) . . ?
W2 O7 W3 89.9(2) . . ?
W1 O8 W9 149.4(4) . . ?
W1 O8 K4 107.0(3) . 3_455 ?
W9 O8 K4 103.4(3) . 3_455 ?
W1 O9 W4 150.9(4) . . ?
W2 O10 W5 153.8(4) . . ?
W2 O11 W6 149.0(4) . . ?
W2 O11 K2 107.5(3) . . ?
W6 O11 K2 102.1(3) . . ?
W7 O12 W3 150.7(4) . . ?
W7 O12 K2 99.6(3) . . ?
W3 O12 K2 108.6(3) . . ?
W3 O13 W8 155.9(4) . . ?
W3 O13 K4 102.0(3) . 3_455 ?
W8 O13 K4 100.9(3) . 3_455 ?
W4 O14 K5 122.0(4) . . ?
W5 O15 W4 123.2(4) . . ?
W6 O17 W5 153.3(4) . . ?
W6 O18 K6 161.9(5) . 2_655 ?
W6 O18 Rb1 103.0(3) . 4_645 ?
K6 O18 Rb1 95.1(3) 2_655 4_645 ?
W7 O19 W6 121.2(4) . . ?
W7 O19 K2 107.1(3) . . ?
W6 O19 K2 104.7(3) . . ?
W7 O19 K2 101.6(3) . 2_655 ?
W6 O19 K2 137.1(3) . 2_655 ?
K2 O19 K2 59.09(17) . 2_655 ?
W7 O20 K2 105.3(3) . 2_655 ?
W7 O21 W8 149.3(4) . . ?
W7 O21 Rb2 105.2(3) . . ?
W8 O21 Rb2 104.2(3) . . ?
W8 O22 K6 153.6(5) . 2_665 ?
W8 O23 W9 123.7(4) . . ?
W8 O23 K4 111.6(3) . 3_455 ?
W9 O23 K4 103.1(3) . 3_455 ?
W9 O25 W4 156.4(4) . . ?
W9 O25 K1 100.5(3) . 2_655 ?
W4 O25 K1 99.4(3) . 2_655 ?
P1 O26 W4 128.0(4) . . ?
P1 O26 W5 127.7(4) . . ?
W4 O26 W5 88.0(2) . . ?
P1 O27 W6 128.1(4) . . ?
P1 O27 W7 127.5(4) . . ?
W6 O27 W7 91.0(2) . . ?
P1 O28 W9 126.8(4) . . ?
P1 O28 W8 127.4(4) . . ?
W9 O28 W8 89.0(2) . . ?
W4 O29 Sn2 144.2(4) . . ?
W4 O29 W19A 136.4(6) . . ?
Sn2 O29 W19A 19.2(5) . . ?
W4 O29 K1 108.5(3) . 2_655 ?
Sn2 O29 K1 99.6(3) . 2_655 ?
W19A O29 K1 90.9(5) . 2_655 ?
W5 O30 W19A 139.5(7) . . ?
W5 O30 Sn2 144.4(4) . . ?
W19A O30 Sn2 20.6(6) . . ?
W6 O31 W19 143.0(4) . . ?
W6 O31 Rb1 104.3(3) . 4_645 ?
W19 O31 Rb1 105.9(3) . 4_645 ?
W19 O32 W7 144.4(4) . . ?
W19 O32 Rb2 102.2(3) . . ?
W7 O32 Rb2 105.8(3) . . ?
W8 O33 Sn1 144.3(4) . . ?
W8 O33 Rb2 106.5(3) . . ?
Sn1 O33 Rb2 106.8(3) . . ?
W9 O34 Sn1 143.7(4) . . ?
W9 O34 K1 108.6(3) . 2_655 ?
Sn1 O34 K1 98.9(3) . 2_655 ?
W10 O35 W19A 141.5(6) . . ?
W10 O35 Sn2 142.5(4) . . ?
W19A O35 Sn2 20.5(6) . . ?
W11 O36 W19 140.8(4) . . ?
W11 O36 Rb1 123.2(3) . 4_645 ?
W19 O36 Rb1 94.8(3) . 4_645 ?
W19 O37 W12 141.7(4) . . ?
W19 O37 Rb2 102.7(3) . . ?
W12 O37 Rb2 103.5(3) . . ?
W13 O38 Sn1 142.6(4) . . ?
W13 O38 Rb2 104.4(3) . . ?
Sn1 O38 Rb2 111.0(3) . . ?
W14 O39 Sn1 143.4(4) . . ?
W14 O39 K1 109.5(3) . 2_655 ?
Sn1 O39 K1 99.6(3) . 2_655 ?
W15 O40 Sn2 141.7(4) . . ?
W15 O40 W19A 135.7(6) . . ?
Sn2 O40 W19A 19.6(5) . . ?
W15 O40 K1 111.3(3) . 2_655 ?
Sn2 O40 K1 101.4(3) . 2_655 ?
W19A O40 K1 92.6(5) . 2_655 ?
W10 O41 K3 147.9(4) . 2_655 ?
W11 O42 W10 153.6(4) . . ?
W11 O43 Rb2 117.9(4) . 4_645 ?
W12 O44 W11 121.6(4) . . ?
W12 O45 Rb1 109.6(3) . . ?
W13 O46 W12 150.4(4) . . ?
W13 O46 Rb2 103.5(3) . . ?
W12 O46 Rb2 104.9(3) . . ?
W13 O48 W14 123.4(4) . . ?
W13 O48 K7 108.9(3) . 4_655 ?
W14 O48 K7 106.1(3) . 4_655 ?
W13 O48 K3 141.1(3) . 2_665 ?
W14 O48 K3 95.0(3) . 2_665 ?
K7 O48 K3 60.2(2) 4_655 2_665 ?
W14 O49 K3 110.1(4) . 2_665 ?
W14 O49 K5 113.5(4) . 7_666 ?
K3 O49 K5 81.4(2) 2_665 7_666 ?
W14 O50 W15 153.1(4) . . ?
W14 O50 K1 100.4(3) . 2_655 ?
W15 O50 K1 101.5(3) . 2_655 ?
W15 O51 K1 132.3(4) . 8_566 ?
W10 O52 W15 123.7(4) . . ?
P2 O53 W10 128.7(4) . . ?
P2 O53 W15 126.9(4) . . ?
W10 O53 W15 88.8(2) . . ?
P2 O54 W12 129.4(4) . . ?
P2 O54 W11 128.7(4) . . ?
W12 O54 W11 90.7(2) . . ?
P2 O55 W13 128.9(4) . . ?
P2 O55 W14 125.7(4) . . ?
W13 O55 W14 89.2(2) . . ?
W17 O56 W10 152.5(4) . . ?
W17 O57 W11 149.5(4) . . ?
W12 O58 W18 150.5(4) . . ?
W12 O58 Rb1 95.7(3) . . ?
W18 O58 Rb1 97.1(3) . . ?
W18 O59 W13 153.8(4) . . ?
W18 O59 K7 104.1(3) . 4_655 ?
W13 O59 K7 101.0(3) . 4_655 ?
W16 O60 W14 150.2(4) . . ?
W16 O60 K7 108.2(4) . 4_655 ?
W14 O60 K7 100.6(3) . 4_655 ?
W16 O60 K5 95.1(3) . 7_666 ?
W14 O60 K5 102.8(3) . 7_666 ?
K7 O60 K5 67.2(2) 4_655 7_666 ?
W16 O61 W15 151.6(4) . . ?
P2 O62 W17 124.1(4) . . ?
P2 O62 W16 125.5(4) . . ?
W17 O62 W16 90.9(2) . . ?
P2 O62 W18 124.6(4) . . ?
W17 O62 W18 91.0(2) . . ?
W16 O62 W18 90.3(2) . . ?
W16 O63 K5 109.2(4) . 7_666 ?
W17 O64 W16 123.4(4) . . ?
W17 O64 K4 96.2(3) . . ?
W16 O64 K4 140.3(3) . . ?
W17 O65 K4 108.8(4) . . ?
W18 O66 W17 123.5(4) . . ?
W18 O67 Rb1 106.0(3) . . ?
W18 O68 W16 123.1(4) . . ?
W18 O68 K7 102.0(3) . 4_655 ?
W16 O68 K7 100.6(3) . 4_655 ?
W19 O70 Rb1 95.7(3) . 4_645 ?
Sn1 O71 K1 89.5(3) . 2_655 ?
W19A O72 Sn2 6.8(7) . . ?
W19A O72 K1 95.0(8) . 2_655 ?
Sn2 O72 K1 88.5(3) . 2_655 ?
K7 O3W K2 104.8(4) 2_655 . ?
O19W O7W K3 111(4) . . ?
O15W O9W O16W 105.7(19) . . ?
K6 O10W K2 108.3(8) . 2_655 ?
Rb1 O11W K6 104.6(6) . 3 ?
O15W O13W Rb2 145.7(16) . . ?
O13W O15W O9W 105(2) . . ?
O9W O16W K6 101.1(14) . 1_565 ?
O9W O16W K6 134.0(16) . 2_665 ?
K6 O16W K6 96.1(10) 1_565 2_665 ?
O20W O17W K5 117(5) . . ?
O20W O17W K3 87(5) . 8_556 ?
K5 O17W K3 95.9(12) . 8_556 ?
O7W O19W K3 58(3) . . ?
O17W O20W K3 78(5) . 8_556 ?
O17W O20W K5 49(5) . . ?
K3 O20W K5 85.6(14) 8_556 . ?
O27 P1 O26 110.8(4) . . ?
O27 P1 O28 110.3(4) . . ?
O26 P1 O28 110.0(4) . . ?
O27 P1 O7 108.0(4) . . ?
O26 P1 O7 108.8(4) . . ?
O28 P1 O7 108.9(4) . . ?
O53 P2 O55 110.9(4) . . ?
O53 P2 O54 111.5(4) . . ?
O55 P2 O54 110.4(4) . . ?
O53 P2 O62 108.7(4) . . ?
O55 P2 O62 109.0(4) . . ?
O54 P2 O62 106.1(4) . . ?
O11W Rb1 O45 87.3(4) . . ?
O11W Rb1 O31 125.2(4) . 4_655 ?
O45 Rb1 O31 136.3(2) . 4_655 ?
O11W Rb1 O70 154.3(4) . 4_655 ?
O45 Rb1 O70 107.8(2) . 4_655 ?
O31 Rb1 O70 56.15(19) 4_655 4_655 ?
O11W Rb1 O67 83.7(4) . . ?
O45 Rb1 O67 107.1(2) . . ?
O31 Rb1 O67 105.0(2) 4_655 . ?
O70 Rb1 O67 72.2(2) 4_655 . ?
O11W Rb1 O18 74.6(4) . 4_655 ?
O45 Rb1 O18 159.3(2) . 4_655 ?
O31 Rb1 O18 54.5(2) 4_655 4_655 ?
O70 Rb1 O18 92.7(2) 4_655 4_655 ?
O67 Rb1 O18 81.3(2) . 4_655 ?
O11W Rb1 O58 78.7(4) . . ?
O45 Rb1 O58 53.4(2) . . ?
O31 Rb1 O58 149.1(2) 4_655 . ?
O70 Rb1 O58 93.6(2) 4_655 . ?
O67 Rb1 O58 53.87(19) . . ?
O18 Rb1 O58 129.8(2) 4_655 . ?
O11W Rb1 O36 152.9(4) . 4_655 ?
O45 Rb1 O36 86.0(2) . 4_655 ?
O31 Rb1 O36 51.42(19) 4_655 4_655 ?
O70 Rb1 O36 51.59(19) 4_655 4_655 ?
O67 Rb1 O36 123.3(2) . 4_655 ?
O18 Rb1 O36 105.5(2) 4_655 4_655 ?
O58 Rb1 O36 117.08(19) . 4_655 ?
O11W Rb1 C4 80.8(5) . 4_645 ?
O45 Rb1 C4 90.0(3) . 4_645 ?
O31 Rb1 C4 70.4(3) 4_655 4_645 ?
O70 Rb1 C4 118.7(3) 4_655 4_645 ?
O67 Rb1 C4 156.3(3) . 4_645 ?
O18 Rb1 C4 77.4(3) 4_655 4_645 ?
O58 Rb1 C4 138.4(3) . 4_645 ?
O36 Rb1 C4 73.0(3) 4_655 4_645 ?
O11W Rb1 C5 80.4(5) . 4_645 ?
O45 Rb1 C5 67.9(3) . 4_645 ?
O31 Rb1 C5 87.9(3) 4_655 4_645 ?
O70 Rb1 C5 124.2(3) 4_655 4_645 ?
O67 Rb1 C5 163.5(3) . 4_645 ?
O18 Rb1 C5 98.6(3) 4_655 4_645 ?
O58 Rb1 C5 117.9(3) . 4_645 ?
O36 Rb1 C5 72.8(3) 4_655 4_645 ?
C4 Rb1 C5 22.1(3) 4_645 4_645 ?
O11W Rb1 W12 87.7(4) . . ?
O45 Rb1 W12 24.81(15) . . ?
O31 Rb1 W12 146.51(15) 4_655 . ?
O70 Rb1 W12 97.54(14) 4_655 . ?
O67 Rb1 W12 82.46(14) . . ?
O18 Rb1 W12 157.13(16) 4_655 . ?
O58 Rb1 W12 29.49(13) . . ?
O36 Rb1 W12 96.85(13) 4_655 . ?
C4 Rb1 W12 114.5(2) 4_645 . ?
C5 Rb1 W12 92.4(3) 4_645 . ?
O11W Rb1 W6 98.6(4) . 4_655 ?
O45 Rb1 W6 159.69(16) . 4_655 ?
O31 Rb1 W6 28.78(14) 4_655 4_655 ?
O70 Rb1 W6 74.53(14) 4_655 4_655 ?
O67 Rb1 W6 92.96(14) . 4_655 ?
O18 Rb1 W6 25.72(14) 4_655 4_655 ?
O58 Rb1 W6 146.81(14) . 4_655 ?
O36 Rb1 W6 79.95(13) 4_655 4_655 ?
C4 Rb1 W6 71.9(2) 4_645 4_655 ?
C5 Rb1 W6 93.8(3) 4_645 4_655 ?
W12 Rb1 W6 171.81(5) . 4_655 ?
O1W Rb2 O4W 83.8(4) . . ?
O1W Rb2 O13W 52.8(4) . . ?
O4W Rb2 O13W 37.7(5) . . ?
O1W Rb2 O46 119.1(3) . . ?
O4W Rb2 O46 135.2(4) . . ?
O13W Rb2 O46 163.5(4) . . ?
O1W Rb2 O37 80.3(3) . . ?
O4W Rb2 O37 163.5(4) . . ?
O13W Rb2 O37 129.6(4) . . ?
O46 Rb2 O37 52.66(18) . . ?
O1W Rb2 O38 171.6(3) . . ?
O4W Rb2 O38 102.6(4) . . ?
O13W Rb2 O38 135.2(4) . . ?
O46 Rb2 O38 52.56(19) . . ?
O37 Rb2 O38 92.98(19) . . ?
O1W Rb2 O32 66.5(3) . . ?
O4W Rb2 O32 124.0(4) . . ?
O13W Rb2 O32 88.9(4) . . ?
O46 Rb2 O32 100.78(19) . . ?
O37 Rb2 O32 51.95(18) . . ?
O38 Rb2 O32 113.1(2) . . ?
O1W Rb2 O43 65.4(3) . 4_655 ?
O4W Rb2 O43 87.5(4) . 4_655 ?
O13W Rb2 O43 92.3(4) . 4_655 ?
O46 Rb2 O43 71.4(2) . 4_655 ?
O37 Rb2 O43 82.31(19) . 4_655 ?
O38 Rb2 O43 109.0(2) . 4_655 ?
O32 Rb2 O43 117.3(2) . 4_655 ?
O1W Rb2 O21 85.3(3) . . ?
O4W Rb2 O21 81.7(4) . . ?
O13W Rb2 O21 62.3(4) . . ?
O46 Rb2 O21 133.99(19) . . ?
O37 Rb2 O21 100.83(19) . . ?
O38 Rb2 O21 100.88(19) . . ?
O32 Rb2 O21 51.01(19) . . ?
O43 Rb2 O21 149.8(2) 4_655 . ?
O1W Rb2 O33 133.6(3) . . ?
O4W Rb2 O33 77.9(4) . . ?
O13W Rb2 O33 89.7(4) . . ?
O46 Rb2 O33 103.6(2) . . ?
O37 Rb2 O33 116.3(2) . . ?
O38 Rb2 O33 54.00(19) . . ?
O32 Rb2 O33 89.4(2) . . ?
O43 Rb2 O33 153.2(2) 4_655 . ?
O21 Rb2 O33 50.21(19) . . ?
O1W Rb2 W13 145.1(2) . . ?
O4W Rb2 W13 114.3(4) . . ?
O13W Rb2 W13 152.0(4) . . ?
O46 Rb2 W13 28.08(13) . . ?
O37 Rb2 W13 77.74(14) . . ?
O38 Rb2 W13 26.86(14) . . ?
O32 Rb2 W13 117.04(15) . . ?
O43 Rb2 W13 85.01(15) 4_655 . ?
O21 Rb2 W13 125.15(14) . . ?
O33 Rb2 W13 80.80(14) . . ?
O1W Rb2 W19 81.9(2) . . ?
O4W Rb2 W19 151.7(4) . . ?
O13W Rb2 W19 116.1(4) . . ?
O46 Rb2 W19 73.02(13) . . ?
O37 Rb2 W19 28.13(12) . . ?
O38 Rb2 W19 94.52(14) . . ?
O32 Rb2 W19 27.79(14) . . ?
O43 Rb2 W19 108.22(14) 4_655 . ?
O21 Rb2 W19 72.94(14) . . ?
O33 Rb2 W19 94.71(15) . . ?
W13 Rb2 W19 90.96(4) . . ?
O38 Sn1 O33 87.0(3) . . ?
O38 Sn1 O34 160.5(3) . . ?
O33 Sn1 O34 88.1(3) . . ?
O38 Sn1 O39 89.0(3) . . ?
O33 Sn1 O39 160.4(3) . . ?
O34 Sn1 O39 89.3(3) . . ?
O38 Sn1 O71 82.6(3) . . ?
O33 Sn1 O71 81.3(3) . . ?
O34 Sn1 O71 77.9(3) . . ?
O39 Sn1 O71 79.1(3) . . ?
O38 Sn1 C1 99.5(3) . . ?
O33 Sn1 C1 97.7(4) . . ?
O34 Sn1 C1 99.9(3) . . ?
O39 Sn1 C1 101.9(4) . . ?
O71 Sn1 C1 177.6(4) . . ?
O38 Sn1 K1 120.6(2) . 2_655 ?
O33 Sn1 K1 120.6(2) . 2_655 ?
O34 Sn1 K1 47.9(2) . 2_655 ?
O39 Sn1 K1 47.0(2) . 2_655 ?
O71 Sn1 K1 55.7(2) . 2_655 ?
C1 Sn1 K1 123.4(3) . 2_655 ?
O38 Sn1 Rb2 42.2(2) . . ?
O33 Sn1 Rb2 45.6(2) . . ?
O34 Sn1 Rb2 127.3(2) . . ?
O39 Sn1 Rb2 125.1(2) . . ?
O71 Sn1 Rb2 72.4(2) . . ?
C1 Sn1 Rb2 108.5(3) . . ?
K1 Sn1 Rb2 128.08(5) 2_655 . ?
W19A Sn2 O30 74.5(13) . . ?
W19A Sn2 O40 87.2(13) . . ?
O30 Sn2 O40 161.3(3) . . ?
W19A Sn2 O35 69.8(13) . . ?
O30 Sn2 O35 88.2(3) . . ?
O40 Sn2 O35 89.2(3) . . ?
W19A Sn2 O29 88.3(13) . . ?
O30 Sn2 O29 87.1(3) . . ?
O40 Sn2 O29 88.3(3) . . ?
O35 Sn2 O29 158.1(3) . . ?
W19A Sn2 C7 165.2(13) . . ?
O30 Sn2 C7 99.7(4) . . ?
O40 Sn2 C7 99.0(4) . . ?
O35 Sn2 C7 96.7(4) . . ?
O29 Sn2 C7 105.2(4) . . ?
W19A Sn2 O72 13.6(13) . . ?
O30 Sn2 O72 81.4(3) . . ?
O40 Sn2 O72 79.9(3) . . ?
O35 Sn2 O72 81.3(3) . . ?
O29 Sn2 O72 76.9(3) . . ?
C7 Sn2 O72 177.7(4) . . ?
W19A Sn2 K1 70.2(13) . 2_655 ?
O30 Sn2 K1 121.0(2) . 2_655 ?
O40 Sn2 K1 46.2(2) . 2_655 ?
O35 Sn2 K1 119.9(2) . 2_655 ?
O29 Sn2 K1 47.0(2) . 2_655 ?
C7 Sn2 K1 123.5(3) . 2_655 ?
O72 Sn2 K1 57.0(2) . 2_655 ?
O1 W1 O9 103.2(4) . . ?
O1 W1 O8 103.7(4) . . ?
O9 W1 O8 89.8(3) . . ?
O1 W1 O2 100.3(4) . . ?
O9 W1 O2 89.7(3) . . ?
O8 W1 O2 155.4(3) . . ?
O1 W1 O6 99.6(4) . . ?
O9 W1 O6 157.0(3) . . ?
O8 W1 O6 87.2(3) . . ?
O2 W1 O6 83.8(3) . . ?
O1 W1 O7 169.9(4) . . ?
O9 W1 O7 84.1(3) . . ?
O8 W1 O7 83.0(3) . . ?
O2 W1 O7 72.5(3) . . ?
O6 W1 O7 72.9(3) . . ?
O1 W1 K4 80.6(3) . 3_455 ?
O9 W1 K4 134.6(2) . 3_455 ?
O8 W1 K4 46.6(3) . 3_455 ?
O2 W1 K4 134.8(3) . 3_455 ?
O6 W1 K4 52.0(2) . 3_455 ?
O7 W1 K4 99.3(2) . 3_455 ?
O3 W2 O10 103.8(4) . . ?
O3 W2 O4 99.6(4) . . ?
O10 W2 O4 156.5(3) . . ?
O3 W2 O2 99.5(4) . . ?
O10 W2 O2 89.1(3) . . ?
O4 W2 O2 88.1(3) . . ?
O3 W2 O11 102.8(4) . . ?
O10 W2 O11 86.0(3) . . ?
O4 W2 O11 87.8(3) . . ?
O2 W2 O11 157.7(3) . . ?
O3 W2 O7 169.6(3) . . ?
O10 W2 O7 83.2(3) . . ?
O4 W2 O7 73.6(3) . . ?
O2 W2 O7 72.7(3) . . ?
O11 W2 O7 85.1(3) . . ?
O3 W2 K7 44.0(3) . 2_655 ?
O10 W2 K7 145.3(2) . 2_655 ?
O4 W2 K7 57.6(2) . 2_655 ?
O2 W2 K7 85.3(3) . 2_655 ?
O11 W2 K7 110.7(3) . 2_655 ?
O7 W2 K7 127.0(2) . 2_655 ?
O3 W2 K5 47.0(3) . 5_666 ?
O10 W2 K5 96.1(2) . 5_666 ?
O4 W2 K5 100.8(2) . 5_666 ?
O2 W2 K5 52.9(2) . 5_666 ?
O11 W2 K5 149.3(2) . 5_666 ?
O7 W2 K5 125.59(19) . 5_666 ?
K7 W2 K5 54.01(16) 2_655 5_666 ?
O3 W2 K2 82.0(3) . . ?
O10 W2 K2 131.0(2) . . ?
O4 W2 K2 51.5(2) . . ?
O2 W2 K2 138.7(3) . . ?
O11 W2 K2 46.1(2) . . ?
O7 W2 K2 99.19(18) . . ?
K7 W2 K2 67.21(14) 2_655 . ?
K5 W2 K2 119.53(11) 5_666 . ?
O5 W3 O13 103.4(4) . . ?
O5 W3 O6 101.0(4) . . ?
O13 W3 O6 91.8(3) . . ?
O5 W3 O4 101.8(4) . . ?
O13 W3 O4 154.3(3) . . ?
O6 W3 O4 88.4(3) . . ?
O5 W3 O12 102.7(4) . . ?
O13 W3 O12 84.8(3) . . ?
O6 W3 O12 156.2(3) . . ?
O4 W3 O12 84.8(3) . . ?
O5 W3 O7 171.9(3) . . ?
O13 W3 O7 83.0(3) . . ?
O6 W3 O7 73.4(3) . . ?
O4 W3 O7 72.4(3) . . ?
O12 W3 O7 82.8(3) . . ?
O14 W4 O29 101.5(4) . . ?
O14 W4 O15 102.0(3) . . ?
O29 W4 O15 91.6(3) . . ?
O14 W4 O25 102.8(3) . . ?
O29 W4 O25 94.2(3) . . ?
O15 W4 O25 152.9(3) . . ?
O14 W4 O9 96.4(4) . . ?
O29 W4 O9 162.0(3) . . ?
O15 W4 O9 83.0(3) . . ?
O25 W4 O9 83.4(3) . . ?
O14 W4 O26 174.7(3) . . ?
O29 W4 O26 81.8(3) . . ?
O15 W4 O26 73.7(3) . . ?
O25 W4 O26 80.9(3) . . ?
O9 W4 O26 80.2(3) . . ?
O14 W4 K1 101.0(3) . 2_655 ?
O29 W4 K1 44.4(2) . 2_655 ?
O15 W4 K1 133.7(2) . 2_655 ?
O25 W4 K1 50.5(2) . 2_655 ?
O9 W4 K1 133.3(2) . 2_655 ?
O26 W4 K1 84.32(17) . 2_655 ?
O14 W4 K5 37.1(3) . . ?
O29 W4 K5 103.1(2) . . ?
O15 W4 K5 64.9(2) . . ?
O25 W4 K5 138.4(2) . . ?
O9 W4 K5 90.1(2) . . ?
O26 W4 K5 138.37(19) . . ?
K1 W4 K5 128.10(10) 2_655 . ?
O16 W5 O30 101.1(4) . . ?
O16 W5 O15 102.6(4) . . ?
O30 W5 O15 91.8(3) . . ?
O16 W5 O17 103.0(4) . . ?
O30 W5 O17 91.0(3) . . ?
O15 W5 O17 153.2(3) . . ?
O16 W5 O10 95.4(3) . . ?
O30 W5 O10 163.4(3) . . ?
O15 W5 O10 86.1(3) . . ?
O17 W5 O10 83.7(3) . . ?
O16 W5 O26 174.4(3) . . ?
O30 W5 O26 83.2(3) . . ?
O15 W5 O26 73.6(3) . . ?
O17 W5 O26 80.3(3) . . ?
O10 W5 O26 80.4(3) . . ?
O18 W6 O17 102.6(4) . . ?
O18 W6 O31 98.2(3) . . ?
O17 W6 O31 92.1(3) . . ?
O18 W6 O11 100.2(3) . . ?
O17 W6 O11 87.0(3) . . ?
O31 W6 O11 161.3(3) . . ?
O18 W6 O19 99.0(4) . . ?
O17 W6 O19 158.2(3) . . ?
O31 W6 O19 87.4(3) . . ?
O11 W6 O19 86.6(3) . . ?
O18 W6 O27 172.6(3) . . ?
O17 W6 O27 84.5(3) . . ?
O31 W6 O27 79.3(3) . . ?
O11 W6 O27 82.0(3) . . ?
O19 W6 O27 74.0(3) . . ?
O18 W6 Rb1 51.3(3) . 4_645 ?
O17 W6 Rb1 100.6(2) . 4_645 ?
O31 W6 Rb1 46.9(2) . 4_645 ?
O11 W6 Rb1 151.4(2) . 4_645 ?
O19 W6 Rb1 94.9(2) . 4_645 ?
O27 W6 Rb1 125.90(17) . 4_645 ?
O18 W6 K2 79.0(3) . . ?
O17 W6 K2 135.4(2) . . ?
O31 W6 K2 132.2(2) . . ?
O11 W6 K2 49.6(2) . . ?
O19 W6 K2 47.1(2) . . ?
O27 W6 K2 97.35(19) . . ?
Rb1 W6 K2 113.20(6) 4_645 . ?
O20 W7 O12 99.8(3) . . ?
O20 W7 O21 101.6(3) . . ?
O12 W7 O21 88.9(3) . . ?
O20 W7 O19 99.8(3) . . ?
O12 W7 O19 89.7(3) . . ?
O21 W7 O19 158.5(3) . . ?
O20 W7 O32 99.8(3) . . ?
O12 W7 O32 160.4(3) . . ?
O21 W7 O32 88.0(3) . . ?
O19 W7 O32 86.2(3) . . ?
O20 W7 O27 173.2(3) . . ?
O12 W7 O27 82.2(3) . . ?
O21 W7 O27 85.0(3) . . ?
O19 W7 O27 73.6(3) . . ?
O32 W7 O27 78.3(3) . . ?
O20 W7 K2 50.1(3) . 2_655 ?
O12 W7 K2 93.3(2) . 2_655 ?
O21 W7 K2 151.5(2) . 2_655 ?
O19 W7 K2 50.0(2) . 2_655 ?
O32 W7 K2 98.6(2) . 2_655 ?
O27 W7 K2 123.44(18) . 2_655 ?
O20 W7 K2 80.5(3) . . ?
O12 W7 K2 53.1(2) . . ?
O21 W7 K2 141.2(2) . . ?
O19 W7 K2 45.8(2) . . ?
O32 W7 K2 130.3(2) . . ?
O27 W7 K2 95.68(17) . . ?
K2 W7 K2 44.37(9) 2_655 . ?
O20 W7 Rb2 85.2(3) . . ?
O12 W7 Rb2 136.4(2) . . ?
O21 W7 Rb2 48.1(2) . . ?
O19 W7 Rb2 132.4(2) . . ?
O32 W7 Rb2 46.7(2) . . ?
O27 W7 Rb2 97.92(17) . . ?
K2 W7 Rb2 120.72(6) 2_655 . ?
K2 W7 Rb2 164.50(5) . . ?
O22 W8 O33 102.4(4) . . ?
O22 W8 O23 101.0(4) . . ?
O33 W8 O23 90.6(3) . . ?
O22 W8 O21 103.0(4) . . ?
O33 W8 O21 91.2(3) . . ?
O23 W8 O21 154.9(3) . . ?
O22 W8 O13 96.3(3) . . ?
O33 W8 O13 161.3(3) . . ?
O23 W8 O13 85.9(3) . . ?
O21 W8 O13 84.4(3) . . ?
O22 W8 O28 172.9(3) . . ?
O33 W8 O28 81.4(3) . . ?
O23 W8 O28 72.8(3) . . ?
O21 W8 O28 82.8(3) . . ?
O13 W8 O28 80.0(3) . . ?
O22 W8 Rb2 90.3(3) . . ?
O33 W8 Rb2 48.1(2) . . ?
O23 W8 Rb2 138.7(2) . . ?
O21 W8 Rb2 48.5(2) . . ?
O13 W8 Rb2 132.6(2) . . ?
O28 W8 Rb2 96.72(16) . . ?
O24 W9 O34 100.7(4) . . ?
O24 W9 O25 102.7(4) . . ?
O34 W9 O25 93.7(3) . . ?
O24 W9 O23 101.4(4) . . ?
O34 W9 O23 89.7(3) . . ?
O25 W9 O23 154.5(3) . . ?
O24 W9 O8 95.6(4) . . ?
O34 W9 O8 163.6(3) . . ?
O25 W9 O8 85.1(3) . . ?
O23 W9 O8 84.6(3) . . ?
O24 W9 O28 174.2(3) . . ?
O34 W9 O28 82.5(3) . . ?
O25 W9 O28 81.9(3) . . ?
O23 W9 O28 73.6(3) . . ?
O8 W9 O28 81.1(3) . . ?
O24 W9 K1 101.6(3) . 2_655 ?
O34 W9 K1 44.2(2) . 2_655 ?
O25 W9 K1 50.0(2) . 2_655 ?
O23 W9 K1 131.4(2) . 2_655 ?
O8 W9 K1 134.4(2) . 2_655 ?
O28 W9 K1 84.11(17) . 2_655 ?
O24 W9 K4 75.3(3) . 3_455 ?
O34 W9 K4 134.8(2) . 3_455 ?
O25 W9 K4 131.4(2) . 3_455 ?
O23 W9 K4 49.0(3) . 3_455 ?
O8 W9 K4 47.8(2) . 3_455 ?
O28 W9 K4 98.93(19) . 3_455 ?
K1 W9 K4 176.72(9) 2_655 3_455 ?
O41 W10 O35 102.0(4) . . ?
O41 W10 O42 102.1(4) . . ?
O35 W10 O42 94.1(3) . . ?
O41 W10 O52 100.9(4) . . ?
O35 W10 O52 91.7(3) . . ?
O42 W10 O52 154.6(3) . . ?
O41 W10 O56 95.0(3) . . ?
O35 W10 O56 163.0(3) . . ?
O42 W10 O56 83.4(3) . . ?
O52 W10 O56 83.8(3) . . ?
O41 W10 O53 173.0(3) . . ?
O35 W10 O53 82.9(3) . . ?
O42 W10 O53 82.4(3) . . ?
O52 W10 O53 73.8(3) . . ?
O56 W10 O53 80.1(3) . . ?
O43 W11 O42 102.8(4) . . ?
O43 W11 O36 99.8(3) . . ?
O42 W11 O36 90.2(3) . . ?
O43 W11 O57 98.7(3) . . ?
O42 W11 O57 87.2(3) . . ?
O36 W11 O57 161.4(3) . . ?
O43 W11 O44 100.3(4) . . ?
O42 W11 O44 157.0(3) . . ?
O36 W11 O44 86.6(3) . . ?
O57 W11 O44 88.7(3) . . ?
O43 W11 O54 173.5(3) . . ?
O42 W11 O54 83.7(3) . . ?
O36 W11 O54 80.3(3) . . ?
O57 W11 O54 81.1(3) . . ?
O44 W11 O54 73.3(3) . . ?
O43 W11 Rb2 41.0(3) . 4_645 ?
O42 W11 Rb2 135.8(2) . 4_645 ?
O36 W11 Rb2 115.8(2) . 4_645 ?
O57 W11 Rb2 78.0(2) . 4_645 ?
O44 W11 Rb2 64.9(2) . 4_645 ?
O54 W11 Rb2 133.23(16) . 4_645 ?
O45 W12 O58 98.2(3) . . ?
O45 W12 O44 100.9(3) . . ?
O58 W12 O44 90.2(3) . . ?
O45 W12 O46 101.4(3) . . ?
O58 W12 O46 87.5(3) . . ?
O44 W12 O46 157.7(3) . . ?
O45 W12 O37 100.6(3) . . ?
O58 W12 O37 161.2(3) . . ?
O44 W12 O37 86.4(3) . . ?
O46 W12 O37 88.7(3) . . ?
O45 W12 O54 175.1(3) . . ?
O58 W12 O54 82.1(3) . . ?
O44 W12 O54 74.2(3) . . ?
O46 W12 O54 83.6(3) . . ?
O37 W12 O54 79.2(3) . . ?
O45 W12 Rb1 45.6(2) . . ?
O58 W12 Rb1 54.8(2) . . ?
O44 W12 Rb1 110.9(2) . . ?
O46 W12 Rb1 85.7(2) . . ?
O37 W12 Rb1 143.1(2) . . ?
O54 W12 Rb1 135.97(16) . . ?
O45 W12 Rb2 85.4(3) . . ?
O58 W12 Rb2 134.1(2) . . ?
O44 W12 Rb2 134.3(2) . . ?
O46 W12 Rb2 47.3(2) . . ?
O37 W12 Rb2 48.2(2) . . ?
O54 W12 Rb2 97.88(16) . . ?
Rb1 W12 Rb2 105.53(4) . . ?
O47 W13 O38 100.8(3) . . ?
O47 W13 O46 102.2(3) . . ?
O38 W13 O46 92.1(3) . . ?
O47 W13 O48 99.7(3) . . ?
O38 W13 O48 91.0(3) . . ?
O46 W13 O48 156.9(3) . . ?
O47 W13 O59 95.5(3) . . ?
O38 W13 O59 163.7(3) . . ?
O46 W13 O59 85.2(3) . . ?
O48 W13 O59 85.4(3) . . ?
O47 W13 O55 173.6(3) . . ?
O38 W13 O55 82.6(3) . . ?
O46 W13 O55 82.9(3) . . ?
O48 W13 O55 74.7(3) . . ?
O59 W13 O55 81.1(3) . . ?
O47 W13 Rb2 89.1(3) . . ?
O38 W13 Rb2 48.7(2) . . ?
O46 W13 Rb2 48.5(2) . . ?
O48 W13 Rb2 139.7(2) . . ?
O59 W13 Rb2 133.1(2) . . ?
O55 W13 Rb2 97.17(17) . . ?
O47 W13 K7 77.8(3) . 4_655 ?
O38 W13 K7 132.7(3) . 4_655 ?
O46 W13 K7 134.8(2) . 4_655 ?
O48 W13 K7 44.3(3) . 4_655 ?
O59 W13 K7 50.4(3) . 4_655 ?
O55 W13 K7 95.9(2) . 4_655 ?
Rb2 W13 K7 166.91(11) . 4_655 ?
O49 W14 O39 101.5(4) . . ?
O49 W14 O50 103.9(3) . . ?
O39 W14 O50 93.0(3) . . ?
O49 W14 O48 100.4(3) . . ?
O39 W14 O48 89.7(3) . . ?
O50 W14 O48 154.5(3) . . ?
O49 W14 O60 94.7(4) . . ?
O39 W14 O60 163.7(3) . . ?
O50 W14 O60 85.3(3) . . ?
O48 W14 O60 85.1(3) . . ?
O49 W14 O55 171.2(3) . . ?
O39 W14 O55 82.7(3) . . ?
O50 W14 O55 83.5(3) . . ?
O48 W14 O55 71.7(3) . . ?
O60 W14 O55 81.0(3) . . ?
O49 W14 K1 102.4(3) . 2_655 ?
O39 W14 K1 43.5(2) . 2_655 ?
O50 W14 K1 50.1(2) . 2_655 ?
O48 W14 K1 131.0(2) . 2_655 ?
O60 W14 K1 134.7(2) . 2_655 ?
O55 W14 K1 85.99(17) . 2_655 ?
O49 W14 K3 45.4(3) . 2_665 ?
O39 W14 K3 98.1(2) . 2_665 ?
O50 W14 K3 148.9(2) . 2_665 ?
O48 W14 K3 55.0(2) . 2_665 ?
O60 W14 K3 91.6(2) . 2_665 ?
O55 W14 K3 126.65(17) . 2_665 ?
K1 W14 K3 129.75(6) 2_655 2_665 ?
O49 W14 K7 76.1(3) . 4_655 ?
O39 W14 K7 132.4(3) . 4_655 ?
O50 W14 K7 134.2(2) . 4_655 ?
O48 W14 K7 46.0(2) . 4_655 ?
O60 W14 K7 49.7(2) . 4_655 ?
O55 W14 K7 95.3(2) . 4_655 ?
K1 W14 K7 175.58(13) 2_655 4_655 ?
K3 W14 K7 46.41(14) 2_665 4_655 ?
O51 W15 O40 99.2(4) . . ?
O51 W15 O52 101.4(3) . . ?
O40 W15 O52 91.9(3) . . ?
O51 W15 O50 102.9(3) . . ?
O40 W15 O50 90.5(3) . . ?
O52 W15 O50 154.8(3) . . ?
O51 W15 O61 97.3(4) . . ?
O40 W15 O61 163.5(3) . . ?
O52 W15 O61 85.7(3) . . ?
O50 W15 O61 84.9(3) . . ?
O51 W15 O53 173.6(3) . . ?
O40 W15 O53 82.6(3) . . ?
O52 W15 O53 72.3(3) . . ?
O50 W15 O53 83.1(3) . . ?
O61 W15 O53 81.1(3) . . ?
O51 W15 K1 100.1(3) . 2_655 ?
O40 W15 K1 42.3(2) . 2_655 ?
O52 W15 K1 131.9(2) . 2_655 ?
O50 W15 K1 48.8(2) . 2_655 ?
O61 W15 K1 133.0(2) . 2_655 ?
O53 W15 K1 85.41(17) . 2_655 ?
O51 W15 K1 29.6(3) . 8_566 ?
O40 W15 K1 71.5(2) . 8_566 ?
O52 W15 K1 111.9(2) . 8_566 ?
O50 W15 K1 92.7(2) . 8_566 ?
O61 W15 K1 124.5(2) . 8_566 ?
O53 W15 K1 153.77(17) . 8_566 ?
K1 W15 K1 72.69(6) 2_655 8_566 ?
O63 W16 O60 103.5(4) . . ?
O63 W16 O61 102.4(4) . . ?
O60 W16 O61 88.4(3) . . ?
O63 W16 O64 99.3(4) . . ?
O60 W16 O64 157.0(3) . . ?
O61 W16 O64 89.7(3) . . ?
O63 W16 O68 100.9(3) . . ?
O60 W16 O68 88.9(3) . . ?
O61 W16 O68 156.6(3) . . ?
O64 W16 O68 83.7(3) . . ?
O63 W16 O62 170.1(3) . . ?
O60 W16 O62 84.4(3) . . ?
O61 W16 O62 83.5(3) . . ?
O64 W16 O62 72.6(3) . . ?
O68 W16 O62 73.0(3) . . ?
O63 W16 K5 46.5(3) . 7_666 ?
O60 W16 K5 57.0(3) . 7_666 ?
O61 W16 K5 101.2(3) . 7_666 ?
O64 W16 K5 145.5(2) . 7_666 ?
O68 W16 K5 96.9(3) . 7_666 ?
O62 W16 K5 140.6(2) . 7_666 ?
O63 W16 K7 85.4(3) . 4_655 ?
O60 W16 K7 46.2(3) . 4_655 ?
O61 W16 K7 134.0(3) . 4_655 ?
O64 W16 K7 134.3(3) . 4_655 ?
O68 W16 K7 51.0(3) . 4_655 ?
O62 W16 K7 96.2(2) . 4_655 ?
K5 W16 K7 52.65(16) 7_666 4_655 ?
O65 W17 O56 104.0(3) . . ?
O65 W17 O57 101.5(4) . . ?
O56 W17 O57 86.3(3) . . ?
O65 W17 O64 100.3(4) . . ?
O56 W17 O64 91.8(3) . . ?
O57 W17 O64 157.9(3) . . ?
O65 W17 O66 99.9(3) . . ?
O56 W17 O66 155.9(3) . . ?
O57 W17 O66 86.1(3) . . ?
O64 W17 O66 86.8(3) . . ?
O65 W17 O62 169.9(3) . . ?
O56 W17 O62 83.9(3) . . ?
O57 W17 O62 85.0(3) . . ?
O64 W17 O62 73.0(3) . . ?
O66 W17 O62 72.6(3) . . ?
O65 W17 K4 46.2(3) . . ?
O56 W17 K4 99.5(3) . . ?
O57 W17 K4 147.7(2) . . ?
O64 W17 K4 54.3(2) . . ?
O66 W17 K4 99.2(2) . . ?
O62 W17 K4 127.14(19) . . ?
O67 W18 O59 102.7(4) . . ?
O67 W18 O68 102.4(3) . . ?
O59 W18 O68 91.2(3) . . ?
O67 W18 O66 102.5(4) . . ?
O59 W18 O66 154.3(3) . . ?
O68 W18 O66 88.3(3) . . ?
O67 W18 O58 99.9(3) . . ?
O59 W18 O58 84.9(3) . . ?
O68 W18 O58 157.7(3) . . ?
O66 W18 O58 85.9(3) . . ?
O67 W18 O62 173.5(3) . . ?
O59 W18 O62 82.6(3) . . ?
O68 W18 O62 73.5(3) . . ?
O66 W18 O62 72.7(3) . . ?
O58 W18 O62 84.2(3) . . ?
O67 W18 Rb1 48.9(3) . . ?
O59 W18 Rb1 84.3(2) . . ?
O68 W18 Rb1 148.2(2) . . ?
O66 W18 Rb1 108.9(2) . . ?
O58 W18 Rb1 53.3(2) . . ?
O62 W18 Rb1 136.40(17) . . ?
O67 W18 K7 84.9(3) . 4_655 ?
O59 W18 K7 49.2(2) . 4_655 ?
O68 W18 K7 50.8(3) . 4_655 ?
O66 W18 K7 138.8(3) . 4_655 ?
O58 W18 K7 133.3(2) . 4_655 ?
O62 W18 K7 96.0(2) . 4_655 ?
Rb1 W18 K7 106.15(11) . 4_655 ?
O69 W19 O32 99.3(3) . . ?
O69 W19 O37 98.0(3) . . ?
O32 W19 O37 90.7(3) . . ?
O69 W19 O36 99.0(3) . . ?
O32 W19 O36 161.7(3) . . ?
O37 W19 O36 87.9(3) . . ?
O69 W19 O31 97.3(3) . . ?
O32 W19 O31 89.0(3) . . ?
O37 W19 O31 164.6(3) . . ?
O36 W19 O31 87.6(3) . . ?
O69 W19 O70 178.2(3) . . ?
O32 W19 O70 82.1(3) . . ?
O37 W19 O70 83.1(3) . . ?
O36 W19 O70 79.7(3) . . ?
O31 W19 O70 81.5(3) . . ?
O69 W19 Rb1 129.3(3) . 4_645 ?
O32 W19 Rb1 110.6(2) . 4_645 ?
O37 W19 Rb1 120.8(2) . 4_645 ?
O36 W19 Rb1 55.6(2) . 4_645 ?
O31 W19 Rb1 45.6(2) . 4_645 ?
O70 W19 Rb1 48.9(2) . 4_645 ?
O69 W19 Rb2 79.6(3) . . ?
O32 W19 Rb2 50.0(2) . . ?
O37 W19 Rb2 49.1(2) . . ?
O36 W19 Rb2 135.5(2) . . ?
O31 W19 Rb2 136.8(2) . . ?
O70 W19 Rb2 102.2(2) . . ?
Rb1 W19 Rb2 150.36(4) 4_645 . ?
Sn2 W19A O72 160(2) . . ?
Sn2 W19A O35 89.7(14) . . ?
O72 W19A O35 107.1(11) . . ?
Sn2 W19A O30 84.9(14) . . ?
O72 W19A O30 104.6(10) . . ?
O35 W19A O30 93.9(8) . . ?
Sn2 W19A O40 73.1(13) . . ?
O72 W19A O40 95.1(9) . . ?
O35 W19A O40 90.1(7) . . ?
O30 W19A O40 157.7(11) . . ?
Sn2 W19A O29 72.5(13) . . ?
O72 W19A O29 90.0(9) . . ?
O35 W19A O29 162.2(11) . . ?
O30 W19A O29 86.1(7) . . ?
O40 W19A O29 83.5(7) . . ?
Sn2 W19A K1 98.9(14) . 2_655 ?
O72 W19A K1 61.4(7) . 2_655 ?
O35 W19A K1 133.6(7) . 2_655 ?
O30 W19A K1 132.1(7) . 2_655 ?
O40 W19A K1 50.5(4) . 2_655 ?
O29 W19A K1 51.2(4) . 2_655 ?

loop_
_geom_bond_atom_site_label_1
_geom_bond_atom_site_label_2
_geom_bond_distance
_geom_bond_site_symmetry_2
_geom_bond_publ_flag
C1 C6 1.344(16) . ?
C1 C2 1.370(18) . ?
C1 Sn1 2.132(11) . ?
C2 C3 1.42(2) . ?
C2 H2A 0.9500 . ?
C3 C4 1.352(19) . ?
C3 H3A 0.9500 . ?
C4 C5 1.334(19) . ?
C4 Rb1 3.459(13) 4_655 ?
C4 H4A 0.9500 . ?
C5 C6 1.40(2) . ?
C5 Rb1 3.484(16) 4_655 ?
C5 H5A 0.9500 . ?
C6 H6A 0.9500 . ?
C7 C8 1.36(2) . ?
C7 C12 1.41(2) . ?
C7 Sn2 2.122(13) . ?
C8 C9 1.41(2) . ?
C8 H8A 0.9500 . ?
C9 C10 1.29(2) . ?
C9 H9A 0.9500 . ?
C10 C11 1.33(3) . ?
C10 H10A 0.9500 . ?
C11 C12 1.44(3) . ?
C11 H11A 0.9500 . ?
C12 H12A 0.9500 . ?
K1 O51 2.734(8) 8_465 ?
K1 O39 2.769(8) 2_655 ?
K1 O40 2.779(8) 2_655 ?
K1 O34 2.801(8) 2_655 ?
K1 O29 2.802(8) 2_655 ?
K1 O50 2.957(7) 2_655 ?
K1 O25 2.970(8) 2_655 ?
K1 O71 3.084(8) 2_655 ?
K1 O72 3.169(8) 2_655 ?
K1 W19A 3.596(17) 2_655 ?
K1 Sn1 3.732(2) 2_655 ?
K1 Sn2 3.776(3) 2_655 ?
K2 O3W 2.815(10) . ?
K2 K2 3.011(7) 2_655 ?
K2 O19 3.023(8) . ?
K2 O19 3.083(8) 2_655 ?
K2 O11 3.107(8) . ?
K2 O20 3.136(9) 2_655 ?
K2 O10W 3.20(2) 2_655 ?
K2 O12 3.265(8) . ?
K2 O4 3.284(8) . ?
K2 W7 3.944(3) 2_655 ?
K2 W6 3.988(3) . ?
K2 W7 4.028(4) . ?
K3 O7W 2.76(2) . ?
K3 O17W 2.87(4) 8_455 ?
K3 O6W 2.904(12) . ?
K3 O49 2.921(8) 2_645 ?
K3 O20W 2.94(5) 8_455 ?
K3 O41 3.026(9) 2_655 ?
K3 O19W 3.05(3) . ?
K3 K7 3.085(10) 3_445 ?
K3 O48 3.167(7) 2_645 ?
K3 W14 3.852(3) 2_645 ?
K3 K5 4.040(8) 8_455 ?
K4 O65 2.948(10) . ?
K4 O8 3.052(9) 3_545 ?
K4 O23 3.104(9) 3_545 ?
K4 O12W 3.15(2) 4_645 ?
K4 O64 3.158(8) . ?
K4 O6 3.204(10) 3_545 ?
K4 O13 3.358(9) 3_545 ?
K4 W17 3.867(4) . ?
K4 W9 4.007(4) 3_545 ?
K4 W1 4.018(6) 3_545 ?
K4 K6 4.994(14) 4_655 ?
K5 O17W 2.56(4) . ?
K5 O14 2.884(10) . ?
K5 O20W 3.01(5) . ?
K5 O63 3.024(11) 7_666 ?
K5 O3 3.041(10) 5_666 ?
K5 O2 3.176(9) 5_666 ?
K5 O49 3.259(11) 7_666 ?
K5 O60 3.312(10) 7_666 ?
K5 O18W 3.40(5) 5_666 ?
K5 K7 3.546(10) 6_566 ?
K5 W16 3.934(6) 7_666 ?
K5 W2 3.941(5) 5_666 ?
K6 O18 2.790(11) 2_655 ?
K6 O16W 2.82(3) 1_545 ?
K6 O11W 2.83(2) 3_445 ?
K6 O22 2.879(11) 2_645 ?
K6 O10W 2.91(3) . ?
K6 O16W 3.06(3) 2_645 ?
K6 Rb1 4.343(9) 3_445 ?
K6 K6 4.37(2) 2_655 ?
K6 K2 4.949(9) 2_655 ?
K6 K4 4.994(14) 4_645 ?
K7 O3W 2.767(13) 2_655 ?
K7 O3 2.894(11) 2_655 ?
K7 O48 2.974(10) 4_645 ?
K7 O60 3.083(11) 4_645 ?
K7 K3 3.085(10) 3 ?
K7 O59 3.161(11) 4_645 ?
K7 O68 3.208(12) 4_645 ?
K7 O4 3.270(10) 2_655 ?
K7 K5 3.547(10) 6_565 ?
K7 W2 3.868(8) 2_655 ?
K7 W14 3.973(8) 4_645 ?
K7 W13 4.028(8) 4_645 ?
O1 W1 1.707(7) . ?
O2 W2 1.916(8) . ?
O2 W1 1.943(8) . ?
O2 K5 3.176(9) 5_666 ?
O3 W2 1.711(8) . ?
O3 K7 2.894(11) 2_655 ?
O3 K5 3.041(10) 5_666 ?
O4 W2 1.911(8) . ?
O4 W3 1.934(8) . ?
O4 K7 3.270(10) 2_655 ?
O5 W3 1.705(8) . ?
O6 W3 1.889(7) . ?
O6 W1 1.988(8) . ?
O6 K4 3.204(10) 3_455 ?
O7 P1 1.558(7) . ?
O7 W1 2.373(7) . ?
O7 W2 2.383(7) . ?
O7 W3 2.419(7) . ?
O8 W1 1.869(8) . ?
O8 W9 1.984(8) . ?
O8 K4 3.052(9) 3_455 ?
O9 W1 1.844(8) . ?
O9 W4 2.013(7) . ?
O10 W2 1.863(8) . ?
O10 W5 1.983(7) . ?
O11 W2 1.918(7) . ?
O11 W6 1.931(7) . ?
O12 W7 1.877(7) . ?
O12 W3 1.939(7) . ?
O13 W3 1.846(7) . ?
O13 W8 1.980(7) . ?
O13 K4 3.358(9) 3_455 ?
O14 W4 1.714(8) . ?
O15 W5 1.910(7) . ?
O15 W4 1.921(8) . ?
O16 W5 1.711(7) . ?
O17 W6 1.874(7) . ?
O17 W5 1.938(7) . ?
O18 W6 1.719(8) . ?
O18 K6 2.790(11) 2_655 ?
O18 Rb1 3.091(8) 4_645 ?
O19 W7 1.917(7) . ?
O19 W6 1.945(8) . ?
O19 K2 3.083(8) 2_655 ?
O20 W7 1.704(8) . ?
O20 K2 3.136(9) 2_655 ?
O21 W7 1.909(8) . ?
O21 W8 1.929(7) . ?
O21 Rb2 3.156(7) . ?
O22 W8 1.713(8) . ?
O22 K6 2.879(11) 2_665 ?
O23 W8 1.920(7) . ?
O23 W9 1.927(7) . ?
O23 K4 3.104(9) 3_455 ?
O24 W9 1.715(7) . ?
O25 W9 1.906(7) . ?
O25 W4 1.929(7) . ?
O25 K1 2.970(7) 2_655 ?
O26 P1 1.534(7) . ?
O26 W4 2.421(7) . ?
O26 W5 2.432(7) . ?
O27 P1 1.523(7) . ?
O27 W6 2.341(7) . ?
O27 W7 2.377(7) . ?
O28 P1 1.544(7) . ?
O28 W9 2.401(7) . ?
O28 W8 2.438(7) . ?
O29 W4 1.821(7) . ?
O29 Sn2 2.107(7) . ?
O29 W19A 2.209(18) . ?
O29 K1 2.802(8) 2_655 ?
O30 W5 1.831(7) . ?
O30 W19A 1.987(18) . ?
O30 Sn2 2.054(8) . ?
O31 W6 1.917(7) . ?
O31 W19 1.939(7) . ?
O31 Rb1 2.909(7) 4_645 ?
O32 W19 1.882(7) . ?
O32 W7 1.966(7) . ?
O32 Rb2 3.094(7) . ?
O33 W8 1.825(7) . ?
O33 Sn1 2.060(8) . ?
O33 Rb2 3.169(8) . ?
O34 W9 1.841(7) . ?
O34 Sn1 2.072(7) . ?
O34 K1 2.801(8) 2_655 ?
O35 W10 1.813(7) . ?
O35 W19A 1.950(17) . ?
O35 Sn2 2.077(7) . ?
O36 W11 1.910(7) . ?
O36 W19 1.938(7) . ?
O36 Rb1 3.242(7) 4_645 ?
O37 W19 1.907(7) . ?
O37 W12 1.945(7) . ?
O37 Rb2 3.059(7) . ?
O38 W13 1.840(7) . ?
O38 Sn1 2.051(7) . ?
O38 Rb2 3.060(7) . ?
O39 W14 1.826(7) . ?
O39 Sn1 2.082(8) . ?
O39 K1 2.769(8) 2_655 ?
O40 W15 1.838(7) . ?
O40 Sn2 2.067(7) . ?
O40 W19A 2.157(18) . ?
O40 K1 2.779(8) 2_655 ?
O41 W10 1.704(8) . ?
O41 K3 3.026(9) 2_655 ?
O42 W11 1.892(7) . ?
O42 W10 1.904(7) . ?
O43 W11 1.715(7) . ?
O43 Rb2 3.122(8) 4_645 ?
O44 W12 1.897(7) . ?
O44 W11 1.934(7) . ?
O45 W12 1.706(7) . ?
O45 Rb1 2.903(7) . ?
O46 W13 1.909(7) . ?
O46 W12 1.924(7) . ?
O46 Rb2 3.036(7) . ?
O47 W13 1.723(7) . ?
O48 W13 1.919(7) . ?
O48 W14 1.934(7) . ?
O48 K7 2.974(10) 4_655 ?
O48 K3 3.167(8) 2_665 ?
O49 W14 1.698(8) . ?
O49 K3 2.921(8) 2_665 ?
O49 K5 3.259(11) 7_666 ?
O50 W14 1.899(7) . ?
O50 W15 1.946(7) . ?
O50 K1 2.957(7) 2_655 ?
O51 W15 1.717(7) . ?
O51 K1 2.734(8) 8_566 ?
O52 W10 1.915(7) . ?
O52 W15 1.918(8) . ?
O53 P2 1.524(7) . ?
O53 W10 2.387(7) . ?
O53 W15 2.444(7) . ?
O54 P2 1.534(7) . ?
O54 W12 2.345(7) . ?
O54 W11 2.356(6) . ?
O55 P2 1.528(7) . ?
O55 W13 2.356(7) . ?
O55 W14 2.474(7) . ?
O56 W17 1.853(7) . ?
O56 W10 2.017(7) . ?
O57 W17 1.911(7) . ?
O57 W11 1.917(7) . ?
O58 W12 1.894(7) . ?
O58 W18 1.943(7) . ?
O58 Rb1 3.144(7) . ?
O59 W18 1.879(7) . ?
O59 W13 1.966(7) . ?
O59 K7 3.161(11) 4_655 ?
O60 W16 1.847(8) . ?
O60 W14 2.001(8) . ?
O60 K7 3.083(11) 4_655 ?
O60 K5 3.312(10) 7_666 ?
O61 W16 1.881(7) . ?
O61 W15 1.947(7) . ?
O62 P2 1.563(7) . ?
O62 W17 2.381(7) . ?
O62 W16 2.381(7) . ?
O62 W18 2.409(7) . ?
O63 W16 1.711(8) . ?
O63 K5 3.024(11) 7_666 ?
O64 W17 1.915(8) . ?
O64 W16 1.939(8) . ?
O65 W17 1.728(8) . ?
O66 W18 1.915(8) . ?
O66 W17 1.961(7) . ?
O67 W18 1.719(7) . ?
O67 Rb1 3.052(8) . ?
O68 W18 1.897(8) . ?
O68 W16 1.965(7) . ?
O68 K7 3.208(12) 4_655 ?
O69 W19 1.711(8) . ?
O70 W19 2.277(7) . ?
O70 Rb1 2.965(8) 4_645 ?
O71 Sn1 2.129(8) . ?
O71 K1 3.084(8) 2_655 ?
O72 W19A 1.44(2) . ?
O72 Sn2 2.140(7) . ?
O72 K1 3.169(8) 2_655 ?
O1W Rb2 2.780(11) . ?
O3W K7 2.767(13) 2_655 ?
O4W Rb2 2.828(17) . ?
O7W O19W 0.64(3) . ?
O9W O15W 1.54(4) . ?
O9W O16W 1.82(4) . ?
O10W K2 3.20(2) 2_655 ?
O11W Rb1 2.659(19) . ?
O11W K6 2.83(2) 3 ?
O12W K4 3.15(2) 4_655 ?
O13W O15W 1.47(3) . ?
O13W Rb2 3.022(19) . ?
O16W K6 2.82(3) 1_565 ?
O16W K6 3.06(3) 2_665 ?
O17W O20W 0.80(5) . ?
O17W K3 2.87(4) 8_556 ?
O18W K5 3.40(5) 5_666 ?
O20W K3 2.94(5) 8_556 ?
Rb1 O31 2.909(7) 4_655 ?
Rb1 O70 2.965(8) 4_655 ?
Rb1 O18 3.091(8) 4_655 ?
Rb1 O36 3.242(7) 4_655 ?
Rb1 C4 3.458(13) 4_645 ?
Rb1 C5 3.484(16) 4_645 ?
Rb1 W12 3.8286(16) . ?
Rb1 W6 3.8592(16) 4_655 ?
Rb2 O43 3.122(8) 4_655 ?
Rb2 W13 3.9445(18) . ?
Rb2 W19 3.9456(18) . ?
Sn1 K1 3.732(2) 2_655 ?
Sn2 W19A 0.726(19) . ?
Sn2 K1 3.776(3) 2_655 ?
W1 K4 4.018(6) 3_455 ?
W2 K7 3.868(8) 2_655 ?
W2 K5 3.940(5) 5_666 ?
W4 K1 3.796(2) 2_655 ?
W6 Rb1 3.8590(16) 4_645 ?
W7 K2 3.944(3) 2_655 ?
W9 K1 3.810(2) 2_655 ?
W9 K4 4.007(4) 3_455 ?
W11 Rb2 4.2073(18) 4_645 ?
W13 K7 4.028(8) 4_655 ?
W14 K1 3.792(2) 2_655 ?
W14 K3 3.852(3) 2_665 ?
W14 K7 3.973(8) 4_655 ?
W15 K1 3.850(2) 2_655 ?
W15 K1 4.091(3) 8_566 ?
W16 K5 3.934(6) 7_666 ?
W16 K7 4.060(8) 4_655 ?
W18 K7 4.052(9) 4_655 ?
W19 Rb1 3.9128(19) 4_645 ?
W19A K1 3.596(17) 2_655 ?

loop_
_geom_torsion_atom_site_label_1
_geom_torsion_atom_site_label_2
_geom_torsion_atom_site_label_3
_geom_torsion_atom_site_label_4
_geom_torsion
_geom_torsion_site_symmetry_1
_geom_torsion_site_symmetry_2
_geom_torsion_site_symmetry_3
_geom_torsion_site_symmetry_4
_geom_torsion_publ_flag
C6 C1 C2 C3 -4(2) . . . . ?
Sn1 C1 C2 C3 178.0(11) . . . . ?
C1 C2 C3 C4 2(2) . . . . ?
C2 C3 C4 C5 1(2) . . . . ?
C2 C3 C4 Rb1 87.2(15) . . . 4_655 ?
C3 C4 C5 C6 -1(2) . . . . ?
Rb1 C4 C5 C6 -100.9(14) 4_655 . . . ?
C3 C4 C5 Rb1 100.0(13) . . . 4_655 ?
C2 C1 C6 C5 3.8(19) . . . . ?
Sn1 C1 C6 C5 -178.1(10) . . . . ?
C4 C5 C6 C1 -1(2) . . . . ?
Rb1 C5 C6 C1 -86.2(13) 4_655 . . . ?
C12 C7 C8 C9 -1(2) . . . . ?
Sn2 C7 C8 C9 -172.9(13) . . . . ?
C7 C8 C9 C10 -2(3) . . . . ?
C8 C9 C10 C11 3(3) . . . . ?
C9 C10 C11 C12 -1(4) . . . . ?
C8 C7 C12 C11 3(2) . . . . ?
Sn2 C7 C12 C11 174.7(14) . . . . ?
C10 C11 C12 C7 -2(3) . . . . ?
O3W K2 O4 W2 129.4(4) . . . . ?
K2 K2 O4 W2 -100.7(3) 2_655 . . . ?
O19 K2 O4 W2 -68.3(3) . . . . ?
O19 K2 O4 W2 173.5(3) 2_655 . . . ?
O11 K2 O4 W2 -24.9(2) . . . . ?
O20 K2 O4 W2 -169.1(3) 2_655 . . . ?
O10W K2 O4 W2 24.3(5) 2_655 . . . ?
O12 K2 O4 W2 -108.1(4) . . . . ?
W7 K2 O4 W2 -174.5(2) 2_655 . . . ?
W6 K2 O4 W2 -41.2(2) . . . . ?
W7 K2 O4 W2 -93.4(3) . . . . ?
O3W K2 O4 W3 -99.1(4) . . . . ?
K2 K2 O4 W3 30.8(5) 2_655 . . . ?
O19 K2 O4 W3 63.2(3) . . . . ?
O19 K2 O4 W3 -54.9(4) 2_655 . . . ?
O11 K2 O4 W3 106.6(4) . . . . ?
O20 K2 O4 W3 -37.6(3) 2_655 . . . ?
O10W K2 O4 W3 155.8(5) 2_655 . . . ?
O12 K2 O4 W3 23.4(2) . . . . ?
W7 K2 O4 W3 -42.9(3) 2_655 . . . ?
W6 K2 O4 W3 90.4(3) . . . . ?
W7 K2 O4 W3 38.2(2) . . . . ?
O3W K2 O4 K7 37.5(3) . . . 2_655 ?
K2 K2 O4 K7 167.4(2) 2_655 . . 2_655 ?
O19 K2 O4 K7 -160.1(3) . . . 2_655 ?
O19 K2 O4 K7 81.7(3) 2_655 . . 2_655 ?
O11 K2 O4 K7 -116.8(3) . . . 2_655 ?
O20 K2 O4 K7 99.1(2) 2_655 . . 2_655 ?
O10W K2 O4 K7 -67.6(5) 2_655 . . 2_655 ?
O12 K2 O4 K7 160.0(3) . . . 2_655 ?
W7 K2 O4 K7 93.7(2) 2_655 . . 2_655 ?
W6 K2 O4 K7 -133.0(2) . . . 2_655 ?
W7 K2 O4 K7 174.8(2) . . . 2_655 ?
O3W K2 O11 W2 -0.2(4) . . . . ?
K2 K2 O11 W2 160.8(2) 2_655 . . . ?
O19 K2 O11 W2 144.8(4) . . . . ?
O19 K2 O11 W2 116.2(9) 2_655 . . . ?
O20 K2 O11 W2 66.5(4) 2_655 . . . ?
O10W K2 O11 W2 -91.4(6) 2_655 . . . ?
O12 K2 O11 W2 83.3(3) . . . . ?
O4 K2 O11 W2 25.5(3) . . . . ?
W7 K2 O11 W2 78.1(4) 2_655 . . . ?
W6 K2 O11 W2 171.0(5) . . . . ?
W7 K2 O11 W2 114.7(3) . . . . ?
O3W K2 O11 W6 -171.2(3) . . . . ?
K2 K2 O11 W6 -10.1(3) 2_655 . . . ?
O19 K2 O11 W6 -26.2(2) . . . . ?
O19 K2 O11 W6 -54.8(11) 2_655 . . . ?
O20 K2 O11 W6 -104.5(3) 2_655 . . . ?
O10W K2 O11 W6 97.7(6) 2_655 . . . ?
O12 K2 O11 W6 -87.7(3) . . . . ?
O4 K2 O11 W6 -145.4(4) . . . . ?
W7 K2 O11 W6 -92.8(3) 2_655 . . . ?
W7 K2 O11 W6 -56.3(2) . . . . ?
O3W K2 O12 W7 -159.9(3) . . . . ?
K2 K2 O12 W7 -26.7(3) 2_655 . . . ?
O19 K2 O12 W7 24.2(2) . . . . ?
O19 K2 O12 W7 -84.5(3) 2_655 . . . ?
O11 K2 O12 W7 87.5(3) . . . . ?
O20 K2 O12 W7 -109.3(3) 2_655 . . . ?
O10W K2 O12 W7 92.6(5) 2_655 . . . ?
O4 K2 O12 W7 148.3(4) . . . . ?
W7 K2 O12 W7 -95.7(3) 2_655 . . . ?
W6 K2 O12 W7 55.1(2) . . . . ?
O3W K2 O12 W3 28.4(4) . . . . ?
K2 K2 O12 W3 161.6(3) 2_655 . . . ?
O19 K2 O12 W3 -147.5(4) . . . . ?
O19 K2 O12 W3 103.8(3) 2_655 . . . ?
O11 K2 O12 W3 -84.2(3) . . . . ?
O20 K2 O12 W3 79.0(3) 2_655 . . . ?
O10W K2 O12 W3 -79.1(6) 2_655 . . . ?
O4 K2 O12 W3 -23.4(3) . . . . ?
W7 K2 O12 W3 92.6(3) 2_655 . . . ?
W6 K2 O12 W3 -116.6(3) . . . . ?
W7 K2 O12 W3 -171.7(5) . . . . ?
O17W K5 O14 W4 44.7(11) . . . . ?
O20W K5 O14 W4 37.8(13) . . . . ?
O63 K5 O14 W4 -154.9(5) 7_666 . . . ?
O3 K5 O14 W4 -145.1(4) 5_666 . . . ?
O2 K5 O14 W4 -71.9(8) 5_666 . . . ?
O49 K5 O14 W4 99.5(5) 7_666 . . . ?
O60 K5 O14 W4 150.3(5) 7_666 . . . ?
O18W K5 O14 W4 -69.3(10) 5_666 . . . ?
K7 K5 O14 W4 150.2(4) 6_566 . . . ?
W16 K5 O14 W4 178.9(5) 7_666 . . . ?
W2 K5 O14 W4 -119.8(4) 5_666 . . . ?
O3W K2 O19 W7 -31.8(6) . . . . ?
K2 K2 O19 W7 93.5(3) 2_655 . . . ?
O19 K2 O19 W7 68.9(3) 2_655 . . . ?
O11 K2 O19 W7 -103.6(4) . . . . ?
O20 K2 O19 W7 15.8(3) 2_655 . . . ?
O10W K2 O19 W7 -148.4(5) 2_655 . . . ?
O12 K2 O19 W7 -24.4(2) . . . . ?
O4 K2 O19 W7 -62.0(3) . . . . ?
W7 K2 O19 W7 39.7(3) 2_655 . . . ?
W6 K2 O19 W7 -130.0(5) . . . . ?
O3W K2 O19 W6 98.2(5) . . . . ?
K2 K2 O19 W6 -136.6(3) 2_655 . . . ?
O19 K2 O19 W6 -161.1(2) 2_655 . . . ?
O11 K2 O19 W6 26.3(2) . . . . ?
O20 K2 O19 W6 145.8(3) 2_655 . . . ?
O10W K2 O19 W6 -18.4(5) 2_655 . . . ?
O12 K2 O19 W6 105.5(3) . . . . ?
O4 K2 O19 W6 67.9(3) . . . . ?
W7 K2 O19 W6 169.7(2) 2_655 . . . ?
W7 K2 O19 W6 130.0(5) . . . . ?
O3W K2 O19 K2 -125.3(4) . . . 2_655 ?
O19 K2 O19 K2 -24.6(3) 2_655 . . 2_655 ?
O11 K2 O19 K2 162.9(3) . . . 2_655 ?
O20 K2 O19 K2 -77.68(19) 2_655 . . 2_655 ?
O10W K2 O19 K2 118.2(4) 2_655 . . 2_655 ?
O12 K2 O19 K2 -117.9(2) . . . 2_655 ?
O4 K2 O19 K2 -155.54(18) . . . 2_655 ?
W7 K2 O19 K2 -53.76(16) 2_655 . . 2_655 ?
W6 K2 O19 K2 136.6(3) . . . 2_655 ?
W7 K2 O19 K2 -93.5(3) . . . 2_655 ?
O65 K4 O64 W17 3.0(3) . . . . ?
O8 K4 O64 W17 -79.5(8) 3_545 . . . ?
O23 K4 O64 W17 102.8(6) 3_545 . . . ?
O12W K4 O64 W17 -95.8(5) 4_645 . . . ?
O6 K4 O64 W17 -30.0(4) 3_545 . . . ?
O13 K4 O64 W17 26.6(5) 3_545 . . . ?
W9 K4 O64 W17 179.0(10) 3_545 . . . ?
W1 K4 O64 W17 -60.1(4) 3_545 . . . ?
K6 K4 O64 W17 91.1(3) 4_655 . . . ?
O65 K4 O64 W16 -175.5(6) . . . . ?
O8 K4 O64 W16 102.0(8) 3_545 . . . ?
O23 K4 O64 W16 -75.6(9) 3_545 . . . ?
O12W K4 O64 W16 85.7(7) 4_645 . . . ?
O6 K4 O64 W16 151.5(5) 3_545 . . . ?
O13 K4 O64 W16 -151.9(5) 3_545 . . . ?
W17 K4 O64 W16 -178.5(8) . . . . ?
W9 K4 O64 W16 0.5(15) 3_545 . . . ?
W1 K4 O64 W16 121.4(5) 3_545 . . . ?
K6 K4 O64 W16 -87.3(5) 4_655 . . . ?
O8 K4 O65 W17 150.5(4) 3_545 . . . ?
O23 K4 O65 W17 -148.9(4) 3_545 . . . ?
O12W K4 O65 W17 55.0(5) 4_645 . . . ?
O64 K4 O65 W17 -3.5(3) . . . . ?
O6 K4 O65 W17 145.3(4) 3_545 . . . ?
O13 K4 O65 W17 -165.6(4) 3_545 . . . ?
W9 K4 O65 W17 178.0(3) 3_545 . . . ?
W1 K4 O65 W17 135.5(3) 3_545 . . . ?
K6 K4 O65 W17 -91.3(4) 4_655 . . . ?
K2 K2 O3W K7 177.3(2) 2_655 . . 2_655 ?
O19 K2 O3W K7 -80.5(6) . . . 2_655 ?
O19 K2 O3W K7 166.0(4) 2_655 . . 2_655 ?
O11 K2 O3W K7 -27.1(4) . . . 2_655 ?
O20 K2 O3W K7 -138.1(4) 2_655 . . 2_655 ?
O10W K2 O3W K7 33.1(6) 2_655 . . 2_655 ?
O12 K2 O3W K7 -86.2(3) . . . 2_655 ?
O4 K2 O3W K7 -47.9(3) . . . 2_655 ?
W7 K2 O3W K7 -165.2(4) 2_655 . . 2_655 ?
W6 K2 O3W K7 -33.6(5) . . . 2_655 ?
W7 K2 O3W K7 -96.9(3) . . . 2_655 ?
O17W K3 O7W O19W -34(4) 8_455 . . . ?
O6W K3 O7W O19W 153(4) . . . . ?
O49 K3 O7W O19W -56(4) 2_645 . . . ?
O20W K3 O7W O19W -30(4) 8_455 . . . ?
O41 K3 O7W O19W 55(4) 2_655 . . . ?
K7 K3 O7W O19W -130(4) 3_445 . . . ?
O48 K3 O7W O19W -150(4) 2_645 . . . ?
W14 K3 O7W O19W -95(4) 2_645 . . . ?
K5 K3 O7W O19W -72(4) 8_455 . . . ?
O18 K6 O10W K2 60.8(6) 2_655 . . 2_655 ?
O16W K6 O10W K2 -99.9(9) 1_545 . . 2_655 ?
O11W K6 O10W K2 85.2(13) 3_445 . . 2_655 ?
O22 K6 O10W K2 -170.8(5) 2_645 . . 2_655 ?
O16W K6 O10W K2 -52.1(12) 2_645 . . 2_655 ?
Rb1 K6 O10W K2 56.9(8) 3_445 . . 2_655 ?
K6 K6 O10W K2 -57.2(6) 2_655 . . 2_655 ?
K4 K6 O10W K2 -174.0(7) 4_645 . . 2_655 ?
Rb2 O13W O15W O9W 153.6(19) . . . . ?
O16W O9W O15W O13W -96(2) . . . . ?
O15W O9W O16W K6 -128.2(17) . . . 1_565 ?
O15W O9W O16W K6 -18(3) . . . 2_665 ?
O14 K5 O17W O20W -154(6) . . . . ?
O63 K5 O17W O20W 140(5) 7_666 . . . ?
O3 K5 O17W O20W 37(7) 5_666 . . . ?
O2 K5 O17W O20W -1(6) 5_666 . . . ?
O49 K5 O17W O20W 143(7) 7_666 . . . ?
O60 K5 O17W O20W 127(6) 7_666 . . . ?
O18W K5 O17W O20W -62(6) 5_666 . . . ?
K7 K5 O17W O20W 76(6) 6_566 . . . ?
W16 K5 O17W O20W 130(6) 7_666 . . . ?
W2 K5 O17W O20W 16(7) 5_666 . . . ?
O14 K5 O17W K3 117.3(8) . . . 8_556 ?
O20W K5 O17W K3 -89(6) . . . 8_556 ?
O63 K5 O17W K3 51(3) 7_666 . . 8_556 ?
O3 K5 O17W K3 -52.4(15) 5_666 . . 8_556 ?
O2 K5 O17W K3 -89.9(9) 5_666 . . 8_556 ?
O49 K5 O17W K3 53.7(7) 7_666 . . 8_556 ?
O60 K5 O17W K3 37.8(12) 7_666 . . 8_556 ?
O18W K5 O17W K3 -150.8(11) 5_666 . . 8_556 ?
K7 K5 O17W K3 -13.5(9) 6_566 . . 8_556 ?
W16 K5 O17W K3 40.6(17) 7_666 . . 8_556 ?
W2 K5 O17W K3 -73.5(11) 5_666 . . 8_556 ?
O17W K3 O19W O7W 144(4) 8_455 . . . ?
O6W K3 O19W O7W -27(4) . . . . ?
O49 K3 O19W O7W 134(4) 2_645 . . . ?
O20W K3 O19W O7W 146(4) 8_455 . . . ?
O41 K3 O19W O7W -119(4) 2_655 . . . ?
K7 K3 O19W O7W 50(4) 3_445 . . . ?
O48 K3 O19W O7W 40(5) 2_645 . . . ?
W14 K3 O19W O7W 105(4) 2_645 . . . ?
K5 K3 O19W O7W 107(4) 8_455 . . . ?
K5 O17W O20W K3 -95(4) . . . 8_556 ?
K3 O17W O20W K5 95(4) 8_556 . . . ?
O14 K5 O20W O17W 29(7) . . . . ?
O63 K5 O20W O17W -82(8) 7_666 . . . ?
O3 K5 O20W O17W -148(6) 5_666 . . . ?
O2 K5 O20W O17W 179(6) 5_666 . . . ?
O49 K5 O20W O17W -34(6) 7_666 . . . ?
O60 K5 O20W O17W -58(6) 7_666 . . . ?
O18W K5 O20W O17W 123(6) 5_666 . . . ?
K7 K5 O20W O17W -104(6) 6_566 . . . ?
W16 K5 O20W O17W -64(7) 7_666 . . . ?
W2 K5 O20W O17W -165(6) 5_666 . . . ?
O17W K5 O20W K3 77(6) . . . 8_556 ?
O14 K5 O20W K3 106.7(10) . . . 8_556 ?
O63 K5 O20W K3 -5(6) 7_666 . . 8_556 ?
O3 K5 O20W K3 -70.6(12) 5_666 . . 8_556 ?
O2 K5 O20W K3 -103.2(11) 5_666 . . 8_556 ?
O49 K5 O20W K3 43.6(8) 7_666 . . 8_556 ?
O60 K5 O20W K3 19.8(15) 7_666 . . 8_556 ?
O18W K5 O20W K3 -159.6(11) 5_666 . . 8_556 ?
K7 K5 O20W K3 -26.6(9) 6_566 . . 8_556 ?
W16 K5 O20W K3 13(2) 7_666 . . 8_556 ?
W2 K5 O20W K3 -87.7(10) 5_666 . . 8_556 ?
W6 O27 P1 O26 53.1(6) . . . . ?
W7 O27 P1 O26 -177.9(4) . . . . ?
W6 O27 P1 O28 175.1(4) . . . . ?
W7 O27 P1 O28 -55.9(6) . . . . ?
W6 O27 P1 O7 -66.0(6) . . . . ?
W7 O27 P1 O7 63.0(6) . . . . ?
W4 O26 P1 O27 179.9(4) . . . . ?
W5 O26 P1 O27 -57.1(5) . . . . ?
W4 O26 P1 O28 57.6(6) . . . . ?
W5 O26 P1 O28 -179.3(4) . . . . ?
W4 O26 P1 O7 -61.6(6) . . . . ?
W5 O26 P1 O7 61.4(5) . . . . ?
W9 O28 P1 O27 179.3(4) . . . . ?
W8 O28 P1 O27 56.3(6) . . . . ?
W9 O28 P1 O26 -58.2(6) . . . . ?
W8 O28 P1 O26 178.8(4) . . . . ?
W9 O28 P1 O7 60.9(6) . . . . ?
W8 O28 P1 O7 -62.1(5) . . . . ?
W1 O7 P1 O27 179.6(4) . . . . ?
W2 O7 P1 O27 58.3(5) . . . . ?
W3 O7 P1 O27 -59.9(6) . . . . ?
W1 O7 P1 O26 59.2(6) . . . . ?
W2 O7 P1 O26 -62.0(5) . . . . ?
W3 O7 P1 O26 179.7(4) . . . . ?
W1 O7 P1 O28 -60.6(6) . . . . ?
W2 O7 P1 O28 178.1(4) . . . . ?
W3 O7 P1 O28 59.8(6) . . . . ?
W10 O53 P2 O55 176.3(4) . . . . ?
W15 O53 P2 O55 -59.1(6) . . . . ?
W10 O53 P2 O54 52.8(6) . . . . ?
W15 O53 P2 O54 177.4(4) . . . . ?
W10 O53 P2 O62 -63.9(6) . . . . ?
W15 O53 P2 O62 60.8(6) . . . . ?
W13 O55 P2 O53 -178.4(4) . . . . ?
W14 O55 P2 O53 57.8(6) . . . . ?
W13 O55 P2 O54 -54.3(6) . . . . ?
W14 O55 P2 O54 -178.1(4) . . . . ?
W13 O55 P2 O62 61.9(6) . . . . ?
W14 O55 P2 O62 -61.9(6) . . . . ?
W12 O54 P2 O53 176.1(4) . . . . ?
W11 O54 P2 O53 -51.3(6) . . . . ?
W12 O54 P2 O55 52.3(6) . . . . ?
W11 O54 P2 O55 -175.1(4) . . . . ?
W12 O54 P2 O62 -65.7(5) . . . . ?
W11 O54 P2 O62 66.9(5) . . . . ?
W17 O62 P2 O53 60.2(6) . . . . ?
W16 O62 P2 O53 -60.3(5) . . . . ?
W18 O62 P2 O53 179.7(4) . . . . ?
W17 O62 P2 O55 -178.7(4) . . . . ?
W16 O62 P2 O55 60.8(6) . . . . ?
W18 O62 P2 O55 -59.2(6) . . . . ?
W17 O62 P2 O54 -59.8(5) . . . . ?
W16 O62 P2 O54 179.7(4) . . . . ?
W18 O62 P2 O54 59.7(5) . . . . ?
K6 O11W Rb1 O45 -167.8(6) 3 . . . ?
K6 O11W Rb1 O31 43.7(8) 3 . . 4_655 ?
K6 O11W Rb1 O70 -40.2(13) 3 . . 4_655 ?
K6 O11W Rb1 O67 -60.3(6) 3 . . . ?
K6 O11W Rb1 O18 22.4(5) 3 . . 4_655 ?
K6 O11W Rb1 O58 -114.6(6) 3 . . . ?
K6 O11W Rb1 O36 116.4(8) 3 . . 4_655 ?
K6 O11W Rb1 C4 101.8(6) 3 . . 4_645 ?
K6 O11W Rb1 C5 124.2(7) 3 . . 4_645 ?
K6 O11W Rb1 W12 -142.9(6) 3 . . . ?
K6 O11W Rb1 W6 31.8(6) 3 . . 4_655 ?
W12 O45 Rb1 O11W 90.4(5) . . . . ?
W12 O45 Rb1 O31 -127.8(3) . . . 4_655 ?
W12 O45 Rb1 O70 -68.5(4) . . . 4_655 ?
W12 O45 Rb1 O67 7.8(4) . . . . ?
W12 O45 Rb1 O18 119.2(6) . . . 4_655 ?
W12 O45 Rb1 O58 12.5(3) . . . . ?
W12 O45 Rb1 O36 -115.9(4) . . . 4_655 ?
W12 O45 Rb1 C4 171.2(4) . . . 4_645 ?
W12 O45 Rb1 C5 171.1(5) . . . 4_645 ?
W12 O45 Rb1 W6 -162.0(2) . . . 4_655 ?
W18 O67 Rb1 O11W -92.9(5) . . . . ?
W18 O67 Rb1 O45 -7.7(4) . . . . ?
W18 O67 Rb1 O31 142.3(3) . . . 4_655 ?
W18 O67 Rb1 O70 96.1(4) . . . 4_655 ?
W18 O67 Rb1 O18 -168.2(4) . . . 4_655 ?
W18 O67 Rb1 O58 -12.3(3) . . . . ?
W18 O67 Rb1 O36 88.9(4) . . . 4_655 ?
W18 O67 Rb1 C4 -142.2(6) . . . 4_645 ?
W18 O67 Rb1 C5 -77.2(11) . . . 4_645 ?
W18 O67 Rb1 W12 -4.4(3) . . . . ?
W18 O67 Rb1 W6 168.8(3) . . . 4_655 ?
W12 O58 Rb1 O11W -105.7(5) . . . . ?
W18 O58 Rb1 O11W 100.9(5) . . . . ?
W12 O58 Rb1 O45 -10.6(2) . . . . ?
W18 O58 Rb1 O45 -163.9(4) . . . . ?
W12 O58 Rb1 O31 110.2(4) . . . 4_655 ?
W18 O58 Rb1 O31 -43.1(5) . . . 4_655 ?
W12 O58 Rb1 O70 99.0(3) . . . 4_655 ?
W18 O58 Rb1 O70 -54.3(3) . . . 4_655 ?
W12 O58 Rb1 O67 163.9(4) . . . . ?
W18 O58 Rb1 O67 10.5(2) . . . . ?
W12 O58 Rb1 O18 -164.4(2) . . . 4_655 ?
W18 O58 Rb1 O18 42.2(4) . . . 4_655 ?
W12 O58 Rb1 O36 50.8(3) . . . 4_655 ?
W18 O58 Rb1 O36 -102.5(3) . . . 4_655 ?
W12 O58 Rb1 C4 -43.8(5) . . . 4_645 ?
W18 O58 Rb1 C4 162.9(4) . . . 4_645 ?
W12 O58 Rb1 C5 -33.1(4) . . . 4_645 ?
W18 O58 Rb1 C5 173.6(3) . . . 4_645 ?
W18 O58 Rb1 W12 -153.3(5) . . . . ?
W12 O58 Rb1 W6 165.89(12) . . . 4_655 ?
W18 O58 Rb1 W6 12.6(4) . . . 4_655 ?
O15W O13W Rb2 O1W 126(3) . . . . ?
O15W O13W Rb2 O4W -95(3) . . . . ?
O15W O13W Rb2 O46 -168(2) . . . . ?
O15W O13W Rb2 O37 101(3) . . . . ?
O15W O13W Rb2 O38 -57(3) . . . . ?
O15W O13W Rb2 O32 65(3) . . . . ?
O15W O13W Rb2 O43 -178(3) . . . 4_655 ?
O15W O13W Rb2 O21 20(3) . . . . ?
O15W O13W Rb2 O33 -24(3) . . . . ?
O15W O13W Rb2 W13 -94(3) . . . . ?
O15W O13W Rb2 W19 71(3) . . . . ?
W13 O46 Rb2 O1W 162.2(3) . . . . ?
W12 O46 Rb2 O1W -26.3(4) . . . . ?
W13 O46 Rb2 O4W 49.7(6) . . . . ?
W12 O46 Rb2 O4W -138.9(5) . . . . ?
W13 O46 Rb2 O13W 106.2(13) . . . . ?
W12 O46 Rb2 O13W -82.3(14) . . . . ?
W13 O46 Rb2 O37 -149.6(4) . . . . ?
W12 O46 Rb2 O37 21.8(2) . . . . ?
W13 O46 Rb2 O38 -17.8(2) . . . . ?
W12 O46 Rb2 O38 153.6(4) . . . . ?
W13 O46 Rb2 O32 -128.8(3) . . . . ?
W12 O46 Rb2 O32 42.7(3) . . . . ?
W13 O46 Rb2 O43 115.8(3) . . . 4_655 ?
W12 O46 Rb2 O43 -72.7(3) . . . 4_655 ?
W13 O46 Rb2 O21 -83.7(3) . . . . ?
W12 O46 Rb2 O21 87.7(4) . . . . ?
W13 O46 Rb2 O33 -36.7(3) . . . . ?
W12 O46 Rb2 O33 134.7(3) . . . . ?
W12 O46 Rb2 W13 171.5(5) . . . . ?
W13 O46 Rb2 W19 -127.6(3) . . . . ?
W12 O46 Rb2 W19 43.9(2) . . . . ?
W19 O37 Rb2 O1W -90.9(3) . . . . ?
W12 O37 Rb2 O1W 117.2(3) . . . . ?
W19 O37 Rb2 O4W -105.0(13) . . . . ?
W12 O37 Rb2 O4W 103.2(13) . . . . ?
W19 O37 Rb2 O13W -70.5(5) . . . . ?
W12 O37 Rb2 O13W 137.7(5) . . . . ?
W19 O37 Rb2 O46 130.4(4) . . . . ?
W12 O37 Rb2 O46 -21.4(2) . . . . ?
W19 O37 Rb2 O38 94.0(3) . . . . ?
W12 O37 Rb2 O38 -57.8(3) . . . . ?
W19 O37 Rb2 O32 -23.3(2) . . . . ?
W12 O37 Rb2 O32 -175.1(4) . . . . ?
W19 O37 Rb2 O43 -157.2(3) . . . 4_655 ?
W12 O37 Rb2 O43 51.0(3) . . . 4_655 ?
W19 O37 Rb2 O21 -7.7(3) . . . . ?
W12 O37 Rb2 O21 -159.5(3) . . . . ?
W19 O37 Rb2 O33 43.1(3) . . . . ?
W12 O37 Rb2 O33 -108.7(3) . . . . ?
W19 O37 Rb2 W13 116.3(3) . . . . ?
W12 O37 Rb2 W13 -35.5(2) . . . . ?
W12 O37 Rb2 W19 -151.8(5) . . . . ?
W13 O38 Rb2 O1W 19(2) . . . . ?
Sn1 O38 Rb2 O1W -148.8(17) . . . . ?
W13 O38 Rb2 O4W -119.6(4) . . . . ?
Sn1 O38 Rb2 O4W 72.5(4) . . . . ?
W13 O38 Rb2 O13W -141.9(5) . . . . ?
Sn1 O38 Rb2 O13W 50.2(6) . . . . ?
W13 O38 Rb2 O46 18.6(2) . . . . ?
Sn1 O38 Rb2 O46 -149.3(4) . . . . ?
W13 O38 Rb2 O37 55.0(3) . . . . ?
Sn1 O38 Rb2 O37 -112.9(3) . . . . ?
W13 O38 Rb2 O32 104.6(3) . . . . ?
Sn1 O38 Rb2 O32 -63.3(3) . . . . ?
W13 O38 Rb2 O43 -27.9(3) . . . 4_655 ?
Sn1 O38 Rb2 O43 164.2(3) . . . 4_655 ?
W13 O38 Rb2 O21 156.6(3) . . . . ?
Sn1 O38 Rb2 O21 -11.3(3) . . . . ?
W13 O38 Rb2 O33 175.7(4) . . . . ?
Sn1 O38 Rb2 O33 7.8(3) . . . . ?
Sn1 O38 Rb2 W13 -167.9(5) . . . . ?
W13 O38 Rb2 W19 83.2(3) . . . . ?
Sn1 O38 Rb2 W19 -84.7(3) . . . . ?
W19 O32 Rb2 O1W 119.6(4) . . . . ?
W7 O32 Rb2 O1W -82.6(4) . . . . ?
W19 O32 Rb2 O4W -176.2(5) . . . . ?
W7 O32 Rb2 O4W -18.5(6) . . . . ?
W19 O32 Rb2 O13W 169.0(4) . . . . ?
W7 O32 Rb2 O13W -33.2(4) . . . . ?
W19 O32 Rb2 O46 2.5(3) . . . . ?
W7 O32 Rb2 O46 160.2(3) . . . . ?
W19 O32 Rb2 O37 23.5(2) . . . . ?
W7 O32 Rb2 O37 -178.7(4) . . . . ?
W19 O32 Rb2 O38 -51.3(3) . . . . ?
W7 O32 Rb2 O38 106.5(3) . . . . ?
W19 O32 Rb2 O43 77.0(3) . . . 4_655 ?
W7 O32 Rb2 O43 -125.3(3) . . . 4_655 ?
W19 O32 Rb2 O21 -136.6(4) . . . . ?
W7 O32 Rb2 O21 21.1(2) . . . . ?
W19 O32 Rb2 O33 -101.2(3) . . . . ?
W7 O32 Rb2 O33 56.5(3) . . . . ?
W19 O32 Rb2 W13 -21.9(3) . . . . ?
W7 O32 Rb2 W13 135.9(2) . . . . ?
W7 O32 Rb2 W19 157.7(5) . . . . ?
W7 O21 Rb2 O1W 41.6(3) . . . . ?
W8 O21 Rb2 O1W -147.5(3) . . . . ?
W7 O21 Rb2 O4W 126.0(4) . . . . ?
W8 O21 Rb2 O4W -63.1(4) . . . . ?
W7 O21 Rb2 O13W 91.7(5) . . . . ?
W8 O21 Rb2 O13W -97.4(5) . . . . ?
W7 O21 Rb2 O46 -85.2(3) . . . . ?
W8 O21 Rb2 O46 85.7(4) . . . . ?
W7 O21 Rb2 O37 -37.5(3) . . . . ?
W8 O21 Rb2 O37 133.4(3) . . . . ?
W7 O21 Rb2 O38 -132.7(3) . . . . ?
W8 O21 Rb2 O38 38.2(3) . . . . ?
W7 O21 Rb2 O32 -21.7(2) . . . . ?
W8 O21 Rb2 O32 149.2(4) . . . . ?
W7 O21 Rb2 O43 55.8(5) . . . 4_655 ?
W8 O21 Rb2 O43 -133.3(3) . . . 4_655 ?
W7 O21 Rb2 O33 -152.8(4) . . . . ?
W8 O21 Rb2 O33 18.1(2) . . . . ?
W7 O21 Rb2 W13 -120.1(2) . . . . ?
W8 O21 Rb2 W13 50.8(3) . . . . ?
W7 O21 Rb2 W19 -41.3(2) . . . . ?
W8 O21 Rb2 W19 129.6(3) . . . . ?
W8 O33 Rb2 O1W 0.7(5) . . . . ?
Sn1 O33 Rb2 O1W 167.9(3) . . . . ?
W8 O33 Rb2 O4W 69.8(5) . . . . ?
Sn1 O33 Rb2 O4W -123.1(5) . . . . ?
W8 O33 Rb2 O13W 33.7(5) . . . . ?
Sn1 O33 Rb2 O13W -159.2(4) . . . . ?
W8 O33 Rb2 O46 -156.2(3) . . . . ?
Sn1 O33 Rb2 O46 11.0(3) . . . . ?
W8 O33 Rb2 O37 -101.4(3) . . . . ?
Sn1 O33 Rb2 O37 65.7(3) . . . . ?
W8 O33 Rb2 O38 -174.7(4) . . . . ?
Sn1 O33 Rb2 O38 -7.6(2) . . . . ?
W8 O33 Rb2 O32 -55.2(3) . . . . ?
Sn1 O33 Rb2 O32 111.9(3) . . . . ?
W8 O33 Rb2 O43 128.3(4) . . . 4_655 ?
Sn1 O33 Rb2 O43 -64.6(6) . . . 4_655 ?
W8 O33 Rb2 O21 -19.4(3) . . . . ?
Sn1 O33 Rb2 O21 147.8(4) . . . . ?
W8 O33 Rb2 W13 -172.7(3) . . . . ?
Sn1 O33 Rb2 W13 -5.6(3) . . . . ?
W8 O33 Rb2 W19 -82.5(3) . . . . ?
Sn1 O33 Rb2 W19 84.6(3) . . . . ?
W13 O38 Sn1 O33 -170.2(7) . . . . ?
Rb2 O38 Sn1 O33 -9.7(3) . . . . ?
W13 O38 Sn1 O34 -94.5(10) . . . . ?
Rb2 O38 Sn1 O34 65.9(9) . . . . ?
W13 O38 Sn1 O39 -9.4(7) . . . . ?
Rb2 O38 Sn1 O39 151.0(3) . . . . ?
W13 O38 Sn1 O71 -88.6(7) . . . . ?
Rb2 O38 Sn1 O71 71.9(3) . . . . ?
W13 O38 Sn1 C1 92.4(7) . . . . ?
Rb2 O38 Sn1 C1 -107.1(4) . . . . ?
W13 O38 Sn1 K1 -46.0(7) . . . 2_655 ?
Rb2 O38 Sn1 K1 114.5(2) . . . 2_655 ?
W13 O38 Sn1 Rb2 -160.5(8) . . . . ?
W8 O33 Sn1 O38 167.7(8) . . . . ?
Rb2 O33 Sn1 O38 9.2(3) . . . . ?
W8 O33 Sn1 O34 6.6(8) . . . . ?
Rb2 O33 Sn1 O34 -151.9(3) . . . . ?
W8 O33 Sn1 O39 89.1(11) . . . . ?
Rb2 O33 Sn1 O39 -69.4(9) . . . . ?
W8 O33 Sn1 O71 84.7(8) . . . . ?
Rb2 O33 Sn1 O71 -73.8(3) . . . . ?
W8 O33 Sn1 C1 -93.2(8) . . . . ?
Rb2 O33 Sn1 C1 108.4(4) . . . . ?
W8 O33 Sn1 K1 43.4(8) . . . 2_655 ?
Rb2 O33 Sn1 K1 -115.0(2) . . . 2_655 ?
W8 O33 Sn1 Rb2 158.5(9) . . . . ?
W9 O34 Sn1 O38 -78.8(11) . . . . ?
K1 O34 Sn1 O38 60.4(9) 2_655 . . . ?
W9 O34 Sn1 O33 -3.3(7) . . . . ?
K1 O34 Sn1 O33 135.9(3) 2_655 . . . ?
W9 O34 Sn1 O39 -163.9(7) . . . . ?
K1 O34 Sn1 O39 -24.7(3) 2_655 . . . ?
W9 O34 Sn1 O71 -84.9(7) . . . . ?
K1 O34 Sn1 O71 54.3(3) 2_655 . . . ?
W9 O34 Sn1 C1 94.2(7) . . . . ?
K1 O34 Sn1 C1 -126.6(3) 2_655 . . . ?
W9 O34 Sn1 K1 -139.2(8) . . . 2_655 ?
W9 O34 Sn1 Rb2 -28.3(8) . . . . ?
K1 O34 Sn1 Rb2 110.9(2) 2_655 . . . ?
W14 O39 Sn1 O38 7.2(7) . . . . ?
K1 O39 Sn1 O38 -135.5(3) 2_655 . . . ?
W14 O39 Sn1 O33 85.4(11) . . . . ?
K1 O39 Sn1 O33 -57.3(9) 2_655 . . . ?
W14 O39 Sn1 O34 167.7(7) . . . . ?
K1 O39 Sn1 O34 25.0(3) 2_655 . . . ?
W14 O39 Sn1 O71 89.9(7) . . . . ?
K1 O39 Sn1 O71 -52.8(3) 2_655 . . . ?
W14 O39 Sn1 C1 -92.3(7) . . . . ?
K1 O39 Sn1 C1 125.0(3) 2_655 . . . ?
W14 O39 Sn1 K1 142.7(8) . . . 2_655 ?
W14 O39 Sn1 Rb2 30.6(8) . . . . ?
K1 O39 Sn1 Rb2 -112.0(2) 2_655 . . . ?
K1 O71 Sn1 O38 135.2(3) 2_655 . . . ?
K1 O71 Sn1 O33 -136.7(3) 2_655 . . . ?
K1 O71 Sn1 O34 -46.8(2) 2_655 . . . ?
K1 O71 Sn1 O39 44.9(2) 2_655 . . . ?
K1 O71 Sn1 C1 -70(9) 2_655 . . . ?
K1 O71 Sn1 Rb2 177.3(2) 2_655 . . . ?
C6 C1 Sn1 O38 -28.0(10) . . . . ?
C2 C1 Sn1 O38 150.1(10) . . . . ?
C6 C1 Sn1 O33 -116.3(10) . . . . ?
C2 C1 Sn1 O33 61.9(11) . . . . ?
C6 C1 Sn1 O34 154.3(10) . . . . ?
C2 C1 Sn1 O34 -27.5(11) . . . . ?
C6 C1 Sn1 O39 63.0(10) . . . . ?
C2 C1 Sn1 O39 -118.9(10) . . . . ?
C6 C1 Sn1 O71 177(100) . . . . ?
C2 C1 Sn1 O71 -5(10) . . . . ?
C6 C1 Sn1 K1 108.9(10) . . . 2_655 ?
C2 C1 Sn1 K1 -73.0(11) . . . 2_655 ?
C6 C1 Sn1 Rb2 -70.7(10) . . . . ?
C2 C1 Sn1 Rb2 107.5(10) . . . . ?
O1W Rb2 Sn1 O38 167.3(7) . . . . ?
O4W Rb2 Sn1 O38 -111.1(5) . . . . ?
O13W Rb2 Sn1 O38 -143.1(5) . . . . ?
O46 Rb2 Sn1 O38 24.7(3) . . . . ?
O37 Rb2 Sn1 O38 70.6(3) . . . . ?
O32 Rb2 Sn1 O38 123.6(3) . . . . ?
O43 Rb2 Sn1 O38 -21.1(4) 4_655 . . . ?
O21 Rb2 Sn1 O38 168.5(3) . . . . ?
O33 Rb2 Sn1 O38 -166.3(4) . . . . ?
W13 Rb2 Sn1 O38 6.8(3) . . . . ?
W19 Rb2 Sn1 O38 96.7(3) . . . . ?
O1W Rb2 Sn1 O33 -26.4(7) . . . . ?
O4W Rb2 Sn1 O33 55.2(5) . . . . ?
O13W Rb2 Sn1 O33 23.2(5) . . . . ?
O46 Rb2 Sn1 O33 -169.0(3) . . . . ?
O37 Rb2 Sn1 O33 -123.1(3) . . . . ?
O38 Rb2 Sn1 O33 166.3(4) . . . . ?
O32 Rb2 Sn1 O33 -70.1(3) . . . . ?
O43 Rb2 Sn1 O33 145.2(4) 4_655 . . . ?
O21 Rb2 Sn1 O33 -25.2(3) . . . . ?
W13 Rb2 Sn1 O33 173.1(3) . . . . ?
W19 Rb2 Sn1 O33 -97.0(3) . . . . ?
O1W Rb2 Sn1 O34 9.9(7) . . . . ?
O4W Rb2 Sn1 O34 91.5(4) . . . . ?
O13W Rb2 Sn1 O34 59.4(5) . . . . ?
O46 Rb2 Sn1 O34 -132.8(3) . . . . ?
O37 Rb2 Sn1 O34 -86.8(3) . . . . ?
O38 Rb2 Sn1 O34 -157.4(4) . . . . ?
O32 Rb2 Sn1 O34 -33.9(3) . . . . ?
O43 Rb2 Sn1 O34 -178.5(3) 4_655 . . . ?
O21 Rb2 Sn1 O34 11.1(3) . . . . ?
O33 Rb2 Sn1 O34 36.3(4) . . . . ?
W13 Rb2 Sn1 O34 -150.6(3) . . . . ?
W19 Rb2 Sn1 O34 -60.7(3) . . . . ?
O1W Rb2 Sn1 O39 131.0(7) . . . . ?
O4W Rb2 Sn1 O39 -147.4(4) . . . . ?
O13W Rb2 Sn1 O39 -179.4(5) . . . . ?
O46 Rb2 Sn1 O39 -11.6(3) . . . . ?
O37 Rb2 Sn1 O39 34.4(3) . . . . ?
O38 Rb2 Sn1 O39 -36.3(4) . . . . ?
O32 Rb2 Sn1 O39 87.3(3) . . . . ?
O43 Rb2 Sn1 O39 -57.4(3) 4_655 . . . ?
O21 Rb2 Sn1 O39 132.2(3) . . . . ?
O33 Rb2 Sn1 O39 157.4(4) . . . . ?
W13 Rb2 Sn1 O39 -29.5(3) . . . . ?
W19 Rb2 Sn1 O39 60.5(3) . . . . ?
O1W Rb2 Sn1 O71 68.8(7) . . . . ?
O4W Rb2 Sn1 O71 150.3(4) . . . . ?
O13W Rb2 Sn1 O71 118.3(5) . . . . ?
O46 Rb2 Sn1 O71 -73.9(3) . . . . ?
O37 Rb2 Sn1 O71 -27.9(3) . . . . ?
O38 Rb2 Sn1 O71 -98.6(4) . . . . ?
O32 Rb2 Sn1 O71 25.0(3) . . . . ?
O43 Rb2 Sn1 O71 -119.7(3) 4_655 . . . ?
O21 Rb2 Sn1 O71 70.0(3) . . . . ?
O33 Rb2 Sn1 O71 95.1(4) . . . . ?
W13 Rb2 Sn1 O71 -91.8(2) . . . . ?
W19 Rb2 Sn1 O71 -1.8(2) . . . . ?
O1W Rb2 Sn1 C1 -109.0(7) . . . . ?
O4W Rb2 Sn1 C1 -27.4(4) . . . . ?
O13W Rb2 Sn1 C1 -59.4(5) . . . . ?
O46 Rb2 Sn1 C1 108.4(3) . . . . ?
O37 Rb2 Sn1 C1 154.4(3) . . . . ?
O38 Rb2 Sn1 C1 83.7(4) . . . . ?
O32 Rb2 Sn1 C1 -152.7(3) . . . . ?
O43 Rb2 Sn1 C1 62.6(4) 4_655 . . . ?
O21 Rb2 Sn1 C1 -107.7(3) . . . . ?
O33 Rb2 Sn1 C1 -82.6(4) . . . . ?
W13 Rb2 Sn1 C1 90.5(3) . . . . ?
W19 Rb2 Sn1 C1 -179.5(3) . . . . ?
O1W Rb2 Sn1 K1 71.5(7) . . . 2_655 ?
O4W Rb2 Sn1 K1 153.1(3) . . . 2_655 ?
O13W Rb2 Sn1 K1 121.1(4) . . . 2_655 ?
O46 Rb2 Sn1 K1 -71.11(14) . . . 2_655 ?
O37 Rb2 Sn1 K1 -25.13(15) . . . 2_655 ?
O38 Rb2 Sn1 K1 -95.8(3) . . . 2_655 ?
O32 Rb2 Sn1 K1 27.79(15) . . . 2_655 ?
O43 Rb2 Sn1 K1 -116.9(2) 4_655 . . 2_655 ?
O21 Rb2 Sn1 K1 72.76(15) . . . 2_655 ?
O33 Rb2 Sn1 K1 97.9(3) . . . 2_655 ?
W13 Rb2 Sn1 K1 -88.99(5) . . . 2_655 ?
W19 Rb2 Sn1 K1 0.97(6) . . . 2_655 ?
W5 O30 Sn2 W19A -89.6(15) . . . . ?
W5 O30 Sn2 O40 -76.8(12) . . . . ?
W19A O30 Sn2 O40 12.8(16) . . . . ?
W5 O30 Sn2 O35 -159.1(8) . . . . ?
W19A O30 Sn2 O35 -69.5(13) . . . . ?
W5 O30 Sn2 O29 -0.6(8) . . . . ?
W19A O30 Sn2 O29 89.1(13) . . . . ?
W5 O30 Sn2 C7 104.3(8) . . . . ?
W19A O30 Sn2 C7 -166.0(14) . . . . ?
W5 O30 Sn2 O72 -77.7(8) . . . . ?
W19A O30 Sn2 O72 11.9(13) . . . . ?
W5 O30 Sn2 K1 -34.9(9) . . . 2_655 ?
W19A O30 Sn2 K1 54.8(13) . . . 2_655 ?
W15 O40 Sn2 W19A -83.6(14) . . . . ?
K1 O40 Sn2 W19A 64.9(13) 2_655 . . . ?
W15 O40 Sn2 O30 -96.0(11) . . . . ?
W19A O40 Sn2 O30 -12.4(15) . . . . ?
K1 O40 Sn2 O30 52.6(10) 2_655 . . . ?
W15 O40 Sn2 O35 -13.8(7) . . . . ?
W19A O40 Sn2 O35 69.8(13) . . . . ?
K1 O40 Sn2 O35 134.7(3) 2_655 . . . ?
W15 O40 Sn2 O29 -172.0(7) . . . . ?
W19A O40 Sn2 O29 -88.4(13) . . . . ?
K1 O40 Sn2 O29 -23.5(3) 2_655 . . . ?
W15 O40 Sn2 C7 82.8(7) . . . . ?
W19A O40 Sn2 C7 166.5(13) . . . . ?
K1 O40 Sn2 C7 -128.6(4) 2_655 . . . ?
W15 O40 Sn2 O72 -95.1(7) . . . . ?
W19A O40 Sn2 O72 -11.5(13) . . . . ?
K1 O40 Sn2 O72 53.5(3) 2_655 . . . ?
W15 O40 Sn2 K1 -148.6(8) . . . 2_655 ?
W19A O40 Sn2 K1 -64.9(13) . . . 2_655 ?
W10 O35 Sn2 W19A 100.7(15) . . . . ?
W10 O35 Sn2 O30 174.8(7) . . . . ?
W19A O35 Sn2 O30 74.1(14) . . . . ?
W10 O35 Sn2 O40 13.3(7) . . . . ?
W19A O35 Sn2 O40 -87.3(14) . . . . ?
W10 O35 Sn2 O29 96.9(10) . . . . ?
W19A O35 Sn2 O29 -3.8(16) . . . . ?
W10 O35 Sn2 C7 -85.6(7) . . . . ?
W19A O35 Sn2 C7 173.7(14) . . . . ?
W10 O35 Sn2 O72 93.2(7) . . . . ?
W19A O35 Sn2 O72 -7.5(14) . . . . ?
W10 O35 Sn2 K1 49.6(7) . . . 2_655 ?
W19A O35 Sn2 K1 -51.1(14) . . . 2_655 ?
W4 O29 Sn2 W19A 77.6(14) . . . . ?
K1 O29 Sn2 W19A -64.1(13) 2_655 . . . ?
W4 O29 Sn2 O30 3.0(7) . . . . ?
W19A O29 Sn2 O30 -74.5(13) . . . . ?
K1 O29 Sn2 O30 -138.7(3) 2_655 . . . ?
W4 O29 Sn2 O40 164.8(7) . . . . ?
W19A O29 Sn2 O40 87.3(13) . . . . ?
K1 O29 Sn2 O40 23.1(3) 2_655 . . . ?
W4 O29 Sn2 O35 81.1(10) . . . . ?
W19A O29 Sn2 O35 3.5(15) . . . . ?
K1 O29 Sn2 O35 -60.6(8) 2_655 . . . ?
W4 O29 Sn2 C7 -96.3(7) . . . . ?
W19A O29 Sn2 C7 -173.9(13) . . . . ?
K1 O29 Sn2 C7 122.0(4) 2_655 . . . ?
W4 O29 Sn2 O72 84.8(7) . . . . ?
W19A O29 Sn2 O72 7.3(13) . . . . ?
K1 O29 Sn2 O72 -56.9(3) 2_655 . . . ?
W4 O29 Sn2 K1 141.7(8) . . . 2_655 ?
W19A O29 Sn2 K1 64.1(13) . . . 2_655 ?
C8 C7 Sn2 W19A 108(5) . . . . ?
C12 C7 Sn2 W19A -63(5) . . . . ?
C8 C7 Sn2 O30 174.1(11) . . . . ?
C12 C7 Sn2 O30 2.4(12) . . . . ?
C8 C7 Sn2 O40 -5.5(12) . . . . ?
C12 C7 Sn2 O40 -177.2(11) . . . . ?
C8 C7 Sn2 O35 84.7(12) . . . . ?
C12 C7 Sn2 O35 -86.9(11) . . . . ?
C8 C7 Sn2 O29 -96.2(11) . . . . ?
C12 C7 Sn2 O29 92.1(11) . . . . ?
C8 C7 Sn2 O72 55(11) . . . . ?
C12 C7 Sn2 O72 -117(10) . . . . ?
C8 C7 Sn2 K1 -48.1(12) . . . 2_655 ?
C12 C7 Sn2 K1 140.2(10) . . . 2_655 ?
K1 O72 Sn2 W19A -166(5) 2_655 . . . ?
W19A O72 Sn2 O30 -58(5) . . . . ?
K1 O72 Sn2 O30 136.0(3) 2_655 . . . ?
W19A O72 Sn2 O40 122(5) . . . . ?
K1 O72 Sn2 O40 -43.7(2) 2_655 . . . ?
W19A O72 Sn2 O35 31(5) . . . . ?
K1 O72 Sn2 O35 -134.5(3) 2_655 . . . ?
W19A O72 Sn2 O29 -147(5) . . . . ?
K1 O72 Sn2 O29 46.9(2) 2_655 . . . ?
W19A O72 Sn2 C7 61(12) . . . . ?
K1 O72 Sn2 C7 -105(10) 2_655 . . . ?
W19A O72 Sn2 K1 166(5) . . . 2_655 ?
W4 O9 W1 O1 -126.2(9) . . . . ?
W4 O9 W1 O8 -22.1(9) . . . . ?
W4 O9 W1 O2 133.3(9) . . . . ?
W4 O9 W1 O6 60.1(14) . . . . ?
W4 O9 W1 O7 60.9(9) . . . . ?
W4 O9 W1 K4 -36.3(11) . . . 3_455 ?
W9 O8 W1 O1 123.7(8) . . . . ?
K4 O8 W1 O1 -62.5(4) 3_455 . . . ?
W9 O8 W1 O9 20.1(8) . . . . ?
K4 O8 W1 O9 -166.0(3) 3_455 . . . ?
W9 O8 W1 O2 -68.5(13) . . . . ?
K4 O8 W1 O2 105.3(8) 3_455 . . . ?
W9 O8 W1 O6 -137.1(8) . . . . ?
K4 O8 W1 O6 36.8(3) 3_455 . . . ?
W9 O8 W1 O7 -63.9(8) . . . . ?
K4 O8 W1 O7 109.9(3) 3_455 . . . ?
W9 O8 W1 K4 -173.8(10) . . . 3_455 ?
W2 O2 W1 O1 173.4(5) . . . . ?
K5 O2 W1 O1 -5.5(7) 5_666 . . . ?
W2 O2 W1 O9 -83.1(5) . . . . ?
K5 O2 W1 O9 97.9(6) 5_666 . . . ?
W2 O2 W1 O8 5.5(12) . . . . ?
K5 O2 W1 O8 -173.4(6) 5_666 . . . ?
W2 O2 W1 O6 74.7(5) . . . . ?
K5 O2 W1 O6 -104.2(6) 5_666 . . . ?
W2 O2 W1 O7 0.8(4) . . . . ?
K5 O2 W1 O7 -178.2(6) 5_666 . . . ?
W2 O2 W1 K4 86.5(5) . . . 3_455 ?
K5 O2 W1 K4 -92.5(6) 5_666 . . 3_455 ?
W3 O6 W1 O1 -173.9(5) . . . . ?
K4 O6 W1 O1 70.0(4) 3_455 . . . ?
W3 O6 W1 O9 -0.1(12) . . . . ?
K4 O6 W1 O9 -116.2(8) 3_455 . . . ?
W3 O6 W1 O8 82.6(5) . . . . ?
K4 O6 W1 O8 -33.5(3) 3_455 . . . ?
W3 O6 W1 O2 -74.4(5) . . . . ?
K4 O6 W1 O2 169.5(3) 3_455 . . . ?
W3 O6 W1 O7 -0.9(4) . . . . ?
K4 O6 W1 O7 -117.0(3) 3_455 . . . ?
W3 O6 W1 K4 116.1(6) . . . 3_455 ?
P1 O7 W1 O1 179(16) . . . . ?
W2 O7 W1 O1 -46(2) . . . . ?
W3 O7 W1 O1 44(2) . . . . ?
P1 O7 W1 O9 -44.2(5) . . . . ?
W2 O7 W1 O9 91.0(3) . . . . ?
W3 O7 W1 O9 -179.1(3) . . . . ?
P1 O7 W1 O8 46.3(5) . . . . ?
W2 O7 W1 O8 -178.5(3) . . . . ?
W3 O7 W1 O8 -88.6(3) . . . . ?
P1 O7 W1 O2 -135.7(6) . . . . ?
W2 O7 W1 O2 -0.5(3) . . . . ?
W3 O7 W1 O2 89.4(3) . . . . ?
P1 O7 W1 O6 135.5(6) . . . . ?
W2 O7 W1 O6 -89.3(3) . . . . ?
W3 O7 W1 O6 0.6(3) . . . . ?
P1 O7 W1 K4 90.1(5) . . . 3_455 ?
W2 O7 W1 K4 -134.72(17) . . . 3_455 ?
W3 O7 W1 K4 -44.8(2) . . . 3_455 ?
K7 O3 W2 O10 164.3(4) 2_655 . . . ?
K5 O3 W2 O10 85.3(4) 5_666 . . . ?
K7 O3 W2 O4 -16.8(5) 2_655 . . . ?
K5 O3 W2 O4 -95.8(4) 5_666 . . . ?
K7 O3 W2 O2 72.9(5) 2_655 . . . ?
K5 O3 W2 O2 -6.1(4) 5_666 . . . ?
K7 O3 W2 O11 -106.7(4) 2_655 . . . ?
K5 O3 W2 O11 174.3(3) 5_666 . . . ?
K7 O3 W2 O7 32(2) 2_655 . . . ?
K5 O3 W2 O7 -47(2) 5_666 . . . ?
K5 O3 W2 K7 -79.0(4) 5_666 . . 2_655 ?
K7 O3 W2 K5 79.0(4) 2_655 . . 5_666 ?
K7 O3 W2 K2 -65.3(4) 2_655 . . . ?
K5 O3 W2 K2 -144.3(3) 5_666 . . . ?
W5 O10 W2 O3 128.3(10) . . . . ?
W5 O10 W2 O4 -49.0(15) . . . . ?
W5 O10 W2 O2 -132.1(10) . . . . ?
W5 O10 W2 O11 26.1(10) . . . . ?
W5 O10 W2 O7 -59.4(10) . . . . ?
W5 O10 W2 K7 147.5(7) . . . 2_655 ?
W5 O10 W2 K5 175.4(10) . . . 5_666 ?
W5 O10 W2 K2 36.9(11) . . . . ?
W3 O4 W2 O3 167.4(5) . . . . ?
K7 O4 W2 O3 13.7(4) 2_655 . . . ?
K2 O4 W2 O3 -71.6(4) . . . . ?
W3 O4 W2 O10 -15.3(11) . . . . ?
K7 O4 W2 O10 -168.9(7) 2_655 . . . ?
K2 O4 W2 O10 105.7(8) . . . . ?
W3 O4 W2 O2 68.0(5) . . . . ?
K7 O4 W2 O2 -85.6(3) 2_655 . . . ?
K2 O4 W2 O2 -171.0(3) . . . . ?
W3 O4 W2 O11 -90.0(5) . . . . ?
K7 O4 W2 O11 116.3(3) 2_655 . . . ?
K2 O4 W2 O11 31.0(3) . . . . ?
W3 O4 W2 O7 -4.5(4) . . . . ?
K7 O4 W2 O7 -158.2(3) 2_655 . . . ?
K2 O4 W2 O7 116.5(3) . . . . ?
W3 O4 W2 K7 153.7(6) . . . 2_655 ?
K2 O4 W2 K7 -85.3(3) . . . 2_655 ?
W3 O4 W2 K5 119.7(4) . . . 5_666 ?
K7 O4 W2 K5 -34.0(3) 2_655 . . 5_666 ?
K2 O4 W2 K5 -119.34(19) . . . 5_666 ?
W3 O4 W2 K2 -121.0(5) . . . . ?
K7 O4 W2 K2 85.3(3) 2_655 . . . ?
W1 O2 W2 O3 -173.7(5) . . . . ?
K5 O2 W2 O3 5.6(4) 5_666 . . . ?
W1 O2 W2 O10 82.4(5) . . . . ?
K5 O2 W2 O10 -98.3(3) 5_666 . . . ?
W1 O2 W2 O4 -74.2(5) . . . . ?
K5 O2 W2 O4 105.1(3) 5_666 . . . ?
W1 O2 W2 O11 5.3(12) . . . . ?
K5 O2 W2 O11 -175.4(8) 5_666 . . . ?
W1 O2 W2 O7 -0.8(4) . . . . ?
K5 O2 W2 O7 178.5(3) 5_666 . . . ?
W1 O2 W2 K7 -131.9(5) . . . 2_655 ?
K5 O2 W2 K7 47.4(2) 5_666 . . 2_655 ?
W1 O2 W2 K5 -179.3(7) . . . 5_666 ?
W1 O2 W2 K2 -85.0(6) . . . . ?
K5 O2 W2 K2 94.3(4) 5_666 . . . ?
W6 O11 W2 O3 -132.0(8) . . . . ?
K2 O11 W2 O3 65.4(4) . . . . ?
W6 O11 W2 O10 -28.7(8) . . . . ?
K2 O11 W2 O10 168.7(3) . . . . ?
W6 O11 W2 O4 128.6(8) . . . . ?
K2 O11 W2 O4 -34.0(3) . . . . ?
W6 O11 W2 O2 49.0(14) . . . . ?
K2 O11 W2 O2 -113.6(8) . . . . ?
W6 O11 W2 O7 54.9(8) . . . . ?
K2 O11 W2 O7 -107.8(3) . . . . ?
W6 O11 W2 K7 -177.4(7) . . . 2_655 ?
K2 O11 W2 K7 20.0(3) . . . 2_655 ?
W6 O11 W2 K5 -123.8(7) . . . 5_666 ?
K2 O11 W2 K5 73.6(5) . . . 5_666 ?
W6 O11 W2 K2 162.7(10) . . . . ?
P1 O7 W2 O3 179(100) . . . . ?
W1 O7 W2 O3 43(2) . . . . ?
W3 O7 W2 O3 -48(2) . . . . ?
P1 O7 W2 O10 45.1(5) . . . . ?
W1 O7 W2 O10 -90.7(3) . . . . ?
W3 O7 W2 O10 178.7(3) . . . . ?
P1 O7 W2 O4 -130.6(5) . . . . ?
W1 O7 W2 O4 93.6(3) . . . . ?
W3 O7 W2 O4 3.0(3) . . . . ?
P1 O7 W2 O2 136.3(6) . . . . ?
W1 O7 W2 O2 0.5(3) . . . . ?
W3 O7 W2 O2 -90.1(3) . . . . ?
P1 O7 W2 O11 -41.4(5) . . . . ?
W1 O7 W2 O11 -177.2(3) . . . . ?
W3 O7 W2 O11 92.2(3) . . . . ?
P1 O7 W2 K7 -153.7(4) . . . 2_655 ?
W1 O7 W2 K7 70.5(3) . . . 2_655 ?
W3 O7 W2 K7 -20.1(3) . . . 2_655 ?
P1 O7 W2 K5 137.7(4) . . . 5_666 ?
W1 O7 W2 K5 2.0(3) . . . 5_666 ?
W3 O7 W2 K5 -88.7(2) . . . 5_666 ?
P1 O7 W2 K2 -85.4(5) . . . . ?
W1 O7 W2 K2 138.82(17) . . . . ?
W3 O7 W2 K2 48.17(19) . . . . ?
O3W K2 W2 O3 63.3(3) . . . . ?
K2 K2 W2 O3 -142.4(3) 2_655 . . . ?
O19 K2 W2 O3 -144.4(3) . . . . ?
O19 K2 W2 O3 96.6(5) 2_655 . . . ?
O11 K2 W2 O3 -116.5(4) . . . . ?
O20 K2 W2 O3 120.3(3) 2_655 . . . ?
O10W K2 W2 O3 -43.2(5) 2_655 . . . ?
O12 K2 W2 O3 162.7(3) . . . . ?
O4 K2 W2 O3 109.1(4) . . . . ?
W7 K2 W2 O3 116.2(3) 2_655 . . . ?
W6 K2 W2 O3 -121.7(3) . . . . ?
W7 K2 W2 O3 -172.5(3) . . . . ?
O3W K2 W2 O10 164.7(4) . . . . ?
K2 K2 W2 O10 -41.0(3) 2_655 . . . ?
O19 K2 W2 O10 -43.0(3) . . . . ?
O19 K2 W2 O10 -161.9(5) 2_655 . . . ?
O11 K2 W2 O10 -15.1(4) . . . . ?
O20 K2 W2 O10 -138.3(3) 2_655 . . . ?
O10W K2 W2 O10 58.2(6) 2_655 . . . ?
O12 K2 W2 O10 -95.9(3) . . . . ?
O4 K2 W2 O10 -149.4(4) . . . . ?
W7 K2 W2 O10 -142.4(3) 2_655 . . . ?
W6 K2 W2 O10 -20.3(3) . . . . ?
W7 K2 W2 O10 -71.1(3) . . . . ?
O3W K2 W2 O4 -45.8(3) . . . . ?
K2 K2 W2 O4 108.5(3) 2_655 . . . ?
O19 K2 W2 O4 106.4(3) . . . . ?
O19 K2 W2 O4 -12.5(5) 2_655 . . . ?
O11 K2 W2 O4 134.4(4) . . . . ?
O20 K2 W2 O4 11.2(3) 2_655 . . . ?
O10W K2 W2 O4 -152.4(5) 2_655 . . . ?
O12 K2 W2 O4 53.6(3) . . . . ?
W7 K2 W2 O4 7.1(3) 2_655 . . . ?
W6 K2 W2 O4 129.1(3) . . . . ?
W7 K2 W2 O4 78.3(3) . . . . ?
O3W K2 W2 O2 -32.1(4) . . . . ?
K2 K2 W2 O2 122.2(4) 2_655 . . . ?
O19 K2 W2 O2 120.2(4) . . . . ?
O19 K2 W2 O2 1.3(6) 2_655 . . . ?
O11 K2 W2 O2 148.1(5) . . . . ?
O20 K2 W2 O2 24.9(4) 2_655 . . . ?
O10W K2 W2 O2 -138.6(6) 2_655 . . . ?
O12 K2 W2 O2 67.3(4) . . . . ?
O4 K2 W2 O2 13.8(5) . . . . ?
W7 K2 W2 O2 20.8(4) 2_655 . . . ?
W6 K2 W2 O2 142.9(4) . . . . ?
W7 K2 W2 O2 92.1(4) . . . . ?
O3W K2 W2 O11 179.8(4) . . . . ?
K2 K2 W2 O11 -25.9(3) 2_655 . . . ?
O19 K2 W2 O11 -28.0(3) . . . . ?
O19 K2 W2 O11 -146.9(6) 2_655 . . . ?
O20 K2 W2 O11 -123.2(4) 2_655 . . . ?
O10W K2 W2 O11 73.3(6) 2_655 . . . ?
O12 K2 W2 O11 -80.8(3) . . . . ?
O4 K2 W2 O11 -134.4(4) . . . . ?
W7 K2 W2 O11 -127.3(3) 2_655 . . . ?
W6 K2 W2 O11 -5.2(3) . . . . ?
W7 K2 W2 O11 -56.0(3) . . . . ?
O3W K2 W2 O7 -106.3(3) . . . . ?
K2 K2 W2 O7 48.02(18) 2_655 . . . ?
O19 K2 W2 O7 46.0(2) . . . . ?
O19 K2 W2 O7 -73.0(5) 2_655 . . . ?
O11 K2 W2 O7 73.9(4) . . . . ?
O20 K2 W2 O7 -49.3(2) 2_655 . . . ?
O10W K2 W2 O7 147.2(5) 2_655 . . . ?
O12 K2 W2 O7 -6.9(2) . . . . ?
O4 K2 W2 O7 -60.4(3) . . . . ?
W7 K2 W2 O7 -53.4(2) 2_655 . . . ?
W6 K2 W2 O7 68.69(17) . . . . ?
W7 K2 W2 O7 17.89(17) . . . . ?
O3W K2 W2 K7 20.1(2) . . . 2_655 ?
K2 K2 W2 K7 174.37(16) 2_655 . . 2_655 ?
O19 K2 W2 K7 172.3(2) . . . 2_655 ?
O19 K2 W2 K7 53.4(4) 2_655 . . 2_655 ?
O11 K2 W2 K7 -159.7(3) . . . 2_655 ?
O20 K2 W2 K7 77.1(2) 2_655 . . 2_655 ?
O10W K2 W2 K7 -86.5(5) 2_655 . . 2_655 ?
O12 K2 W2 K7 119.5(2) . . . 2_655 ?
O4 K2 W2 K7 65.9(3) . . . 2_655 ?
W7 K2 W2 K7 72.97(16) 2_655 . . 2_655 ?
W6 K2 W2 K7 -164.96(15) . . . 2_655 ?
W7 K2 W2 K7 144.24(15) . . . 2_655 ?
O3W K2 W2 K5 34.0(2) . . . 5_666 ?
K2 K2 W2 K5 -171.71(11) 2_655 . . 5_666 ?
O19 K2 W2 K5 -173.76(18) . . . 5_666 ?
O19 K2 W2 K5 67.3(5) 2_655 . . 5_666 ?
O11 K2 W2 K5 -145.8(3) . . . 5_666 ?
O20 K2 W2 K5 90.99(19) 2_655 . . 5_666 ?
O10W K2 W2 K5 -72.5(5) 2_655 . . 5_666 ?
O12 K2 W2 K5 133.38(18) . . . 5_666 ?
O4 K2 W2 K5 79.8(3) . . . 5_666 ?
W7 K2 W2 K5 86.89(15) 2_655 . . 5_666 ?
W6 K2 W2 K5 -151.03(11) . . . 5_666 ?
W7 K2 W2 K5 158.16(11) . . . 5_666 ?
W8 O13 W3 O5 -125.8(11) . . . . ?
K4 O13 W3 O5 73.0(4) 3_455 . . . ?
W8 O13 W3 O6 132.4(11) . . . . ?
K4 O13 W3 O6 -28.8(3) 3_455 . . . ?
W8 O13 W3 O4 42.4(16) . . . . ?
K4 O13 W3 O4 -118.9(7) 3_455 . . . ?
W8 O13 W3 O12 -24.0(11) . . . . ?
K4 O13 W3 O12 174.8(3) 3_455 . . . ?
W8 O13 W3 O7 59.4(11) . . . . ?
K4 O13 W3 O7 -101.9(3) 3_455 . . . ?
W1 O6 W3 O5 174.7(5) . . . . ?
K4 O6 W3 O5 -73.0(4) 3_455 . . . ?
W1 O6 W3 O13 -81.2(5) . . . . ?
K4 O6 W3 O13 31.0(3) 3_455 . . . ?
W1 O6 W3 O4 73.0(5) . . . . ?
K4 O6 W3 O4 -174.7(3) 3_455 . . . ?
W1 O6 W3 O12 -0.1(11) . . . . ?
K4 O6 W3 O12 112.2(7) 3_455 . . . ?
W1 O6 W3 O7 0.9(4) . . . . ?
K4 O6 W3 O7 113.1(3) 3_455 . . . ?
W2 O4 W3 O5 -169.6(5) . . . . ?
K7 O4 W3 O5 -29.0(6) 2_655 . . . ?
K2 O4 W3 O5 72.5(4) . . . . ?
W2 O4 W3 O13 22.2(10) . . . . ?
K7 O4 W3 O13 162.8(6) 2_655 . . . ?
K2 O4 W3 O13 -95.7(7) . . . . ?
W2 O4 W3 O6 -68.6(5) . . . . ?
K7 O4 W3 O6 72.0(5) 2_655 . . . ?
K2 O4 W3 O6 173.4(3) . . . . ?
W2 O4 W3 O12 88.6(5) . . . . ?
K7 O4 W3 O12 -130.8(5) 2_655 . . . ?
K2 O4 W3 O12 -29.4(3) . . . . ?
W2 O4 W3 O7 4.5(4) . . . . ?
K7 O4 W3 O7 145.1(6) 2_655 . . . ?
K2 O4 W3 O7 -113.5(3) . . . . ?
W7 O12 W3 O5 125.6(9) . . . . ?
K2 O12 W3 O5 -71.3(4) . . . . ?
W7 O12 W3 O13 23.1(9) . . . . ?
K2 O12 W3 O13 -173.9(3) . . . . ?
W7 O12 W3 O6 -59.6(13) . . . . ?
K2 O12 W3 O6 103.5(8) . . . . ?
W7 O12 W3 O4 -133.4(9) . . . . ?
K2 O12 W3 O4 29.7(3) . . . . ?
W7 O12 W3 O7 -60.5(9) . . . . ?
K2 O12 W3 O7 102.6(3) . . . . ?
P1 O7 W3 O5 176(2) . . . . ?
W1 O7 W3 O5 -48(2) . . . . ?
W2 O7 W3 O5 43(2) . . . . ?
P1 O7 W3 O13 -41.9(5) . . . . ?
W1 O7 W3 O13 93.4(3) . . . . ?
W2 O7 W3 O13 -175.3(3) . . . . ?
P1 O7 W3 O6 -135.9(6) . . . . ?
W1 O7 W3 O6 -0.6(3) . . . . ?
W2 O7 W3 O6 90.6(3) . . . . ?
P1 O7 W3 O4 130.5(5) . . . . ?
W1 O7 W3 O4 -94.2(3) . . . . ?
W2 O7 W3 O4 -3.0(3) . . . . ?
P1 O7 W3 O12 43.7(5) . . . . ?
W1 O7 W3 O12 179.0(3) . . . . ?
W2 O7 W3 O12 -89.7(3) . . . . ?
K5 O14 W4 O29 -96.5(5) . . . . ?
K5 O14 W4 O15 -2.4(5) . . . . ?
K5 O14 W4 O25 166.4(4) . . . . ?
K5 O14 W4 O9 81.7(5) . . . . ?
K5 O14 W4 O26 32(4) . . . . ?
K5 O14 W4 K1 -141.9(4) . . . 2_655 ?
Sn2 O29 W4 O14 126.2(7) . . . . ?
W19A O29 W4 O14 154.0(9) . . . . ?
K1 O29 W4 O14 -93.9(4) 2_655 . . . ?
Sn2 O29 W4 O15 23.6(7) . . . . ?
W19A O29 W4 O15 51.4(9) . . . . ?
K1 O29 W4 O15 163.5(3) 2_655 . . . ?
Sn2 O29 W4 O25 -129.8(7) . . . . ?
W19A O29 W4 O25 -102.1(9) . . . . ?
K1 O29 W4 O25 10.0(3) 2_655 . . . ?
Sn2 O29 W4 O9 -48.2(14) . . . . ?
W19A O29 W4 O9 -20.4(15) . . . . ?
K1 O29 W4 O9 91.7(10) 2_655 . . . ?
Sn2 O29 W4 O26 -49.6(6) . . . . ?
W19A O29 W4 O26 -21.9(9) . . . . ?
K1 O29 W4 O26 90.2(3) 2_655 . . . ?
Sn2 O29 W4 K1 -139.9(8) . . . 2_655 ?
W19A O29 W4 K1 -112.1(9) . . . 2_655 ?
Sn2 O29 W4 K5 88.3(7) . . . . ?
W19A O29 W4 K5 116.0(9) . . . . ?
K1 O29 W4 K5 -131.9(2) 2_655 . . . ?
W5 O15 W4 O14 -171.3(5) . . . . ?
W5 O15 W4 O29 -69.1(5) . . . . ?
W5 O15 W4 O25 33.2(9) . . . . ?
W5 O15 W4 O9 93.7(5) . . . . ?
W5 O15 W4 O26 11.9(4) . . . . ?
W5 O15 W4 K1 -53.2(6) . . . 2_655 ?
W5 O15 W4 K5 -172.9(5) . . . . ?
W9 O25 W4 O14 -119.2(10) . . . . ?
K1 O25 W4 O14 93.8(3) 2_655 . . . ?
W9 O25 W4 O29 137.9(10) . . . . ?
K1 O25 W4 O29 -9.1(3) 2_655 . . . ?
W9 O25 W4 O15 36.2(14) . . . . ?
K1 O25 W4 O15 -110.8(6) 2_655 . . . ?
W9 O25 W4 O9 -24.2(10) . . . . ?
K1 O25 W4 O9 -171.2(3) 2_655 . . . ?
W9 O25 W4 O26 56.9(10) . . . . ?
K1 O25 W4 O26 -90.1(2) 2_655 . . . ?
W9 O25 W4 K1 147.0(11) . . . 2_655 ?
W9 O25 W4 K5 -106.9(10) . . . . ?
K1 O25 W4 K5 106.1(3) 2_655 . . . ?
W1 O9 W4 O14 123.8(9) . . . . ?
W1 O9 W4 O29 -61.8(15) . . . . ?
W1 O9 W4 O15 -134.9(9) . . . . ?
W1 O9 W4 O25 21.6(9) . . . . ?
W1 O9 W4 O26 -60.3(9) . . . . ?
W1 O9 W4 K1 12.2(11) . . . 2_655 ?
W1 O9 W4 K5 160.4(9) . . . . ?
P1 O26 W4 O14 95(3) . . . . ?
W5 O26 W4 O14 -43(4) . . . . ?
P1 O26 W4 O29 -135.3(5) . . . . ?
W5 O26 W4 O29 86.3(3) . . . . ?
P1 O26 W4 O15 130.6(5) . . . . ?
W5 O26 W4 O15 -7.8(2) . . . . ?
P1 O26 W4 O25 -39.7(5) . . . . ?
W5 O26 W4 O25 -178.1(3) . . . . ?
P1 O26 W4 O9 45.1(5) . . . . ?
W5 O26 W4 O9 -93.3(3) . . . . ?
P1 O26 W4 K1 -90.6(5) . . . 2_655 ?
W5 O26 W4 K1 131.01(17) . . . 2_655 ?
P1 O26 W4 K5 124.2(4) . . . . ?
W5 O26 W4 K5 -14.2(4) . . . . ?
O17W K5 W4 O14 -137.7(10) . . . . ?
O20W K5 W4 O14 -146.8(11) . . . . ?
O63 K5 W4 O14 22.9(5) 7_666 . . . ?
O3 K5 W4 O14 47.5(6) 5_666 . . . ?
O2 K5 W4 O14 133.2(6) 5_666 . . . ?
O49 K5 W4 O14 -76.2(5) 7_666 . . . ?
O60 K5 W4 O14 -28.6(5) 7_666 . . . ?
O18W K5 W4 O14 107.6(10) 5_666 . . . ?
K7 K5 W4 O14 -43.2(6) 6_566 . . . ?
W16 K5 W4 O14 -1.0(5) 7_666 . . . ?
W2 K5 W4 O14 87.1(6) 5_666 . . . ?
O17W K5 W4 O29 -45.9(9) . . . . ?
O14 K5 W4 O29 91.9(5) . . . . ?
O20W K5 W4 O29 -55.0(10) . . . . ?
O63 K5 W4 O29 114.8(3) 7_666 . . . ?
O3 K5 W4 O29 139.4(4) 5_666 . . . ?
O2 K5 W4 O29 -135.0(4) 5_666 . . . ?
O49 K5 W4 O29 15.7(3) 7_666 . . . ?
O60 K5 W4 O29 63.2(3) 7_666 . . . ?
O18W K5 W4 O29 -160.5(9) 5_666 . . . ?
K7 K5 W4 O29 48.7(5) 6_566 . . . ?
W16 K5 W4 O29 90.9(3) 7_666 . . . ?
W2 K5 W4 O29 179.0(4) 5_666 . . . ?
O17W K5 W4 O15 39.7(9) . . . . ?
O14 K5 W4 O15 177.4(6) . . . . ?
O20W K5 W4 O15 30.6(10) . . . . ?
O63 K5 W4 O15 -159.7(3) 7_666 . . . ?
O3 K5 W4 O15 -135.1(5) 5_666 . . . ?
O2 K5 W4 O15 -49.4(4) 5_666 . . . ?
O49 K5 W4 O15 101.2(3) 7_666 . . . ?
O60 K5 W4 O15 148.8(3) 7_666 . . . ?
O18W K5 W4 O15 -75.0(9) 5_666 . . . ?
K7 K5 W4 O15 134.2(5) 6_566 . . . ?
W16 K5 W4 O15 176.4(3) 7_666 . . . ?
W2 K5 W4 O15 -95.5(4) 5_666 . . . ?
O17W K5 W4 O25 -157.9(9) . . . . ?
O14 K5 W4 O25 -20.2(6) . . . . ?
O20W K5 W4 O25 -167.0(11) . . . . ?
O63 K5 W4 O25 2.7(4) 7_666 . . . ?
O3 K5 W4 O25 27.4(6) 5_666 . . . ?
O2 K5 W4 O25 113.0(5) 5_666 . . . ?
O49 K5 W4 O25 -96.4(4) 7_666 . . . ?
O60 K5 W4 O25 -48.8(4) 7_666 . . . ?
O18W K5 W4 O25 87.4(9) 5_666 . . . ?
K7 K5 W4 O25 -63.3(6) 6_566 . . . ?
W16 K5 W4 O25 -21.2(4) 7_666 . . . ?
W2 K5 W4 O25 67.0(5) 5_666 . . . ?
O17W K5 W4 O9 121.8(9) . . . . ?
O14 K5 W4 O9 -100.4(5) . . . . ?
O20W K5 W4 O9 112.7(10) . . . . ?
O63 K5 W4 O9 -77.5(3) 7_666 . . . ?
O3 K5 W4 O9 -52.9(4) 5_666 . . . ?
O2 K5 W4 O9 32.7(4) 5_666 . . . ?
O49 K5 W4 O9 -176.6(3) 7_666 . . . ?
O60 K5 W4 O9 -129.1(3) 7_666 . . . ?
O18W K5 W4 O9 7.2(9) 5_666 . . . ?
K7 K5 W4 O9 -143.6(5) 6_566 . . . ?
W16 K5 W4 O9 -101.4(2) 7_666 . . . ?
W2 K5 W4 O9 -13.3(4) 5_666 . . . ?
O17W K5 W4 O26 46.5(9) . . . . ?
O14 K5 W4 O26 -175.7(5) . . . . ?
O20W K5 W4 O26 37.4(11) . . . . ?
O63 K5 W4 O26 -152.9(3) 7_666 . . . ?
O3 K5 W4 O26 -128.2(4) 5_666 . . . ?
O2 K5 W4 O26 -42.6(5) 5_666 . . . ?
O49 K5 W4 O26 108.1(3) 7_666 . . . ?
O60 K5 W4 O26 155.6(3) 7_666 . . . ?
O18W K5 W4 O26 -68.1(9) 5_666 . . . ?
K7 K5 W4 O26 141.1(4) 6_566 . . . ?
W16 K5 W4 O26 -176.8(2) 7_666 . . . ?
W2 K5 W4 O26 -88.6(4) 5_666 . . . ?
O17W K5 W4 K1 -87.4(9) . . . 2_655 ?
O14 K5 W4 K1 50.4(5) . . . 2_655 ?
O20W K5 W4 K1 -96.5(10) . . . 2_655 ?
O63 K5 W4 K1 73.3(2) 7_666 . . 2_655 ?
O3 K5 W4 K1 97.9(4) 5_666 . . 2_655 ?
O2 K5 W4 K1 -176.5(3) 5_666 . . 2_655 ?
O49 K5 W4 K1 -25.8(2) 7_666 . . 2_655 ?
O60 K5 W4 K1 21.7(2) 7_666 . . 2_655 ?
O18W K5 W4 K1 158.0(9) 5_666 . . 2_655 ?
K7 K5 W4 K1 7.2(5) 6_566 . . 2_655 ?
W16 K5 W4 K1 49.37(16) 7_666 . . 2_655 ?
W2 K5 W4 K1 137.5(2) 5_666 . . 2_655 ?
W19A O30 W5 O16 -163.3(11) . . . . ?
Sn2 O30 W5 O16 -130.5(8) . . . . ?
W19A O30 W5 O15 -60.1(11) . . . . ?
Sn2 O30 W5 O15 -27.3(8) . . . . ?
W19A O30 W5 O17 93.2(11) . . . . ?
Sn2 O30 W5 O17 126.0(8) . . . . ?
W19A O30 W5 O10 22.3(18) . . . . ?
Sn2 O30 W5 O10 55.1(16) . . . . ?
W19A O30 W5 O26 13.1(10) . . . . ?
Sn2 O30 W5 O26 45.9(7) . . . . ?
W4 O15 W5 O16 172.4(4) . . . . ?
W4 O15 W5 O30 70.6(5) . . . . ?
W4 O15 W5 O17 -25.2(9) . . . . ?
W4 O15 W5 O10 -92.9(5) . . . . ?
W4 O15 W5 O26 -11.8(4) . . . . ?
W6 O17 W5 O16 116.8(9) . . . . ?
W6 O17 W5 O30 -141.6(9) . . . . ?
W6 O17 W5 O15 -45.6(13) . . . . ?
W6 O17 W5 O10 22.6(9) . . . . ?
W6 O17 W5 O26 -58.7(9) . . . . ?
W2 O10 W5 O16 -126.3(10) . . . . ?
W2 O10 W5 O30 48.2(18) . . . . ?
W2 O10 W5 O15 131.5(10) . . . . ?
W2 O10 W5 O17 -23.7(10) . . . . ?
W2 O10 W5 O26 57.5(10) . . . . ?
P1 O26 W5 O16 -84(4) . . . . ?
W4 O26 W5 O16 55(4) . . . . ?
P1 O26 W5 O30 135.3(5) . . . . ?
W4 O26 W5 O30 -86.1(3) . . . . ?
P1 O26 W5 O15 -130.8(5) . . . . ?
W4 O26 W5 O15 7.8(2) . . . . ?
P1 O26 W5 O17 43.1(5) . . . . ?
W4 O26 W5 O17 -178.3(3) . . . . ?
P1 O26 W5 O10 -42.0(5) . . . . ?
W4 O26 W5 O10 96.5(3) . . . . ?
K6 O18 W6 O17 87.5(18) 2_655 . . . ?
Rb1 O18 W6 O17 -93.6(3) 4_645 . . . ?
K6 O18 W6 O31 -178.4(18) 2_655 . . . ?
Rb1 O18 W6 O31 0.5(4) 4_645 . . . ?
K6 O18 W6 O11 -1.7(19) 2_655 . . . ?
Rb1 O18 W6 O11 177.2(3) 4_645 . . . ?
K6 O18 W6 O19 -89.8(18) 2_655 . . . ?
Rb1 O18 W6 O19 89.1(3) 4_645 . . . ?
K6 O18 W6 O27 -108(3) 2_655 . . . ?
Rb1 O18 W6 O27 71(3) 4_645 . . . ?
K6 O18 W6 Rb1 -179(100) 2_655 . . 4_645 ?
K6 O18 W6 K2 -46.8(18) 2_655 . . . ?
Rb1 O18 W6 K2 132.0(3) 4_645 . . . ?
W5 O17 W6 O18 -124.7(9) . . . . ?
W5 O17 W6 O31 136.4(9) . . . . ?
W5 O17 W6 O11 -24.9(9) . . . . ?
W5 O17 W6 O19 48.1(14) . . . . ?
W5 O17 W6 O27 57.3(9) . . . . ?
W5 O17 W6 Rb1 -177.1(9) . . . 4_645 ?
W5 O17 W6 K2 -37.6(11) . . . . ?
W19 O31 W6 O18 143.3(7) . . . . ?
Rb1 O31 W6 O18 -0.5(4) 4_645 . . . ?
W19 O31 W6 O17 -113.6(7) . . . . ?
Rb1 O31 W6 O17 102.6(3) 4_645 . . . ?
W19 O31 W6 O11 -26.6(14) . . . . ?
Rb1 O31 W6 O11 -170.4(8) 4_645 . . . ?
W19 O31 W6 O19 44.6(7) . . . . ?
Rb1 O31 W6 O19 -99.2(3) 4_645 . . . ?
W19 O31 W6 O27 -29.6(6) . . . . ?
Rb1 O31 W6 O27 -173.4(3) 4_645 . . . ?
W19 O31 W6 Rb1 143.8(8) . . . 4_645 ?
W19 O31 W6 K2 60.7(8) . . . . ?
Rb1 O31 W6 K2 -83.1(3) 4_645 . . . ?
W2 O11 W6 O18 130.9(8) . . . . ?
K2 O11 W6 O18 -66.0(4) . . . . ?
W2 O11 W6 O17 28.6(8) . . . . ?
K2 O11 W6 O17 -168.3(3) . . . . ?
W2 O11 W6 O31 -59.3(15) . . . . ?
K2 O11 W6 O31 103.8(9) . . . . ?
W2 O11 W6 O19 -130.6(8) . . . . ?
K2 O11 W6 O19 32.5(3) . . . . ?
W2 O11 W6 O27 -56.3(8) . . . . ?
K2 O11 W6 O27 106.8(3) . . . . ?
W2 O11 W6 Rb1 135.5(6) . . . 4_645 ?
K2 O11 W6 Rb1 -61.4(5) . . . 4_645 ?
W2 O11 W6 K2 -163.1(10) . . . . ?
W7 O19 W6 O18 -173.1(4) . . . . ?
K2 O19 W6 O18 65.8(4) . . . . ?
K2 O19 W6 O18 5.7(5) 2_655 . . . ?
W7 O19 W6 O17 13.9(11) . . . . ?
K2 O19 W6 O17 -107.1(8) . . . . ?
K2 O19 W6 O17 -167.2(6) 2_655 . . . ?
W7 O19 W6 O31 -75.2(4) . . . . ?
K2 O19 W6 O31 163.7(3) . . . . ?
K2 O19 W6 O31 103.6(5) 2_655 . . . ?
W7 O19 W6 O11 87.1(4) . . . . ?
K2 O19 W6 O11 -33.9(3) . . . . ?
K2 O19 W6 O11 -94.1(5) 2_655 . . . ?
W7 O19 W6 O27 4.4(4) . . . . ?
K2 O19 W6 O27 -116.6(3) . . . . ?
K2 O19 W6 O27 -176.8(5) 2_655 . . . ?
W7 O19 W6 Rb1 -121.6(4) . . . 4_645 ?
K2 O19 W6 Rb1 117.4(2) . . . 4_645 ?
K2 O19 W6 Rb1 57.2(4) 2_655 . . 4_645 ?
W7 O19 W6 K2 121.0(5) . . . . ?
K2 O19 W6 K2 -60.1(4) 2_655 . . . ?
P1 O27 W6 O18 158(2) . . . . ?
W7 O27 W6 O18 16(3) . . . . ?
P1 O27 W6 O17 -37.6(5) . . . . ?
W7 O27 W6 O17 -179.5(3) . . . . ?
P1 O27 W6 O31 -130.8(6) . . . . ?
W7 O27 W6 O31 87.3(3) . . . . ?
P1 O27 W6 O11 50.2(5) . . . . ?
W7 O27 W6 O11 -91.7(3) . . . . ?
P1 O27 W6 O19 138.9(6) . . . . ?
W7 O27 W6 O19 -3.0(3) . . . . ?
P1 O27 W6 Rb1 -136.8(4) . . . 4_645 ?
W7 O27 W6 Rb1 81.3(2) . . . 4_645 ?
P1 O27 W6 K2 97.5(5) . . . . ?
W7 O27 W6 K2 -44.40(19) . . . . ?
O3W K2 W6 O18 126.4(5) . . . . ?
K2 K2 W6 O18 -75.9(3) 2_655 . . . ?
O19 K2 W6 O18 -113.4(4) . . . . ?
O19 K2 W6 O18 -85.2(4) 2_655 . . . ?
O11 K2 W6 O18 113.6(4) . . . . ?
O20 K2 W6 O18 -154.1(4) 2_655 . . . ?
O10W K2 W6 O18 46.3(6) 2_655 . . . ?
O12 K2 W6 O18 -170.3(3) . . . . ?
O4 K2 W6 O18 140.2(3) . . . . ?
W7 K2 W6 O18 -127.3(3) 2_655 . . . ?
W7 K2 W6 O18 -140.6(3) . . . . ?
O3W K2 W6 O17 29.5(5) . . . . ?
K2 K2 W6 O17 -172.8(3) 2_655 . . . ?
O19 K2 W6 O17 149.7(4) . . . . ?
O19 K2 W6 O17 177.8(4) 2_655 . . . ?
O11 K2 W6 O17 16.7(4) . . . . ?
O20 K2 W6 O17 108.9(4) 2_655 . . . ?
O10W K2 W6 O17 -50.6(6) 2_655 . . . ?
O12 K2 W6 O17 92.8(4) . . . . ?
O4 K2 W6 O17 43.2(4) . . . . ?
W7 K2 W6 O17 135.7(3) 2_655 . . . ?
W7 K2 W6 O17 122.4(3) . . . . ?
O3W K2 W6 O31 -142.4(4) . . . . ?
K2 K2 W6 O31 15.3(3) 2_655 . . . ?
O19 K2 W6 O31 -22.2(4) . . . . ?
O19 K2 W6 O31 6.0(4) 2_655 . . . ?
O11 K2 W6 O31 -155.1(4) . . . . ?
O20 K2 W6 O31 -62.9(4) 2_655 . . . ?
O10W K2 W6 O31 137.5(6) 2_655 . . . ?
O12 K2 W6 O31 -79.0(3) . . . . ?
O4 K2 W6 O31 -128.6(3) . . . . ?
W7 K2 W6 O31 -36.1(3) 2_655 . . . ?
W7 K2 W6 O31 -49.4(3) . . . . ?
O3W K2 W6 O11 12.8(4) . . . . ?
K2 K2 W6 O11 170.5(3) 2_655 . . . ?
O19 K2 W6 O11 133.0(4) . . . . ?
O19 K2 W6 O11 161.1(4) 2_655 . . . ?
O20 K2 W6 O11 92.2(4) 2_655 . . . ?
O10W K2 W6 O11 -67.3(6) 2_655 . . . ?
O12 K2 W6 O11 76.1(3) . . . . ?
O4 K2 W6 O11 26.5(3) . . . . ?
W7 K2 W6 O11 119.0(3) 2_655 . . . ?
W7 K2 W6 O11 105.8(3) . . . . ?
O3W K2 W6 O19 -120.2(5) . . . . ?
K2 K2 W6 O19 37.5(3) 2_655 . . . ?
O19 K2 W6 O19 28.2(3) 2_655 . . . ?
O11 K2 W6 O19 -133.0(4) . . . . ?
O20 K2 W6 O19 -40.8(3) 2_655 . . . ?
O10W K2 W6 O19 159.7(6) 2_655 . . . ?
O12 K2 W6 O19 -56.9(3) . . . . ?
O4 K2 W6 O19 -106.5(3) . . . . ?
W7 K2 W6 O19 -14.0(3) 2_655 . . . ?
W7 K2 W6 O19 -27.2(3) . . . . ?
O3W K2 W6 O27 -60.2(4) . . . . ?
K2 K2 W6 O27 97.52(16) 2_655 . . . ?
O19 K2 W6 O27 60.0(3) . . . . ?
O19 K2 W6 O27 88.2(3) 2_655 . . . ?
O11 K2 W6 O27 -72.9(3) . . . . ?
O20 K2 W6 O27 19.3(3) 2_655 . . . ?
O10W K2 W6 O27 -140.2(5) 2_655 . . . ?
O12 K2 W6 O27 3.2(2) . . . . ?
O4 K2 W6 O27 -46.4(2) . . . . ?
W7 K2 W6 O27 46.1(2) 2_655 . . . ?
W7 K2 W6 O27 32.81(17) . . . . ?
O3W K2 W6 Rb1 165.5(3) . . . 4_645 ?
K2 K2 W6 Rb1 -36.79(4) 2_655 . . 4_645 ?
O19 K2 W6 Rb1 -74.3(3) . . . 4_645 ?
O19 K2 W6 Rb1 -46.1(3) 2_655 . . 4_645 ?
O11 K2 W6 Rb1 152.8(3) . . . 4_645 ?
O20 K2 W6 Rb1 -115.03(19) 2_655 . . 4_645 ?
O10W K2 W6 Rb1 85.4(5) 2_655 . . 4_645 ?
O12 K2 W6 Rb1 -131.14(14) . . . 4_645 ?
O4 K2 W6 Rb1 179.27(15) . . . 4_645 ?
W7 K2 W6 Rb1 -88.23(14) 2_655 . . 4_645 ?
W7 K2 W6 Rb1 -101.50(5) . . . 4_645 ?
K2 O20 W7 O12 -86.1(3) 2_655 . . . ?
K2 O20 W7 O21 -177.0(3) 2_655 . . . ?
K2 O20 W7 O19 5.3(3) 2_655 . . . ?
K2 O20 W7 O32 93.1(3) 2_655 . . . ?
K2 O20 W7 O27 20(3) 2_655 . . . ?
K2 O20 W7 K2 -36.4(2) 2_655 . . . ?
K2 O20 W7 Rb2 137.6(2) 2_655 . . . ?
W3 O12 W7 O20 -126.1(9) . . . . ?
K2 O12 W7 O20 70.2(3) . . . . ?
W3 O12 W7 O21 -24.5(9) . . . . ?
K2 O12 W7 O21 171.7(3) . . . . ?
W3 O12 W7 O19 134.0(9) . . . . ?
K2 O12 W7 O19 -29.8(3) . . . . ?
W3 O12 W7 O32 56.3(14) . . . . ?
K2 O12 W7 O32 -107.5(9) . . . . ?
W3 O12 W7 O27 60.5(9) . . . . ?
K2 O12 W7 O27 -103.2(3) . . . . ?
W3 O12 W7 K2 -176.1(8) . . . 2_655 ?
K2 O12 W7 K2 20.1(2) . . . 2_655 ?
W3 O12 W7 K2 163.8(10) . . . . ?
W3 O12 W7 Rb2 -32.7(11) . . . . ?
K2 O12 W7 Rb2 163.50(11) . . . . ?
W8 O21 W7 O20 124.8(8) . . . . ?
Rb2 O21 W7 O20 -72.7(3) . . . . ?
W8 O21 W7 O12 25.0(8) . . . . ?
Rb2 O21 W7 O12 -172.4(3) . . . . ?
W8 O21 W7 O19 -61.3(13) . . . . ?
Rb2 O21 W7 O19 101.2(8) . . . . ?
W8 O21 W7 O32 -135.6(8) . . . . ?
Rb2 O21 W7 O32 26.9(3) . . . . ?
W8 O21 W7 O27 -57.2(8) . . . . ?
Rb2 O21 W7 O27 105.4(3) . . . . ?
W8 O21 W7 K2 119.9(7) . . . 2_655 ?
Rb2 O21 W7 K2 -77.6(5) . . . 2_655 ?
W8 O21 W7 K2 35.6(10) . . . . ?
Rb2 O21 W7 K2 -161.81(13) . . . . ?
W8 O21 W7 Rb2 -162.5(10) . . . . ?
W6 O19 W7 O20 173.9(4) . . . . ?
K2 O19 W7 O20 -66.3(3) . . . . ?
K2 O19 W7 O20 -5.3(3) 2_655 . . . ?
W6 O19 W7 O12 -86.3(4) . . . . ?
K2 O19 W7 O12 33.6(3) . . . . ?
K2 O19 W7 O12 94.5(3) 2_655 . . . ?
W6 O19 W7 O21 -0.1(11) . . . . ?
K2 O19 W7 O21 119.8(7) . . . . ?
K2 O19 W7 O21 -179(18) 2_655 . . . ?
W6 O19 W7 O32 74.6(4) . . . . ?
K2 O19 W7 O32 -165.6(3) . . . . ?
K2 O19 W7 O32 -104.6(3) 2_655 . . . ?
W6 O19 W7 O27 -4.4(4) . . . . ?
K2 O19 W7 O27 115.5(3) . . . . ?
K2 O19 W7 O27 176.5(3) 2_655 . . . ?
W6 O19 W7 K2 179.2(6) . . . 2_655 ?
K2 O19 W7 K2 -61.0(2) . . . 2_655 ?
W6 O19 W7 K2 -119.9(5) . . . . ?
K2 O19 W7 K2 61.0(2) 2_655 . . . ?
W6 O19 W7 Rb2 81.4(5) . . . . ?
K2 O19 W7 Rb2 -158.79(11) . . . . ?
K2 O19 W7 Rb2 -97.8(3) 2_655 . . . ?
W19 O32 W7 O20 -145.7(7) . . . . ?
Rb2 O32 W7 O20 73.8(3) . . . . ?
W19 O32 W7 O12 31.9(14) . . . . ?
Rb2 O32 W7 O12 -108.6(9) . . . . ?
W19 O32 W7 O21 112.9(7) . . . . ?
Rb2 O32 W7 O21 -27.6(3) . . . . ?
W19 O32 W7 O19 -46.4(7) . . . . ?
Rb2 O32 W7 O19 173.1(3) . . . . ?
W19 O32 W7 O27 27.6(7) . . . . ?
Rb2 O32 W7 O27 -112.9(3) . . . . ?
W19 O32 W7 K2 -94.9(7) . . . 2_655 ?
Rb2 O32 W7 K2 124.6(2) . . . 2_655 ?
W19 O32 W7 K2 -59.9(8) . . . . ?
Rb2 O32 W7 K2 159.56(10) . . . . ?
W19 O32 W7 Rb2 140.5(9) . . . . ?
P1 O27 W7 O20 -154(2) . . . . ?
W6 O27 W7 O20 -12(3) . . . . ?
P1 O27 W7 O12 -47.2(5) . . . . ?
W6 O27 W7 O12 95.1(3) . . . . ?
P1 O27 W7 O21 42.4(5) . . . . ?
W6 O27 W7 O21 -175.3(3) . . . . ?
P1 O27 W7 O19 -139.2(6) . . . . ?
W6 O27 W7 O19 3.1(3) . . . . ?
P1 O27 W7 O32 131.4(5) . . . . ?
W6 O27 W7 O32 -86.3(3) . . . . ?
P1 O27 W7 K2 -135.9(4) . . . 2_655 ?
W6 O27 W7 K2 6.3(3) . . . 2_655 ?
P1 O27 W7 K2 -98.6(5) . . . . ?
W6 O27 W7 K2 43.67(19) . . . . ?
P1 O27 W7 Rb2 88.8(5) . . . . ?
W6 O27 W7 Rb2 -128.90(16) . . . . ?
O3W K2 W7 O20 -86.4(4) . . . . ?
K2 K2 W7 O20 40.6(3) 2_655 . . . ?
O19 K2 W7 O20 113.8(4) . . . . ?
O19 K2 W7 O20 -6.3(3) 2_655 . . . ?
O11 K2 W7 O20 173.3(3) . . . . ?
O20 K2 W7 O20 -49.9(3) 2_655 . . . ?
O10W K2 W7 O20 149.1(5) 2_655 . . . ?
O12 K2 W7 O20 -110.0(4) . . . . ?
O4 K2 W7 O20 -133.9(3) . . . . ?
W7 K2 W7 O20 -28.5(3) 2_655 . . . ?
W6 K2 W7 O20 142.1(3) . . . . ?
O3W K2 W7 O12 23.6(4) . . . . ?
K2 K2 W7 O12 150.6(3) 2_655 . . . ?
O19 K2 W7 O12 -136.2(4) . . . . ?
O19 K2 W7 O12 103.6(3) 2_655 . . . ?
O11 K2 W7 O12 -76.8(3) . . . . ?
O20 K2 W7 O12 60.1(3) 2_655 . . . ?
O10W K2 W7 O12 -100.9(6) 2_655 . . . ?
O4 K2 W7 O12 -23.9(3) . . . . ?
W7 K2 W7 O12 81.5(3) 2_655 . . . ?
W6 K2 W7 O12 -107.9(3) . . . . ?
O3W K2 W7 O21 10.3(4) . . . . ?
K2 K2 W7 O21 137.3(3) 2_655 . . . ?
O19 K2 W7 O21 -149.5(5) . . . . ?
O19 K2 W7 O21 90.3(4) 2_655 . . . ?
O11 K2 W7 O21 -90.1(4) . . . . ?
O20 K2 W7 O21 46.8(4) 2_655 . . . ?
O10W K2 W7 O21 -114.2(6) 2_655 . . . ?
O12 K2 W7 O21 -13.3(4) . . . . ?
O4 K2 W7 O21 -37.2(4) . . . . ?
W7 K2 W7 O21 68.2(3) 2_655 . . . ?
W6 K2 W7 O21 -121.2(3) . . . . ?
O3W K2 W7 O19 159.8(4) . . . . ?
K2 K2 W7 O19 -73.2(3) 2_655 . . . ?
O19 K2 W7 O19 -120.2(3) 2_655 . . . ?
O11 K2 W7 O19 59.5(3) . . . . ?
O20 K2 W7 O19 -163.7(4) 2_655 . . . ?
O10W K2 W7 O19 35.3(6) 2_655 . . . ?
O12 K2 W7 O19 136.2(4) . . . . ?
O4 K2 W7 O19 112.3(4) . . . . ?
W7 K2 W7 O19 -142.3(3) 2_655 . . . ?
W6 K2 W7 O19 28.3(3) . . . . ?
O3W K2 W7 O32 178.8(4) . . . . ?
K2 K2 W7 O32 -54.2(3) 2_655 . . . ?
O19 K2 W7 O32 19.0(4) . . . . ?
O19 K2 W7 O32 -101.2(3) 2_655 . . . ?
O11 K2 W7 O32 78.5(3) . . . . ?
O20 K2 W7 O32 -144.7(3) 2_655 . . . ?
O10W K2 W7 O32 54.3(6) 2_655 . . . ?
O12 K2 W7 O32 155.2(4) . . . . ?
O4 K2 W7 O32 131.3(3) . . . . ?
W7 K2 W7 O32 -123.3(3) 2_655 . . . ?
W6 K2 W7 O32 47.3(3) . . . . ?
O3W K2 W7 O27 99.4(3) . . . . ?
K2 K2 W7 O27 -133.64(18) 2_655 . . . ?
O19 K2 W7 O27 -60.5(4) . . . . ?
O19 K2 W7 O27 179.4(2) 2_655 . . . ?
O11 K2 W7 O27 -1.0(2) . . . . ?
O20 K2 W7 O27 135.9(2) 2_655 . . . ?
O10W K2 W7 O27 -25.2(5) 2_655 . . . ?
O12 K2 W7 O27 75.8(3) . . . . ?
O4 K2 W7 O27 51.8(2) . . . . ?
W7 K2 W7 O27 157.26(17) 2_655 . . . ?
W6 K2 W7 O27 -32.13(16) . . . . ?
O3W K2 W7 K2 -127.0(3) . . . 2_655 ?
O19 K2 W7 K2 73.2(3) . . . 2_655 ?
O19 K2 W7 K2 -46.98(19) 2_655 . . 2_655 ?
O11 K2 W7 K2 132.64(18) . . . 2_655 ?
O20 K2 W7 K2 -90.49(18) 2_655 . . 2_655 ?
O10W K2 W7 K2 108.5(5) 2_655 . . 2_655 ?
O12 K2 W7 K2 -150.6(3) . . . 2_655 ?
O4 K2 W7 K2 -174.55(18) . . . 2_655 ?
W7 K2 W7 K2 -69.10(10) 2_655 . . 2_655 ?
W6 K2 W7 K2 101.51(7) . . . 2_655 ?
O3W K2 W7 Rb2 -109.3(3) . . . . ?
K2 K2 W7 Rb2 17.7(2) 2_655 . . . ?
O19 K2 W7 Rb2 90.9(4) . . . . ?
O19 K2 W7 Rb2 -29.3(3) 2_655 . . . ?
O11 K2 W7 Rb2 150.3(2) . . . . ?
O20 K2 W7 Rb2 -72.8(3) 2_655 . . . ?
O10W K2 W7 Rb2 126.2(5) 2_655 . . . ?
O12 K2 W7 Rb2 -132.9(3) . . . . ?
O4 K2 W7 Rb2 -156.8(2) . . . . ?
W7 K2 W7 Rb2 -51.4(2) 2_655 . . . ?
W6 K2 W7 Rb2 119.22(19) . . . . ?
O1W Rb2 W7 O20 -23.3(3) . . . . ?
O4W Rb2 W7 O20 56.3(4) . . . . ?
O13W Rb2 W7 O20 34.9(5) . . . . ?
O46 Rb2 W7 O20 -132.7(3) . . . . ?
O37 Rb2 W7 O20 -107.3(3) . . . . ?
O38 Rb2 W7 O20 165.0(3) . . . . ?
O32 Rb2 W7 O20 -108.3(4) . . . . ?
O43 Rb2 W7 O20 -36.8(3) 4_655 . . . ?
O21 Rb2 W7 O20 110.2(4) . . . . ?
O33 Rb2 W7 O20 131.5(3) . . . . ?
W13 Rb2 W7 O20 -168.4(3) . . . . ?
W19 Rb2 W7 O20 -120.9(2) . . . . ?
O1W Rb2 W7 O12 -122.5(4) . . . . ?
O4W Rb2 W7 O12 -42.8(5) . . . . ?
O13W Rb2 W7 O12 -64.2(5) . . . . ?
O46 Rb2 W7 O12 128.1(4) . . . . ?
O37 Rb2 W7 O12 153.6(4) . . . . ?
O38 Rb2 W7 O12 65.8(4) . . . . ?
O32 Rb2 W7 O12 152.6(4) . . . . ?
O43 Rb2 W7 O12 -136.0(4) 4_655 . . . ?
O21 Rb2 W7 O12 11.1(4) . . . . ?
O33 Rb2 W7 O12 32.4(4) . . . . ?
W13 Rb2 W7 O12 92.5(3) . . . . ?
W19 Rb2 W7 O12 140.0(3) . . . . ?
O1W Rb2 W7 O21 -133.5(4) . . . . ?
O4W Rb2 W7 O21 -53.9(5) . . . . ?
O13W Rb2 W7 O21 -75.3(5) . . . . ?
O46 Rb2 W7 O21 117.1(3) . . . . ?
O37 Rb2 W7 O21 142.5(3) . . . . ?
O38 Rb2 W7 O21 54.7(3) . . . . ?
O32 Rb2 W7 O21 141.5(4) . . . . ?
O43 Rb2 W7 O21 -147.0(3) 4_655 . . . ?
O33 Rb2 W7 O21 21.3(3) . . . . ?
W13 Rb2 W7 O21 81.4(3) . . . . ?
W19 Rb2 W7 O21 128.9(3) . . . . ?
O1W Rb2 W7 O19 75.6(4) . . . . ?
O4W Rb2 W7 O19 155.3(5) . . . . ?
O13W Rb2 W7 O19 133.9(5) . . . . ?
O46 Rb2 W7 O19 -33.8(4) . . . . ?
O37 Rb2 W7 O19 -8.3(3) . . . . ?
O38 Rb2 W7 O19 -96.1(3) . . . . ?
O32 Rb2 W7 O19 -9.4(4) . . . . ?
O43 Rb2 W7 O19 62.1(4) 4_655 . . . ?
O21 Rb2 W7 O19 -150.9(4) . . . . ?
O33 Rb2 W7 O19 -129.5(3) . . . . ?
W13 Rb2 W7 O19 -69.4(3) . . . . ?
W19 Rb2 W7 O19 -21.9(3) . . . . ?
O1W Rb2 W7 O32 85.0(4) . . . . ?
O4W Rb2 W7 O32 164.6(5) . . . . ?
O13W Rb2 W7 O32 143.2(5) . . . . ?
O46 Rb2 W7 O32 -24.4(3) . . . . ?
O37 Rb2 W7 O32 1.0(3) . . . . ?
O38 Rb2 W7 O32 -86.8(3) . . . . ?
O43 Rb2 W7 O32 71.5(4) 4_655 . . . ?
O21 Rb2 W7 O32 -141.5(4) . . . . ?
O33 Rb2 W7 O32 -120.2(3) . . . . ?
W13 Rb2 W7 O32 -60.1(3) . . . . ?
W19 Rb2 W7 O32 -12.6(3) . . . . ?
O1W Rb2 W7 O27 150.6(3) . . . . ?
O4W Rb2 W7 O27 -129.8(4) . . . . ?
O13W Rb2 W7 O27 -151.2(4) . . . . ?
O46 Rb2 W7 O27 41.2(2) . . . . ?
O37 Rb2 W7 O27 66.6(2) . . . . ?
O38 Rb2 W7 O27 -21.2(2) . . . . ?
O32 Rb2 W7 O27 65.6(3) . . . . ?
O43 Rb2 W7 O27 137.1(3) 4_655 . . . ?
O21 Rb2 W7 O27 -75.9(3) . . . . ?
O33 Rb2 W7 O27 -54.6(2) . . . . ?
W13 Rb2 W7 O27 5.52(18) . . . . ?
W19 Rb2 W7 O27 53.01(16) . . . . ?
O1W Rb2 W7 K2 13.7(3) . . . 2_655 ?
O4W Rb2 W7 K2 93.3(4) . . . 2_655 ?
O13W Rb2 W7 K2 71.9(4) . . . 2_655 ?
O46 Rb2 W7 K2 -95.69(19) . . . 2_655 ?
O37 Rb2 W7 K2 -70.27(15) . . . 2_655 ?
O38 Rb2 W7 K2 -158.05(17) . . . 2_655 ?
O32 Rb2 W7 K2 -71.3(3) . . . 2_655 ?
O43 Rb2 W7 K2 0.2(2) 4_655 . . 2_655 ?
O21 Rb2 W7 K2 147.2(3) . . . 2_655 ?
O33 Rb2 W7 K2 168.54(16) . . . 2_655 ?
W13 Rb2 W7 K2 -131.36(8) . . . 2_655 ?
W19 Rb2 W7 K2 -83.87(7) . . . 2_655 ?
O1W Rb2 W7 K2 -0.6(3) . . . . ?
O4W Rb2 W7 K2 79.0(4) . . . . ?
O13W Rb2 W7 K2 57.6(4) . . . . ?
O46 Rb2 W7 K2 -110.0(3) . . . . ?
O37 Rb2 W7 K2 -84.6(2) . . . . ?
O38 Rb2 W7 K2 -172.4(2) . . . . ?
O32 Rb2 W7 K2 -85.6(4) . . . . ?
O43 Rb2 W7 K2 -14.1(3) 4_655 . . . ?
O21 Rb2 W7 K2 132.9(3) . . . . ?
O33 Rb2 W7 K2 154.2(2) . . . . ?
W13 Rb2 W7 K2 -145.69(19) . . . . ?
W19 Rb2 W7 K2 -98.2(2) . . . . ?
K6 O22 W8 O33 -78.1(11) 2_665 . . . ?
K6 O22 W8 O23 14.9(11) 2_665 . . . ?
K6 O22 W8 O21 -172.3(10) 2_665 . . . ?
K6 O22 W8 O13 102.0(10) 2_665 . . . ?
K6 O22 W8 O28 44(3) 2_665 . . . ?
K6 O22 W8 Rb2 -125.1(10) 2_665 . . . ?
Sn1 O33 W8 O22 122.5(8) . . . . ?
Rb2 O33 W8 O22 -79.0(4) . . . . ?
Sn1 O33 W8 O23 21.1(8) . . . . ?
Rb2 O33 W8 O23 179.6(3) . . . . ?
Sn1 O33 W8 O21 -133.9(8) . . . . ?
Rb2 O33 W8 O21 24.6(3) . . . . ?
Sn1 O33 W8 O13 -57.8(15) . . . . ?
Rb2 O33 W8 O13 100.7(10) . . . . ?
Sn1 O33 W8 O28 -51.4(7) . . . . ?
Rb2 O33 W8 O28 107.1(3) . . . . ?
Sn1 O33 W8 Rb2 -158.5(9) . . . . ?
W9 O23 W8 O22 -174.3(5) . . . . ?
K4 O23 W8 O22 62.0(4) 3_455 . . . ?
W9 O23 W8 O33 -71.6(5) . . . . ?
K4 O23 W8 O33 164.7(4) 3_455 . . . ?
W9 O23 W8 O21 22.6(11) . . . . ?
K4 O23 W8 O21 -101.1(7) 3_455 . . . ?
W9 O23 W8 O13 90.0(5) . . . . ?
K4 O23 W8 O13 -33.7(3) 3_455 . . . ?
W9 O23 W8 O28 9.2(4) . . . . ?
K4 O23 W8 O28 -114.5(4) 3_455 . . . ?
W9 O23 W8 Rb2 -71.2(6) . . . . ?
K4 O23 W8 Rb2 165.13(15) 3_455 . . . ?
W7 O21 W8 O22 -118.8(8) . . . . ?
Rb2 O21 W8 O22 78.6(3) . . . . ?
W7 O21 W8 O33 138.2(8) . . . . ?
Rb2 O21 W8 O33 -24.5(3) . . . . ?
W7 O21 W8 O23 44.2(13) . . . . ?
Rb2 O21 W8 O23 -118.5(7) . . . . ?
W7 O21 W8 O13 -23.6(8) . . . . ?
Rb2 O21 W8 O13 173.8(3) . . . . ?
W7 O21 W8 O28 57.0(8) . . . . ?
Rb2 O21 W8 O28 -105.6(3) . . . . ?
W7 O21 W8 Rb2 162.6(10) . . . . ?
W3 O13 W8 O22 127.1(11) . . . . ?
K4 O13 W8 O22 -71.6(3) 3_455 . . . ?
W3 O13 W8 O33 -52.6(18) . . . . ?
K4 O13 W8 O33 108.7(10) 3_455 . . . ?
W3 O13 W8 O23 -132.3(11) . . . . ?
K4 O13 W8 O23 29.1(3) 3_455 . . . ?
W3 O13 W8 O21 24.6(11) . . . . ?
K4 O13 W8 O21 -174.1(3) 3_455 . . . ?
W3 O13 W8 O28 -59.1(11) . . . . ?
K4 O13 W8 O28 102.3(3) 3_455 . . . ?
W3 O13 W8 Rb2 30.9(12) . . . . ?
K4 O13 W8 Rb2 -167.76(12) 3_455 . . . ?
P1 O28 W8 O22 102(3) . . . . ?
W9 O28 W8 O22 -36(3) . . . . ?
P1 O28 W8 O33 -135.1(5) . . . . ?
W9 O28 W8 O33 87.1(3) . . . . ?
P1 O28 W8 O23 131.6(5) . . . . ?
W9 O28 W8 O23 -6.2(3) . . . . ?
P1 O28 W8 O21 -42.7(5) . . . . ?
W9 O28 W8 O21 179.5(3) . . . . ?
P1 O28 W8 O13 42.9(5) . . . . ?
W9 O28 W8 O13 -94.9(3) . . . . ?
P1 O28 W8 Rb2 -89.3(4) . . . . ?
W9 O28 W8 Rb2 132.89(15) . . . . ?
O1W Rb2 W8 O22 -72.9(4) . . . . ?
O4W Rb2 W8 O22 3.4(5) . . . . ?
O13W Rb2 W8 O22 -37.0(5) . . . . ?
O46 Rb2 W8 O22 135.8(3) . . . . ?
O37 Rb2 W8 O22 -161.5(3) . . . . ?
O38 Rb2 W8 O22 110.9(3) . . . . ?
O32 Rb2 W8 O22 -131.5(3) . . . . ?
O43 Rb2 W8 O22 -3.6(5) 4_655 . . . ?
O21 Rb2 W8 O22 -107.2(4) . . . . ?
O33 Rb2 W8 O22 106.6(4) . . . . ?
W13 Rb2 W8 O22 114.0(3) . . . . ?
W19 Rb2 W8 O22 -154.7(3) . . . . ?
O1W Rb2 W8 O33 -179.4(4) . . . . ?
O4W Rb2 W8 O33 -103.2(5) . . . . ?
O13W Rb2 W8 O33 -143.5(5) . . . . ?
O46 Rb2 W8 O33 29.2(4) . . . . ?
O37 Rb2 W8 O33 92.0(4) . . . . ?
O38 Rb2 W8 O33 4.4(4) . . . . ?
O32 Rb2 W8 O33 121.9(4) . . . . ?
O43 Rb2 W8 O33 -110.2(5) 4_655 . . . ?
O21 Rb2 W8 O33 146.2(4) . . . . ?
W13 Rb2 W8 O33 7.5(3) . . . . ?
W19 Rb2 W8 O33 98.8(3) . . . . ?
O1W Rb2 W8 O23 -180.0(4) . . . . ?
O4W Rb2 W8 O23 -103.7(5) . . . . ?
O13W Rb2 W8 O23 -144.0(5) . . . . ?
O46 Rb2 W8 O23 28.7(4) . . . . ?
O37 Rb2 W8 O23 91.4(4) . . . . ?
O38 Rb2 W8 O23 3.8(4) . . . . ?
O32 Rb2 W8 O23 121.4(4) . . . . ?
O43 Rb2 W8 O23 -110.7(5) 4_655 . . . ?
O21 Rb2 W8 O23 145.7(5) . . . . ?
O33 Rb2 W8 O23 -0.5(5) . . . . ?
W13 Rb2 W8 O23 6.9(4) . . . . ?
W19 Rb2 W8 O23 98.2(4) . . . . ?
O1W Rb2 W8 O21 34.3(4) . . . . ?
O4W Rb2 W8 O21 110.6(5) . . . . ?
O13W Rb2 W8 O21 70.3(5) . . . . ?
O46 Rb2 W8 O21 -117.0(3) . . . . ?
O37 Rb2 W8 O21 -54.3(3) . . . . ?
O38 Rb2 W8 O21 -141.8(3) . . . . ?
O32 Rb2 W8 O21 -24.3(3) . . . . ?
O43 Rb2 W8 O21 103.6(5) 4_655 . . . ?
O33 Rb2 W8 O21 -146.2(4) . . . . ?
W13 Rb2 W8 O21 -138.7(3) . . . . ?
W19 Rb2 W8 O21 -47.4(3) . . . . ?
O1W Rb2 W8 O13 25.9(4) . . . . ?
O4W Rb2 W8 O13 102.2(5) . . . . ?
O13W Rb2 W8 O13 61.9(5) . . . . ?
O46 Rb2 W8 O13 -125.4(3) . . . . ?
O37 Rb2 W8 O13 -62.7(3) . . . . ?
O38 Rb2 W8 O13 -150.3(3) . . . . ?
O32 Rb2 W8 O13 -32.7(3) . . . . ?
O43 Rb2 W8 O13 95.2(5) 4_655 . . . ?
O21 Rb2 W8 O13 -8.4(4) . . . . ?
O33 Rb2 W8 O13 -154.6(4) . . . . ?
W13 Rb2 W8 O13 -147.2(3) . . . . ?
W19 Rb2 W8 O13 -55.9(3) . . . . ?
O1W Rb2 W8 O28 108.5(3) . . . . ?
O4W Rb2 W8 O28 -175.2(4) . . . . ?
O13W Rb2 W8 O28 144.4(4) . . . . ?
O46 Rb2 W8 O28 -42.8(2) . . . . ?
O37 Rb2 W8 O28 19.9(2) . . . . ?
O38 Rb2 W8 O28 -67.7(2) . . . . ?
O32 Rb2 W8 O28 49.9(2) . . . . ?
O43 Rb2 W8 O28 177.8(4) 4_655 . . . ?
O21 Rb2 W8 O28 74.2(3) . . . . ?
O33 Rb2 W8 O28 -72.0(4) . . . . ?
W13 Rb2 W8 O28 -64.58(17) . . . . ?
W19 Rb2 W8 O28 26.73(17) . . . . ?
Sn1 O34 W9 O24 -127.2(7) . . . . ?
K1 O34 W9 O24 95.7(4) 2_655 . . . ?
Sn1 O34 W9 O25 129.1(7) . . . . ?
K1 O34 W9 O25 -8.0(3) 2_655 . . . ?
Sn1 O34 W9 O23 -25.7(7) . . . . ?
K1 O34 W9 O23 -162.7(3) 2_655 . . . ?
Sn1 O34 W9 O8 43.8(16) . . . . ?
K1 O34 W9 O8 -93.2(11) 2_655 . . . ?
Sn1 O34 W9 O28 47.8(7) . . . . ?
K1 O34 W9 O28 -89.3(3) 2_655 . . . ?
Sn1 O34 W9 K1 137.1(8) . . . 2_655 ?
Sn1 O34 W9 K4 -47.4(8) . . . 3_455 ?
K1 O34 W9 K4 175.58(13) 2_655 . . 3_455 ?
W4 O25 W9 O24 118.6(10) . . . . ?
K1 O25 W9 O24 -94.6(4) 2_655 . . . ?
W4 O25 W9 O34 -139.6(10) . . . . ?
K1 O25 W9 O34 7.3(3) 2_655 . . . ?
W4 O25 W9 O23 -42.5(15) . . . . ?
K1 O25 W9 O23 104.3(7) 2_655 . . . ?
W4 O25 W9 O8 23.9(10) . . . . ?
K1 O25 W9 O8 170.8(3) 2_655 . . . ?
W4 O25 W9 O28 -57.8(10) . . . . ?
K1 O25 W9 O28 89.1(2) 2_655 . . . ?
W4 O25 W9 K1 -146.9(11) . . . 2_655 ?
W4 O25 W9 K4 37.0(11) . . . 3_455 ?
K1 O25 W9 K4 -176.13(12) 2_655 . . 3_455 ?
W8 O23 W9 O24 173.7(5) . . . . ?
K4 O23 W9 O24 -58.8(4) 3_455 . . . ?
W8 O23 W9 O34 72.9(5) . . . . ?
K4 O23 W9 O34 -159.7(3) 3_455 . . . ?
W8 O23 W9 O25 -25.1(11) . . . . ?
K4 O23 W9 O25 102.3(7) 3_455 . . . ?
W8 O23 W9 O8 -91.7(5) . . . . ?
K4 O23 W9 O8 35.8(3) 3_455 . . . ?
W8 O23 W9 O28 -9.3(4) . . . . ?
K4 O23 W9 O28 118.1(3) 3_455 . . . ?
W8 O23 W9 K1 56.9(6) . . . 2_655 ?
K4 O23 W9 K1 -175.68(11) 3_455 . . 2_655 ?
W8 O23 W9 K4 -127.4(6) . . . 3_455 ?
W1 O8 W9 O24 -121.6(8) . . . . ?
K4 O8 W9 O24 64.4(4) 3_455 . . . ?
W1 O8 W9 O34 67.2(16) . . . . ?
K4 O8 W9 O34 -106.7(11) 3_455 . . . ?
W1 O8 W9 O25 -19.3(8) . . . . ?
K4 O8 W9 O25 166.8(3) 3_455 . . . ?
W1 O8 W9 O23 137.4(8) . . . . ?
K4 O8 W9 O23 -36.5(3) 3_455 . . . ?
W1 O8 W9 O28 63.2(8) . . . . ?
K4 O8 W9 O28 -110.7(3) 3_455 . . . ?
W1 O8 W9 K1 -9.4(10) . . . 2_655 ?
K4 O8 W9 K1 176.64(14) 3_455 . . 2_655 ?
W1 O8 W9 K4 173.9(10) . . . 3_455 ?
P1 O28 W9 O24 -101(3) . . . . ?
W8 O28 W9 O24 37(3) . . . . ?
P1 O28 W9 O34 136.0(5) . . . . ?
W8 O28 W9 O34 -85.8(3) . . . . ?
P1 O28 W9 O25 41.2(5) . . . . ?
W8 O28 W9 O25 179.3(3) . . . . ?
P1 O28 W9 O23 -132.1(6) . . . . ?
W8 O28 W9 O23 6.1(3) . . . . ?
P1 O28 W9 O8 -45.1(5) . . . . ?
W8 O28 W9 O8 93.1(3) . . . . ?
P1 O28 W9 K1 91.6(5) . . . 2_655 ?
W8 O28 W9 K1 -130.26(17) . . . 2_655 ?
P1 O28 W9 K4 -89.7(5) . . . 3_455 ?
W8 O28 W9 K4 48.5(2) . . . 3_455 ?
K3 O41 W10 O35 109.8(8) 2_655 . . . ?
K3 O41 W10 O42 12.9(8) 2_655 . . . ?
K3 O41 W10 O52 -156.1(7) 2_655 . . . ?
K3 O41 W10 O56 -71.5(8) 2_655 . . . ?
K3 O41 W10 O53 -116(2) 2_655 . . . ?
W19A O35 W10 O41 152.4(11) . . . . ?
Sn2 O35 W10 O41 119.0(7) . . . . ?
W19A O35 W10 O42 -104.3(12) . . . . ?
Sn2 O35 W10 O42 -137.8(7) . . . . ?
W19A O35 W10 O52 50.9(12) . . . . ?
Sn2 O35 W10 O52 17.4(7) . . . . ?
W19A O35 W10 O56 -23.2(19) . . . . ?
Sn2 O35 W10 O56 -56.7(15) . . . . ?
W19A O35 W10 O53 -22.5(11) . . . . ?
Sn2 O35 W10 O53 -56.0(7) . . . . ?
W11 O42 W10 O41 -118.9(9) . . . . ?
W11 O42 W10 O35 137.9(9) . . . . ?
W11 O42 W10 O52 35.1(14) . . . . ?
W11 O42 W10 O56 -25.2(9) . . . . ?
W11 O42 W10 O53 55.6(9) . . . . ?
W15 O52 W10 O41 -173.3(5) . . . . ?
W15 O52 W10 O35 -70.8(5) . . . . ?
W15 O52 W10 O42 32.6(9) . . . . ?
W15 O52 W10 O56 92.8(5) . . . . ?
W15 O52 W10 O53 11.4(4) . . . . ?
W17 O56 W10 O41 128.1(9) . . . . ?
W17 O56 W10 O35 -56.1(16) . . . . ?
W17 O56 W10 O42 26.5(9) . . . . ?
W17 O56 W10 O52 -131.4(9) . . . . ?
W17 O56 W10 O53 -56.9(9) . . . . ?
P2 O53 W10 O41 90(3) . . . . ?
W15 O53 W10 O41 -49(3) . . . . ?
P2 O53 W10 O35 -134.7(6) . . . . ?
W15 O53 W10 O35 86.5(3) . . . . ?
P2 O53 W10 O42 -39.5(5) . . . . ?
W15 O53 W10 O42 -178.4(3) . . . . ?
P2 O53 W10 O52 131.5(6) . . . . ?
W15 O53 W10 O52 -7.4(3) . . . . ?
P2 O53 W10 O56 45.1(5) . . . . ?
W15 O53 W10 O56 -93.8(3) . . . . ?
Rb2 O43 W11 O42 -149.3(3) 4_645 . . . ?
Rb2 O43 W11 O36 118.3(4) 4_645 . . . ?
Rb2 O43 W11 O57 -60.2(4) 4_645 . . . ?
Rb2 O43 W11 O44 30.0(4) 4_645 . . . ?
Rb2 O43 W11 O54 28(3) 4_645 . . . ?
W10 O42 W11 O43 124.5(9) . . . . ?
W10 O42 W11 O36 -135.4(9) . . . . ?
W10 O42 W11 O57 26.2(9) . . . . ?
W10 O42 W11 O44 -53.6(14) . . . . ?
W10 O42 W11 O54 -55.2(9) . . . . ?
W10 O42 W11 Rb2 95.8(9) . . . 4_645 ?
W19 O36 W11 O43 -154.3(6) . . . . ?
Rb1 O36 W11 O43 9.6(4) 4_645 . . . ?
W19 O36 W11 O42 102.7(6) . . . . ?
Rb1 O36 W11 O42 -93.4(4) 4_645 . . . ?
W19 O36 W11 O57 21.1(14) . . . . ?
Rb1 O36 W11 O57 -175.0(8) 4_645 . . . ?
W19 O36 W11 O44 -54.4(6) . . . . ?
Rb1 O36 W11 O44 109.5(4) 4_645 . . . ?
W19 O36 W11 O54 19.2(6) . . . . ?
Rb1 O36 W11 O54 -176.9(4) 4_645 . . . ?
W19 O36 W11 Rb2 -114.4(6) . . . 4_645 ?
Rb1 O36 W11 Rb2 49.5(4) 4_645 . . 4_645 ?
W17 O57 W11 O43 -129.0(8) . . . . ?
W17 O57 W11 O42 -26.5(8) . . . . ?
W17 O57 W11 O36 55.6(15) . . . . ?
W17 O57 W11 O44 130.8(8) . . . . ?
W17 O57 W11 O54 57.5(8) . . . . ?
W17 O57 W11 Rb2 -164.6(9) . . . 4_645 ?
W12 O44 W11 O43 175.4(4) . . . . ?
W12 O44 W11 O42 -6.5(10) . . . . ?
W12 O44 W11 O36 76.0(4) . . . . ?
W12 O44 W11 O57 -86.0(4) . . . . ?
W12 O44 W11 O54 -4.9(4) . . . . ?
W12 O44 W11 Rb2 -163.4(5) . . . 4_645 ?
P2 O54 W11 O43 -140(2) . . . . ?
W12 O54 W11 O43 5(3) . . . . ?
P2 O54 W11 O42 37.4(5) . . . . ?
W12 O54 W11 O42 -177.3(3) . . . . ?
P2 O54 W11 O36 128.7(5) . . . . ?
W12 O54 W11 O36 -86.0(3) . . . . ?
P2 O54 W11 O57 -50.7(5) . . . . ?
W12 O54 W11 O57 94.6(3) . . . . ?
P2 O54 W11 O44 -142.0(5) . . . . ?
W12 O54 W11 O44 3.3(2) . . . . ?
P2 O54 W11 Rb2 -114.9(4) . . . 4_645 ?
W12 O54 W11 Rb2 30.4(3) . . . 4_645 ?
Rb1 O45 W12 O58 -16.9(4) . . . . ?
Rb1 O45 W12 O44 -108.7(3) . . . . ?
Rb1 O45 W12 O46 72.2(3) . . . . ?
Rb1 O45 W12 O37 163.0(3) . . . . ?
Rb1 O45 W12 O54 -111(3) . . . . ?
Rb1 O45 W12 Rb2 117.0(3) . . . . ?
W18 O58 W12 O45 130.0(9) . . . . ?
Rb1 O58 W12 O45 14.7(3) . . . . ?
W18 O58 W12 O44 -128.9(9) . . . . ?
Rb1 O58 W12 O44 115.8(3) . . . . ?
W18 O58 W12 O46 28.9(9) . . . . ?
Rb1 O58 W12 O46 -86.4(3) . . . . ?
W18 O58 W12 O37 -49.7(15) . . . . ?
Rb1 O58 W12 O37 -164.9(8) . . . . ?
W18 O58 W12 O54 -55.0(8) . . . . ?
Rb1 O58 W12 O54 -170.3(2) . . . . ?
W18 O58 W12 Rb1 115.3(9) . . . . ?
W18 O58 W12 Rb2 38.4(10) . . . . ?
Rb1 O58 W12 Rb2 -76.9(3) . . . . ?
W11 O44 W12 O45 -175.0(4) . . . . ?
W11 O44 W12 O58 86.7(4) . . . . ?
W11 O44 W12 O46 2.8(10) . . . . ?
W11 O44 W12 O37 -74.9(4) . . . . ?
W11 O44 W12 O54 4.9(4) . . . . ?
W11 O44 W12 Rb1 138.6(3) . . . . ?
W11 O44 W12 Rb2 -80.7(5) . . . . ?
W13 O46 W12 O45 -124.2(8) . . . . ?
Rb2 O46 W12 O45 72.8(3) . . . . ?
W13 O46 W12 O58 -26.3(8) . . . . ?
Rb2 O46 W12 O58 170.7(3) . . . . ?
W13 O46 W12 O44 58.1(12) . . . . ?
Rb2 O46 W12 O44 -104.9(7) . . . . ?
W13 O46 W12 O37 135.3(8) . . . . ?
Rb2 O46 W12 O37 -27.7(3) . . . . ?
W13 O46 W12 O54 56.0(8) . . . . ?
Rb2 O46 W12 O54 -107.0(2) . . . . ?
W13 O46 W12 Rb1 -81.2(8) . . . . ?
Rb2 O46 W12 Rb1 115.8(2) . . . . ?
W13 O46 W12 Rb2 163.0(9) . . . . ?
W19 O37 W12 O45 154.0(6) . . . . ?
Rb2 O37 W12 O45 -74.0(3) . . . . ?
W19 O37 W12 O58 -26.4(13) . . . . ?
Rb2 O37 W12 O58 105.7(9) . . . . ?
W19 O37 W12 O44 53.5(6) . . . . ?
Rb2 O37 W12 O44 -174.5(3) . . . . ?
W19 O37 W12 O46 -104.7(6) . . . . ?
Rb2 O37 W12 O46 27.3(3) . . . . ?
W19 O37 W12 O54 -21.0(6) . . . . ?
Rb2 O37 W12 O54 111.0(3) . . . . ?
W19 O37 W12 Rb1 174.3(3) . . . . ?
Rb2 O37 W12 Rb1 -53.6(4) . . . . ?
W19 O37 W12 Rb2 -132.0(7) . . . . ?
P2 O54 W12 O45 144(3) . . . . ?
W11 O54 W12 O45 -1(3) . . . . ?
P2 O54 W12 O58 49.1(5) . . . . ?
W11 O54 W12 O58 -95.8(3) . . . . ?
P2 O54 W12 O44 141.5(5) . . . . ?
W11 O54 W12 O44 -3.4(2) . . . . ?
P2 O54 W12 O46 -39.3(5) . . . . ?
W11 O54 W12 O46 175.8(3) . . . . ?
P2 O54 W12 O37 -129.2(5) . . . . ?
W11 O54 W12 O37 85.9(3) . . . . ?
P2 O54 W12 Rb1 37.6(6) . . . . ?
W11 O54 W12 Rb1 -107.3(2) . . . . ?
P2 O54 W12 Rb2 -84.5(5) . . . . ?
W11 O54 W12 Rb2 130.56(14) . . . . ?
O11W Rb1 W12 O45 -88.5(5) . . . . ?
O31 Rb1 W12 O45 81.6(5) 4_655 . . . ?
O70 Rb1 W12 O45 116.7(4) 4_655 . . . ?
O67 Rb1 W12 O45 -172.5(4) . . . . ?
O18 Rb1 W12 O45 -127.3(6) 4_655 . . . ?
O58 Rb1 W12 O45 -159.4(5) . . . . ?
O36 Rb1 W12 O45 64.7(4) 4_655 . . . ?
C4 Rb1 W12 O45 -9.7(4) 4_645 . . . ?
C5 Rb1 W12 O45 -8.2(4) 4_645 . . . ?
W6 Rb1 W12 O45 131.2(5) 4_655 . . . ?
O11W Rb1 W12 O58 70.8(5) . . . . ?
O45 Rb1 W12 O58 159.4(5) . . . . ?
O31 Rb1 W12 O58 -119.0(4) 4_655 . . . ?
O70 Rb1 W12 O58 -83.9(3) 4_655 . . . ?
O67 Rb1 W12 O58 -13.1(3) . . . . ?
O18 Rb1 W12 O58 32.1(5) 4_655 . . . ?
O36 Rb1 W12 O58 -135.9(3) 4_655 . . . ?
C4 Rb1 W12 O58 149.7(4) 4_645 . . . ?
C5 Rb1 W12 O58 151.1(4) 4_645 . . . ?
W6 Rb1 W12 O58 -69.4(5) 4_655 . . . ?
O11W Rb1 W12 O44 -3.7(5) . . . . ?
O45 Rb1 W12 O44 84.8(4) . . . . ?
O31 Rb1 W12 O44 166.4(4) 4_655 . . . ?
O70 Rb1 W12 O44 -158.5(3) 4_655 . . . ?
O67 Rb1 W12 O44 -87.7(3) . . . . ?
O18 Rb1 W12 O44 -42.5(5) 4_655 . . . ?
O58 Rb1 W12 O44 -74.6(4) . . . . ?
O36 Rb1 W12 O44 149.5(3) 4_655 . . . ?
C4 Rb1 W12 O44 75.1(4) 4_645 . . . ?
C5 Rb1 W12 O44 76.6(4) 4_645 . . . ?
W6 Rb1 W12 O44 -144.0(4) 4_655 . . . ?
O11W Rb1 W12 O46 160.9(5) . . . . ?
O45 Rb1 W12 O46 -110.6(4) . . . . ?
O31 Rb1 W12 O46 -29.0(3) 4_655 . . . ?
O70 Rb1 W12 O46 6.1(3) 4_655 . . . ?
O67 Rb1 W12 O46 77.0(3) . . . . ?
O18 Rb1 W12 O46 122.1(5) 4_655 . . . ?
O58 Rb1 W12 O46 90.0(3) . . . . ?
O36 Rb1 W12 O46 -45.9(2) 4_655 . . . ?
C4 Rb1 W12 O46 -120.3(3) 4_645 . . . ?
C5 Rb1 W12 O46 -118.8(3) 4_645 . . . ?
W6 Rb1 W12 O46 20.6(4) 4_655 . . . ?
O11W Rb1 W12 O37 -117.2(5) . . . . ?
O45 Rb1 W12 O37 -28.6(5) . . . . ?
O31 Rb1 W12 O37 53.0(4) 4_655 . . . ?
O70 Rb1 W12 O37 88.1(4) 4_655 . . . ?
O67 Rb1 W12 O37 158.9(4) . . . . ?
O18 Rb1 W12 O37 -155.9(6) 4_655 . . . ?
O58 Rb1 W12 O37 172.0(4) . . . . ?
O36 Rb1 W12 O37 36.1(4) 4_655 . . . ?
C4 Rb1 W12 O37 -38.3(4) 4_645 . . . ?
C5 Rb1 W12 O37 -36.9(4) 4_645 . . . ?
W6 Rb1 W12 O37 102.6(5) 4_655 . . . ?
O11W Rb1 W12 O54 84.8(5) . . . . ?
O45 Rb1 W12 O54 173.3(4) . . . . ?
O31 Rb1 W12 O54 -105.1(4) 4_655 . . . ?
O70 Rb1 W12 O54 -70.0(3) 4_655 . . . ?
O67 Rb1 W12 O54 0.9(3) . . . . ?
O18 Rb1 W12 O54 46.0(5) 4_655 . . . ?
O58 Rb1 W12 O54 14.0(4) . . . . ?
O36 Rb1 W12 O54 -122.0(3) 4_655 . . . ?
C4 Rb1 W12 O54 163.7(3) 4_645 . . . ?
C5 Rb1 W12 O54 165.1(3) 4_645 . . . ?
W6 Rb1 W12 O54 -55.5(5) 4_655 . . . ?
O11W Rb1 W12 Rb2 -155.7(4) . . . . ?
O45 Rb1 W12 Rb2 -67.2(4) . . . . ?
O31 Rb1 W12 Rb2 14.4(3) 4_655 . . . ?
O70 Rb1 W12 Rb2 49.53(16) 4_655 . . . ?
O67 Rb1 W12 Rb2 120.36(17) . . . . ?
O18 Rb1 W12 Rb2 165.5(4) 4_655 . . . ?
O58 Rb1 W12 Rb2 133.5(3) . . . . ?
O36 Rb1 W12 Rb2 -2.49(13) 4_655 . . . ?
C4 Rb1 W12 Rb2 -76.9(3) 4_645 . . . ?
C5 Rb1 W12 Rb2 -75.4(3) 4_645 . . . ?
W6 Rb1 W12 Rb2 64.0(4) 4_655 . . . ?
O1W Rb2 W12 O45 47.1(3) . . . . ?
O4W Rb2 W12 O45 -36.7(8) . . . . ?
O13W Rb2 W12 O45 39.6(7) . . . . ?
O46 Rb2 W12 O45 -110.0(4) . . . . ?
O37 Rb2 W12 O45 108.6(4) . . . . ?
O38 Rb2 W12 O45 -131.2(3) . . . . ?
O32 Rb2 W12 O45 112.5(3) . . . . ?
O43 Rb2 W12 O45 -13.7(3) 4_655 . . . ?
O21 Rb2 W12 O45 134.1(3) . . . . ?
O33 Rb2 W12 O45 -164.4(3) . . . . ?
W13 Rb2 W12 O45 -114.9(3) . . . . ?
W19 Rb2 W12 O45 124.4(3) . . . . ?
O1W Rb2 W12 O58 144.1(4) . . . . ?
O4W Rb2 W12 O58 60.3(8) . . . . ?
O13W Rb2 W12 O58 136.6(7) . . . . ?
O46 Rb2 W12 O58 -13.0(4) . . . . ?
O37 Rb2 W12 O58 -154.4(4) . . . . ?
O38 Rb2 W12 O58 -34.2(3) . . . . ?
O32 Rb2 W12 O58 -150.5(3) . . . . ?
O43 Rb2 W12 O58 83.3(3) 4_655 . . . ?
O21 Rb2 W12 O58 -128.9(3) . . . . ?
O33 Rb2 W12 O58 -67.3(3) . . . . ?
W13 Rb2 W12 O58 -17.9(3) . . . . ?
W19 Rb2 W12 O58 -138.6(3) . . . . ?
O1W Rb2 W12 O44 -53.7(4) . . . . ?
O4W Rb2 W12 O44 -137.5(8) . . . . ?
O13W Rb2 W12 O44 -61.2(7) . . . . ?
O46 Rb2 W12 O44 149.2(4) . . . . ?
O37 Rb2 W12 O44 7.8(4) . . . . ?
O38 Rb2 W12 O44 128.0(3) . . . . ?
O32 Rb2 W12 O44 11.7(3) . . . . ?
O43 Rb2 W12 O44 -114.5(3) 4_655 . . . ?
O21 Rb2 W12 O44 33.3(4) . . . . ?
O33 Rb2 W12 O44 94.8(3) . . . . ?
W13 Rb2 W12 O44 144.3(3) . . . . ?
W19 Rb2 W12 O44 23.6(3) . . . . ?
O1W Rb2 W12 O46 157.2(4) . . . . ?
O4W Rb2 W12 O46 73.3(8) . . . . ?
O13W Rb2 W12 O46 149.7(7) . . . . ?
O37 Rb2 W12 O46 -141.4(4) . . . . ?
O38 Rb2 W12 O46 -21.1(3) . . . . ?
O32 Rb2 W12 O46 -137.5(3) . . . . ?
O43 Rb2 W12 O46 96.4(3) 4_655 . . . ?
O21 Rb2 W12 O46 -115.9(3) . . . . ?
O33 Rb2 W12 O46 -54.3(3) . . . . ?
W13 Rb2 W12 O46 -4.9(3) . . . . ?
W19 Rb2 W12 O46 -125.5(3) . . . . ?
O1W Rb2 W12 O37 -61.4(3) . . . . ?
O4W Rb2 W12 O37 -145.2(8) . . . . ?
O13W Rb2 W12 O37 -68.9(7) . . . . ?
O46 Rb2 W12 O37 141.4(4) . . . . ?
O38 Rb2 W12 O37 120.3(3) . . . . ?
O32 Rb2 W12 O37 3.9(3) . . . . ?
O43 Rb2 W12 O37 -122.2(3) 4_655 . . . ?
O21 Rb2 W12 O37 25.5(3) . . . . ?
O33 Rb2 W12 O37 87.1(3) . . . . ?
W13 Rb2 W12 O37 136.6(3) . . . . ?
W19 Rb2 W12 O37 15.9(3) . . . . ?
O1W Rb2 W12 O54 -129.2(3) . . . . ?
O4W Rb2 W12 O54 147.0(8) . . . . ?
O13W Rb2 W12 O54 -136.7(6) . . . . ?
O46 Rb2 W12 O54 73.6(3) . . . . ?
O37 Rb2 W12 O54 -67.8(3) . . . . ?
O38 Rb2 W12 O54 52.5(2) . . . . ?
O32 Rb2 W12 O54 -63.8(2) . . . . ?
O43 Rb2 W12 O54 170.0(2) 4_655 . . . ?
O21 Rb2 W12 O54 -42.2(2) . . . . ?
O33 Rb2 W12 O54 19.3(2) . . . . ?
W13 Rb2 W12 O54 68.80(16) . . . . ?
W19 Rb2 W12 O54 -51.90(16) . . . . ?
O1W Rb2 W12 Rb1 88.5(2) . . . . ?
O4W Rb2 W12 Rb1 4.6(7) . . . . ?
O13W Rb2 W12 Rb1 81.0(6) . . . . ?
O46 Rb2 W12 Rb1 -68.7(3) . . . . ?
O37 Rb2 W12 Rb1 149.9(3) . . . . ?
O38 Rb2 W12 Rb1 -89.84(14) . . . . ?
O32 Rb2 W12 Rb1 153.83(14) . . . . ?
O43 Rb2 W12 Rb1 27.65(16) 4_655 . . . ?
O21 Rb2 W12 Rb1 175.42(17) . . . . ?
O33 Rb2 W12 Rb1 -123.02(17) . . . . ?
W13 Rb2 W12 Rb1 -73.56(3) . . . . ?
W19 Rb2 W12 Rb1 165.75(3) . . . . ?
Sn1 O38 W13 O47 -119.7(6) . . . . ?
Rb2 O38 W13 O47 79.1(3) . . . . ?
Sn1 O38 W13 O46 137.4(6) . . . . ?
Rb2 O38 W13 O46 -23.8(3) . . . . ?
Sn1 O38 W13 O48 -19.7(7) . . . . ?
Rb2 O38 W13 O48 179.1(3) . . . . ?
Sn1 O38 W13 O59 57.5(14) . . . . ?
Rb2 O38 W13 O59 -103.7(11) . . . . ?
Sn1 O38 W13 O55 54.8(6) . . . . ?
Rb2 O38 W13 O55 -106.4(3) . . . . ?
Sn1 O38 W13 Rb2 161.2(8) . . . . ?
Sn1 O38 W13 K7 -36.4(8) . . . 4_655 ?
Rb2 O38 W13 K7 162.46(17) . . . 4_655 ?
W12 O46 W13 O47 119.2(8) . . . . ?
Rb2 O46 W13 O47 -77.7(3) . . . . ?
W12 O46 W13 O38 -139.2(8) . . . . ?
Rb2 O46 W13 O38 23.9(3) . . . . ?
W12 O46 W13 O48 -41.7(13) . . . . ?
Rb2 O46 W13 O48 121.4(7) . . . . ?
W12 O46 W13 O59 24.6(8) . . . . ?
Rb2 O46 W13 O59 -172.3(3) . . . . ?
W12 O46 W13 O55 -57.0(8) . . . . ?
Rb2 O46 W13 O55 106.1(3) . . . . ?
W12 O46 W13 Rb2 -163.1(9) . . . . ?
W12 O46 W13 K7 34.3(9) . . . 4_655 ?
Rb2 O46 W13 K7 -162.59(17) . . . 4_655 ?
W14 O48 W13 O47 173.5(5) . . . . ?
K7 O48 W13 O47 -61.3(4) 4_655 . . . ?
K3 O48 W13 O47 4.4(6) 2_665 . . . ?
W14 O48 W13 O38 72.3(5) . . . . ?
K7 O48 W13 O38 -162.4(4) 4_655 . . . ?
K3 O48 W13 O38 -96.8(6) 2_665 . . . ?
W14 O48 W13 O46 -25.4(10) . . . . ?
K7 O48 W13 O46 99.8(7) 4_655 . . . ?
K3 O48 W13 O46 165.5(5) 2_665 . . . ?
W14 O48 W13 O59 -91.7(5) . . . . ?
K7 O48 W13 O59 33.5(3) 4_655 . . . ?
K3 O48 W13 O59 99.2(6) 2_665 . . . ?
W14 O48 W13 O55 -9.7(4) . . . . ?
K7 O48 W13 O55 115.6(4) 4_655 . . . ?
K3 O48 W13 O55 -178.8(6) 2_665 . . . ?
W14 O48 W13 Rb2 73.3(6) . . . . ?
K7 O48 W13 Rb2 -161.43(19) 4_655 . . . ?
K3 O48 W13 Rb2 -95.8(5) 2_665 . . . ?
W14 O48 W13 K7 -125.2(6) . . . 4_655 ?
K3 O48 W13 K7 65.7(5) 2_665 . . 4_655 ?
W18 O59 W13 O47 -127.9(10) . . . . ?
K7 O59 W13 O47 69.2(3) 4_655 . . . ?
W18 O59 W13 O38 54.8(17) . . . . ?
K7 O59 W13 O38 -108.0(11) 4_655 . . . ?
W18 O59 W13 O46 -26.1(10) . . . . ?
K7 O59 W13 O46 171.1(3) 4_655 . . . ?
W18 O59 W13 O48 132.8(10) . . . . ?
K7 O59 W13 O48 -30.1(3) 4_655 . . . ?
W18 O59 W13 O55 57.5(9) . . . . ?
K7 O59 W13 O55 -105.3(3) 4_655 . . . ?
W18 O59 W13 Rb2 -34.0(11) . . . . ?
K7 O59 W13 Rb2 163.16(16) 4_655 . . . ?
W18 O59 W13 K7 162.8(11) . . . 4_655 ?
P2 O55 W13 O47 -102(3) . . . . ?
W14 O55 W13 O47 36(3) . . . . ?
P2 O55 W13 O38 135.6(5) . . . . ?
W14 O55 W13 O38 -86.8(3) . . . . ?
P2 O55 W13 O46 42.6(5) . . . . ?
W14 O55 W13 O46 -179.9(3) . . . . ?
P2 O55 W13 O48 -131.3(6) . . . . ?
W14 O55 W13 O48 6.3(3) . . . . ?
P2 O55 W13 O59 -43.6(5) . . . . ?
W14 O55 W13 O59 93.9(3) . . . . ?
P2 O55 W13 Rb2 89.0(5) . . . . ?
W14 O55 W13 Rb2 -133.41(15) . . . . ?
P2 O55 W13 K7 -91.9(5) . . . 4_655 ?
W14 O55 W13 K7 45.6(2) . . . 4_655 ?
O1W Rb2 W13 O47 79.5(5) . . . . ?
O4W Rb2 W13 O47 -36.6(4) . . . . ?
O13W Rb2 W13 O47 -37.2(8) . . . . ?
O46 Rb2 W13 O47 107.3(4) . . . . ?
O37 Rb2 W13 O47 131.6(3) . . . . ?
O38 Rb2 W13 O47 -105.3(4) . . . . ?
O32 Rb2 W13 O47 166.6(3) . . . . ?
O43 Rb2 W13 O47 48.4(3) 4_655 . . . ?
O21 Rb2 W13 O47 -133.7(3) . . . . ?
O33 Rb2 W13 O47 -108.8(3) . . . . ?
W19 Rb2 W13 O47 156.6(2) . . . . ?
O1W Rb2 W13 O38 -175.2(5) . . . . ?
O4W Rb2 W13 O38 68.7(5) . . . . ?
O13W Rb2 W13 O38 68.1(8) . . . . ?
O46 Rb2 W13 O38 -147.4(4) . . . . ?
O37 Rb2 W13 O38 -123.1(3) . . . . ?
O32 Rb2 W13 O38 -88.1(3) . . . . ?
O43 Rb2 W13 O38 153.7(3) 4_655 . . . ?
O21 Rb2 W13 O38 -28.4(3) . . . . ?
O33 Rb2 W13 O38 -3.5(3) . . . . ?
W19 Rb2 W13 O38 -98.1(3) . . . . ?
O1W Rb2 W13 O46 -27.8(5) . . . . ?
O4W Rb2 W13 O46 -143.9(5) . . . . ?
O13W Rb2 W13 O46 -144.5(8) . . . . ?
O37 Rb2 W13 O46 24.3(3) . . . . ?
O38 Rb2 W13 O46 147.4(4) . . . . ?
O32 Rb2 W13 O46 59.3(3) . . . . ?
O43 Rb2 W13 O46 -58.9(3) 4_655 . . . ?
O21 Rb2 W13 O46 119.0(3) . . . . ?
O33 Rb2 W13 O46 143.9(3) . . . . ?
W19 Rb2 W13 O46 49.3(3) . . . . ?
O1W Rb2 W13 O48 -176.5(5) . . . . ?
O4W Rb2 W13 O48 67.4(5) . . . . ?
O13W Rb2 W13 O48 66.8(8) . . . . ?
O46 Rb2 W13 O48 -148.7(4) . . . . ?
O37 Rb2 W13 O48 -124.5(3) . . . . ?
O38 Rb2 W13 O48 -1.3(4) . . . . ?
O32 Rb2 W13 O48 -89.5(4) . . . . ?
O43 Rb2 W13 O48 152.3(4) 4_655 . . . ?
O21 Rb2 W13 O48 -29.8(4) . . . . ?
O33 Rb2 W13 O48 -4.8(4) . . . . ?
W19 Rb2 W13 O48 -99.5(3) . . . . ?
O1W Rb2 W13 O59 -17.2(5) . . . . ?
O4W Rb2 W13 O59 -133.3(5) . . . . ?
O13W Rb2 W13 O59 -133.9(8) . . . . ?
O46 Rb2 W13 O59 10.6(4) . . . . ?
O37 Rb2 W13 O59 34.9(3) . . . . ?
O38 Rb2 W13 O59 158.0(4) . . . . ?
O32 Rb2 W13 O59 69.9(3) . . . . ?
O43 Rb2 W13 O59 -48.3(3) 4_655 . . . ?
O21 Rb2 W13 O59 129.6(3) . . . . ?
O33 Rb2 W13 O59 154.5(3) . . . . ?
W19 Rb2 W13 O59 59.9(3) . . . . ?
O1W Rb2 W13 O55 -101.7(4) . . . . ?
O4W Rb2 W13 O55 142.2(4) . . . . ?
O13W Rb2 W13 O55 141.6(8) . . . . ?
O46 Rb2 W13 O55 -73.9(3) . . . . ?
O37 Rb2 W13 O55 -49.6(2) . . . . ?
O38 Rb2 W13 O55 73.5(3) . . . . ?
O32 Rb2 W13 O55 -14.6(2) . . . . ?
O43 Rb2 W13 O55 -132.8(2) 4_655 . . . ?
O21 Rb2 W13 O55 45.1(2) . . . . ?
O33 Rb2 W13 O55 70.0(2) . . . . ?
W19 Rb2 W13 O55 -24.63(18) . . . . ?
O1W Rb2 W13 K7 82.6(7) . . . 4_655 ?
O4W Rb2 W13 K7 -33.5(7) . . . 4_655 ?
O13W Rb2 W13 K7 -34.1(10) . . . 4_655 ?
O46 Rb2 W13 K7 110.4(7) . . . 4_655 ?
O37 Rb2 W13 K7 134.7(6) . . . 4_655 ?
O38 Rb2 W13 K7 -102.2(7) . . . 4_655 ?
O32 Rb2 W13 K7 169.7(6) . . . 4_655 ?
O43 Rb2 W13 K7 51.5(6) 4_655 . . 4_655 ?
O21 Rb2 W13 K7 -130.6(6) . . . 4_655 ?
O33 Rb2 W13 K7 -105.7(6) . . . 4_655 ?
W19 Rb2 W13 K7 159.7(6) . . . 4_655 ?
K3 O49 W14 O39 -90.1(4) 2_665 . . . ?
K5 O49 W14 O39 -179.3(3) 7_666 . . . ?
K3 O49 W14 O50 173.9(3) 2_665 . . . ?
K5 O49 W14 O50 84.7(4) 7_666 . . . ?
K3 O49 W14 O48 1.7(4) 2_665 . . . ?
K5 O49 W14 O48 -87.5(4) 7_666 . . . ?
K3 O49 W14 O60 87.6(4) 2_665 . . . ?
K5 O49 W14 O60 -1.6(4) 7_666 . . . ?
K3 O49 W14 O55 28(2) 2_665 . . . ?
K5 O49 W14 O55 -62(2) 7_666 . . . ?
K3 O49 W14 K1 -134.6(3) 2_665 . . 2_655 ?
K5 O49 W14 K1 136.2(3) 7_666 . . 2_655 ?
K5 O49 W14 K3 -89.2(4) 7_666 . . 2_665 ?
K3 O49 W14 K7 41.1(3) 2_665 . . 4_655 ?
K5 O49 W14 K7 -48.1(3) 7_666 . . 4_655 ?
Sn1 O39 W14 O49 123.3(7) . . . . ?
K1 O39 W14 O49 -96.0(4) 2_655 . . . ?
Sn1 O39 W14 O50 -131.8(7) . . . . ?
K1 O39 W14 O50 8.8(4) 2_655 . . . ?
Sn1 O39 W14 O48 22.8(7) . . . . ?
K1 O39 W14 O48 163.4(3) 2_655 . . . ?
Sn1 O39 W14 O60 -48.5(15) . . . . ?
K1 O39 W14 O60 92.1(11) 2_655 . . . ?
Sn1 O39 W14 O55 -48.8(7) . . . . ?
K1 O39 W14 O55 91.9(3) 2_655 . . . ?
Sn1 O39 W14 K1 -140.7(9) . . . 2_655 ?
Sn1 O39 W14 K3 77.3(7) . . . 2_665 ?
K1 O39 W14 K3 -142.0(2) 2_655 . . 2_665 ?
Sn1 O39 W14 K7 41.8(9) . . . 4_655 ?
K1 O39 W14 K7 -177.6(2) 2_655 . . 4_655 ?
W15 O50 W14 O49 -121.2(10) . . . . ?
K1 O50 W14 O49 94.7(4) 2_655 . . . ?
W15 O50 W14 O39 136.2(10) . . . . ?
K1 O50 W14 O39 -7.9(3) 2_655 . . . ?
W15 O50 W14 O48 40.6(14) . . . . ?
K1 O50 W14 O48 -103.5(7) 2_655 . . . ?
W15 O50 W14 O60 -27.6(9) . . . . ?
K1 O50 W14 O60 -171.6(3) 2_655 . . . ?
W15 O50 W14 O55 53.9(9) . . . . ?
K1 O50 W14 O55 -90.2(3) 2_655 . . . ?
W15 O50 W14 K1 144.1(11) . . . 2_655 ?
W15 O50 W14 K3 -112.8(9) . . . 2_665 ?
K1 O50 W14 K3 103.1(4) 2_655 . . 2_665 ?
W15 O50 W14 K7 -37.2(11) . . . 4_655 ?
K1 O50 W14 K7 178.7(2) 2_655 . . 4_655 ?
W13 O48 W14 O49 -174.7(5) . . . . ?
K7 O48 W14 O49 58.9(4) 4_655 . . . ?
K3 O48 W14 O49 -1.5(4) 2_665 . . . ?
W13 O48 W14 O39 -73.0(5) . . . . ?
K7 O48 W14 O39 160.5(4) 4_655 . . . ?
K3 O48 W14 O39 100.1(3) 2_665 . . . ?
W13 O48 W14 O50 23.3(10) . . . . ?
K7 O48 W14 O50 -103.2(7) 4_655 . . . ?
K3 O48 W14 O50 -163.6(6) 2_665 . . . ?
W13 O48 W14 O60 91.5(5) . . . . ?
K7 O48 W14 O60 -35.0(4) 4_655 . . . ?
K3 O48 W14 O60 -95.4(3) 2_665 . . . ?
W13 O48 W14 O55 9.4(4) . . . . ?
K7 O48 W14 O55 -117.1(4) 4_655 . . . ?
K3 O48 W14 O55 -177.5(3) 2_665 . . . ?
W13 O48 W14 K1 -58.0(6) . . . 2_655 ?
K7 O48 W14 K1 175.6(2) 4_655 . . 2_655 ?
K3 O48 W14 K1 115.2(2) 2_665 . . 2_655 ?
W13 O48 W14 K3 -173.2(6) . . . 2_665 ?
K7 O48 W14 K3 60.4(3) 4_655 . . 2_665 ?
W13 O48 W14 K7 126.4(6) . . . 4_655 ?
K3 O48 W14 K7 -60.4(3) 2_665 . . 4_655 ?
W16 O60 W14 O49 127.0(9) . . . . ?
K7 O60 W14 O49 -67.3(4) 4_655 . . . ?
K5 O60 W14 O49 1.5(4) 7_666 . . . ?
W16 O60 W14 O39 -61.0(16) . . . . ?
K7 O60 W14 O39 104.7(11) 4_655 . . . ?
K5 O60 W14 O39 173.5(10) 7_666 . . . ?
W16 O60 W14 O50 23.4(9) . . . . ?
K7 O60 W14 O50 -170.9(3) 4_655 . . . ?
K5 O60 W14 O50 -102.1(3) 7_666 . . . ?
W16 O60 W14 O48 -132.9(9) . . . . ?
K7 O60 W14 O48 32.7(3) 4_655 . . . ?
K5 O60 W14 O48 101.6(3) 7_666 . . . ?
W16 O60 W14 O55 -60.7(9) . . . . ?
K7 O60 W14 O55 104.9(3) 4_655 . . . ?
K5 O60 W14 O55 173.8(3) 7_666 . . . ?
W16 O60 W14 K1 14.4(11) . . . 2_655 ?
K7 O60 W14 K1 -179.95(18) 4_655 . . 2_655 ?
K5 O60 W14 K1 -111.1(3) 7_666 . . 2_655 ?
W16 O60 W14 K3 172.4(9) . . . 2_665 ?
K7 O60 W14 K3 -22.0(3) 4_655 . . 2_665 ?
K5 O60 W14 K3 46.9(2) 7_666 . . 2_665 ?
W16 O60 W14 K7 -165.6(11) . . . 4_655 ?
K5 O60 W14 K7 68.8(3) 7_666 . . 4_655 ?
P2 O55 W14 O49 107(2) . . . . ?
W13 O55 W14 O49 -33(2) . . . . ?
P2 O55 W14 O39 -134.5(5) . . . . ?
W13 O55 W14 O39 85.8(3) . . . . ?
P2 O55 W14 O50 -40.7(5) . . . . ?
W13 O55 W14 O50 179.6(3) . . . . ?
P2 O55 W14 O48 133.3(5) . . . . ?
W13 O55 W14 O48 -6.3(3) . . . . ?
P2 O55 W14 O60 45.5(5) . . . . ?
W13 O55 W14 O60 -94.1(3) . . . . ?
P2 O55 W14 K1 -90.9(5) . . . 2_655 ?
W13 O55 W14 K1 129.39(18) . . . 2_655 ?
P2 O55 W14 K3 130.8(4) . . . 2_665 ?
W13 O55 W14 K3 -8.9(3) . . . 2_665 ?
P2 O55 W14 K7 93.3(5) . . . 4_655 ?
W13 O55 W14 K7 -46.4(2) . . . 4_655 ?
K1 O51 W15 O40 -20.6(6) 8_566 . . . ?
K1 O51 W15 O52 -114.4(5) 8_566 . . . ?
K1 O51 W15 O50 72.2(5) 8_566 . . . ?
K1 O51 W15 O61 158.5(5) 8_566 . . . ?
K1 O51 W15 O53 -127(3) 8_566 . . . ?
K1 O51 W15 K1 22.3(5) 8_566 . . 2_655 ?
Sn2 O40 W15 O51 -118.4(7) . . . . ?
W19A O40 W15 O51 -147.0(9) . . . . ?
K1 O40 W15 O51 94.9(4) 2_655 . . . ?
Sn2 O40 W15 O52 -16.5(7) . . . . ?
W19A O40 W15 O52 -45.1(9) . . . . ?
K1 O40 W15 O52 -163.2(3) 2_655 . . . ?
Sn2 O40 W15 O50 138.4(7) . . . . ?
W19A O40 W15 O50 109.9(9) . . . . ?
K1 O40 W15 O50 -8.3(3) 2_655 . . . ?
Sn2 O40 W15 O61 64.9(14) . . . . ?
W19A O40 W15 O61 36.3(16) . . . . ?
K1 O40 W15 O61 -81.9(12) 2_655 . . . ?
Sn2 O40 W15 O53 55.4(6) . . . . ?
W19A O40 W15 O53 26.8(9) . . . . ?
K1 O40 W15 O53 -91.3(3) 2_655 . . . ?
Sn2 O40 W15 K1 146.7(9) . . . 2_655 ?
W19A O40 W15 K1 118.1(10) . . . 2_655 ?
Sn2 O40 W15 K1 -128.9(7) . . . 8_566 ?
W19A O40 W15 K1 -157.5(9) . . . 8_566 ?
K1 O40 W15 K1 84.4(3) 2_655 . . 8_566 ?
W10 O52 W15 O51 170.3(5) . . . . ?
W10 O52 W15 O40 70.4(5) . . . . ?
W10 O52 W15 O50 -24.9(10) . . . . ?
W10 O52 W15 O61 -93.2(5) . . . . ?
W10 O52 W15 O53 -11.2(4) . . . . ?
W10 O52 W15 K1 55.3(5) . . . 2_655 ?
W10 O52 W15 K1 141.3(3) . . . 8_566 ?
W14 O50 W15 O51 123.8(9) . . . . ?
K1 O50 W15 O51 -92.2(3) 2_655 . . . ?
W14 O50 W15 O40 -136.5(10) . . . . ?
K1 O50 W15 O40 7.4(3) 2_655 . . . ?
W14 O50 W15 O52 -40.9(14) . . . . ?
K1 O50 W15 O52 103.1(7) 2_655 . . . ?
W14 O50 W15 O61 27.6(9) . . . . ?
K1 O50 W15 O61 171.5(3) 2_655 . . . ?
W14 O50 W15 O53 -54.0(9) . . . . ?
K1 O50 W15 O53 89.9(3) 2_655 . . . ?
W14 O50 W15 K1 -143.9(11) . . . 2_655 ?
W14 O50 W15 K1 152.0(9) . . . 8_566 ?
K1 O50 W15 K1 -64.1(2) 2_655 . . 8_566 ?
W16 O61 W15 O51 -126.1(10) . . . . ?
W16 O61 W15 O40 50.7(17) . . . . ?
W16 O61 W15 O52 133.0(10) . . . . ?
W16 O61 W15 O50 -23.6(10) . . . . ?
W16 O61 W15 O53 60.2(10) . . . . ?
W16 O61 W15 K1 -14.9(12) . . . 2_655 ?
W16 O61 W15 K1 -113.4(9) . . . 8_566 ?
P2 O53 W15 O51 -120(3) . . . . ?
W10 O53 W15 O51 20(3) . . . . ?
P2 O53 W15 O40 133.0(5) . . . . ?
W10 O53 W15 O40 -87.0(3) . . . . ?
P2 O53 W15 O52 -132.6(6) . . . . ?
W10 O53 W15 O52 7.4(3) . . . . ?
P2 O53 W15 O50 41.5(5) . . . . ?
W10 O53 W15 O50 -178.4(3) . . . . ?
P2 O53 W15 O61 -44.3(5) . . . . ?
W10 O53 W15 O61 95.8(3) . . . . ?
P2 O53 W15 K1 90.6(5) . . . 2_655 ?
W10 O53 W15 K1 -129.36(18) . . . 2_655 ?
P2 O53 W15 K1 123.6(4) . . . 8_566 ?
W10 O53 W15 K1 -96.3(4) . . . 8_566 ?
K5 O63 W16 O60 -2.4(4) 7_666 . . . ?
K5 O63 W16 O61 -93.7(4) 7_666 . . . ?
K5 O63 W16 O64 174.5(3) 7_666 . . . ?
K5 O63 W16 O68 89.2(4) 7_666 . . . ?
K5 O63 W16 O62 140.1(17) 7_666 . . . ?
K5 O63 W16 K7 40.4(3) 7_666 . . 4_655 ?
W14 O60 W16 O63 -125.1(9) . . . . ?
K7 O60 W16 O63 69.8(4) 4_655 . . . ?
K5 O60 W16 O63 2.1(4) 7_666 . . . ?
W14 O60 W16 O61 -22.8(9) . . . . ?
K7 O60 W16 O61 172.1(4) 4_655 . . . ?
K5 O60 W16 O61 104.4(3) 7_666 . . . ?
W14 O60 W16 O64 62.8(13) . . . . ?
K7 O60 W16 O64 -102.4(8) 4_655 . . . ?
K5 O60 W16 O64 -170.1(7) 7_666 . . . ?
W14 O60 W16 O68 134.0(9) . . . . ?
K7 O60 W16 O68 -31.2(4) 4_655 . . . ?
K5 O60 W16 O68 -98.9(3) 7_666 . . . ?
W14 O60 W16 O62 60.9(9) . . . . ?
K7 O60 W16 O62 -104.2(3) 4_655 . . . ?
K5 O60 W16 O62 -171.9(3) 7_666 . . . ?
W14 O60 W16 K5 -127.2(10) . . . 7_666 ?
K7 O60 W16 K5 67.7(3) 4_655 . . 7_666 ?
W14 O60 W16 K7 165.1(11) . . . 4_655 ?
K5 O60 W16 K7 -67.7(3) 7_666 . . 4_655 ?
W15 O61 W16 O63 126.9(10) . . . . ?
W15 O61 W16 O60 23.4(10) . . . . ?
W15 O61 W16 O64 -133.6(10) . . . . ?
W15 O61 W16 O68 -60.2(14) . . . . ?
W15 O61 W16 O62 -61.1(10) . . . . ?
W15 O61 W16 K5 79.3(10) . . . 7_666 ?
W15 O61 W16 K7 31.3(12) . . . 4_655 ?
W17 O64 W16 O63 -176.5(5) . . . . ?
K4 O64 W16 O63 1.6(6) . . . . ?
W17 O64 W16 O60 -4.3(11) . . . . ?
K4 O64 W16 O60 173.9(6) . . . . ?
W17 O64 W16 O61 80.9(5) . . . . ?
K4 O64 W16 O61 -100.9(6) . . . . ?
W17 O64 W16 O68 -76.5(5) . . . . ?
K4 O64 W16 O68 101.7(6) . . . . ?
W17 O64 W16 O62 -2.4(4) . . . . ?
K4 O64 W16 O62 175.8(6) . . . . ?
W17 O64 W16 K5 -169.50(18) . . . 7_666 ?
K4 O64 W16 K5 8.7(8) . . . 7_666 ?
W17 O64 W16 K7 -83.9(5) . . . 4_655 ?
K4 O64 W16 K7 94.3(6) . . . 4_655 ?
W18 O68 W16 O63 173.1(5) . . . . ?
K7 O68 W16 O63 -74.8(4) 4_655 . . . ?
W18 O68 W16 O60 -83.3(5) . . . . ?
K7 O68 W16 O60 28.7(3) 4_655 . . . ?
W18 O68 W16 O61 0.3(12) . . . . ?
K7 O68 W16 O61 112.3(8) 4_655 . . . ?
W18 O68 W16 O64 74.8(5) . . . . ?
K7 O68 W16 O64 -173.2(3) 4_655 . . . ?
W18 O68 W16 O62 1.1(4) . . . . ?
K7 O68 W16 O62 113.2(3) 4_655 . . . ?
W18 O68 W16 K5 -139.9(4) . . . 7_666 ?
K7 O68 W16 K5 -27.9(3) 4_655 . . 7_666 ?
W18 O68 W16 K7 -112.0(5) . . . 4_655 ?
P2 O62 W16 O63 171.8(17) . . . . ?
W17 O62 W16 O63 37(2) . . . . ?
W18 O62 W16 O63 -54(2) . . . . ?
P2 O62 W16 O60 -44.7(5) . . . . ?
W17 O62 W16 O60 -179.2(3) . . . . ?
W18 O62 W16 O60 89.9(3) . . . . ?
P2 O62 W16 O61 44.4(5) . . . . ?
W17 O62 W16 O61 -90.1(3) . . . . ?
W18 O62 W16 O61 178.9(3) . . . . ?
P2 O62 W16 O64 136.1(5) . . . . ?
W17 O62 W16 O64 1.6(3) . . . . ?
W18 O62 W16 O64 -89.4(3) . . . . ?
P2 O62 W16 O68 -135.3(5) . . . . ?
W17 O62 W16 O68 90.2(3) . . . . ?
W18 O62 W16 O68 -0.8(3) . . . . ?
P2 O62 W16 K5 -55.4(6) . . . 7_666 ?
W17 O62 W16 K5 170.13(13) . . . 7_666 ?
W18 O62 W16 K5 79.2(3) . . . 7_666 ?
P2 O62 W16 K7 -89.4(5) . . . 4_655 ?
W17 O62 W16 K7 136.1(2) . . . 4_655 ?
W18 O62 W16 K7 45.2(2) . . . 4_655 ?
K4 O65 W17 O56 -89.8(4) . . . . ?
K4 O65 W17 O57 -178.8(3) . . . . ?
K4 O65 W17 O64 4.7(4) . . . . ?
K4 O65 W17 O66 93.2(4) . . . . ?
K4 O65 W17 O62 52(2) . . . . ?
W10 O56 W17 O65 -128.8(9) . . . . ?
W10 O56 W17 O57 -27.8(9) . . . . ?
W10 O56 W17 O64 130.2(9) . . . . ?
W10 O56 W17 O66 44.0(14) . . . . ?
W10 O56 W17 O62 57.5(9) . . . . ?
W10 O56 W17 K4 -175.8(8) . . . . ?
W11 O57 W17 O65 130.8(8) . . . . ?
W11 O57 W17 O56 27.2(8) . . . . ?
W11 O57 W17 O64 -58.3(13) . . . . ?
W11 O57 W17 O66 -129.8(8) . . . . ?
W11 O57 W17 O62 -57.0(8) . . . . ?
W11 O57 W17 K4 129.1(7) . . . . ?
W16 O64 W17 O65 174.6(5) . . . . ?
K4 O64 W17 O65 -4.2(4) . . . . ?
W16 O64 W17 O56 -80.7(5) . . . . ?
K4 O64 W17 O56 100.4(3) . . . . ?
W16 O64 W17 O57 3.7(11) . . . . ?
K4 O64 W17 O57 -175.1(7) . . . . ?
W16 O64 W17 O66 75.1(5) . . . . ?
K4 O64 W17 O66 -103.7(3) . . . . ?
W16 O64 W17 O62 2.4(4) . . . . ?
K4 O64 W17 O62 -176.5(3) . . . . ?
W16 O64 W17 K4 178.8(6) . . . . ?
W18 O66 W17 O65 -168.2(5) . . . . ?
W18 O66 W17 O56 19.0(11) . . . . ?
W18 O66 W17 O57 90.8(5) . . . . ?
W18 O66 W17 O64 -68.3(5) . . . . ?
W18 O66 W17 O62 4.9(4) . . . . ?
W18 O66 W17 K4 -121.3(4) . . . . ?
P2 O62 W17 O65 173.9(17) . . . . ?
W16 O62 W17 O65 -51(2) . . . . ?
W18 O62 W17 O65 40(2) . . . . ?
P2 O62 W17 O56 -43.3(5) . . . . ?
W16 O62 W17 O56 92.2(3) . . . . ?
W18 O62 W17 O56 -177.5(3) . . . . ?
P2 O62 W17 O57 43.5(5) . . . . ?
W16 O62 W17 O57 178.9(3) . . . . ?
W18 O62 W17 O57 -90.7(3) . . . . ?
P2 O62 W17 O64 -137.1(5) . . . . ?
W16 O62 W17 O64 -1.6(3) . . . . ?
W18 O62 W17 O64 88.7(3) . . . . ?
P2 O62 W17 O66 131.0(6) . . . . ?
W16 O62 W17 O66 -93.6(3) . . . . ?
W18 O62 W17 O66 -3.2(3) . . . . ?
P2 O62 W17 K4 -140.7(4) . . . . ?
W16 O62 W17 K4 -5.2(3) . . . . ?
W18 O62 W17 K4 85.2(3) . . . . ?
O8 K4 W17 O65 -42.0(5) 3_545 . . . ?
O23 K4 W17 O65 47.4(5) 3_545 . . . ?
O12W K4 W17 O65 -117.7(6) 4_645 . . . ?
O64 K4 W17 O65 174.3(5) . . . . ?
O6 K4 W17 O65 -32.3(4) 3_545 . . . ?
O13 K4 W17 O65 14.6(4) 3_545 . . . ?
W9 K4 W17 O65 -4.8(8) 3_545 . . . ?
W1 K4 W17 O65 -49.8(4) 3_545 . . . ?
K6 K4 W17 O65 87.2(4) 4_655 . . . ?
O65 K4 W17 O56 100.4(5) . . . . ?
O8 K4 W17 O56 58.4(5) 3_545 . . . ?
O23 K4 W17 O56 147.8(5) 3_545 . . . ?
O12W K4 W17 O56 -17.3(5) 4_645 . . . ?
O64 K4 W17 O56 -85.3(4) . . . . ?
O6 K4 W17 O56 68.1(3) 3_545 . . . ?
O13 K4 W17 O56 115.0(3) 3_545 . . . ?
W9 K4 W17 O56 95.6(8) 3_545 . . . ?
W1 K4 W17 O56 50.6(3) 3_545 . . . ?
K6 K4 W17 O56 -172.4(3) 4_655 . . . ?
O65 K4 W17 O57 2.3(6) . . . . ?
O8 K4 W17 O57 -39.7(7) 3_545 . . . ?
O23 K4 W17 O57 49.7(7) 3_545 . . . ?
O12W K4 W17 O57 -115.4(6) 4_645 . . . ?
O64 K4 W17 O57 176.6(5) . . . . ?
O6 K4 W17 O57 -30.0(5) 3_545 . . . ?
O13 K4 W17 O57 16.9(5) 3_545 . . . ?
W9 K4 W17 O57 -2.5(11) 3_545 . . . ?
W1 K4 W17 O57 -47.5(5) 3_545 . . . ?
K6 K4 W17 O57 89.5(5) 4_655 . . . ?
O65 K4 W17 O64 -174.3(5) . . . . ?
O8 K4 W17 O64 143.7(5) 3_545 . . . ?
O23 K4 W17 O64 -126.9(5) 3_545 . . . ?
O12W K4 W17 O64 68.0(5) 4_645 . . . ?
O6 K4 W17 O64 153.5(4) 3_545 . . . ?
O13 K4 W17 O64 -159.7(4) 3_545 . . . ?
W9 K4 W17 O64 -179.1(9) 3_545 . . . ?
W1 K4 W17 O64 135.9(4) 3_545 . . . ?
K6 K4 W17 O64 -87.1(3) 4_655 . . . ?
O65 K4 W17 O66 -95.0(5) . . . . ?
O8 K4 W17 O66 -137.0(4) 3_545 . . . ?
O23 K4 W17 O66 -47.6(5) 3_545 . . . ?
O12W K4 W17 O66 147.3(5) 4_645 . . . ?
O64 K4 W17 O66 79.3(4) . . . . ?
O6 K4 W17 O66 -127.3(3) 3_545 . . . ?
O13 K4 W17 O66 -80.4(3) 3_545 . . . ?
W9 K4 W17 O66 -99.8(8) 3_545 . . . ?
W1 K4 W17 O66 -144.8(3) 3_545 . . . ?
K6 K4 W17 O66 -7.8(3) 4_655 . . . ?
O65 K4 W17 O62 -170.0(4) . . . . ?
O8 K4 W17 O62 148.0(4) 3_545 . . . ?
O23 K4 W17 O62 -122.7(4) 3_545 . . . ?
O12W K4 W17 O62 72.3(5) 4_645 . . . ?
O64 K4 W17 O62 4.2(4) . . . . ?
O6 K4 W17 O62 157.7(3) 3_545 . . . ?
O13 K4 W17 O62 -155.4(3) 3_545 . . . ?
W9 K4 W17 O62 -174.9(8) 3_545 . . . ?
W1 K4 W17 O62 140.1(2) 3_545 . . . ?
K6 K4 W17 O62 -82.8(3) 4_655 . . . ?
Rb1 O67 W18 O59 -70.6(4) . . . . ?
Rb1 O67 W18 O68 -164.6(3) . . . . ?
Rb1 O67 W18 O66 104.4(3) . . . . ?
Rb1 O67 W18 O58 16.4(4) . . . . ?
Rb1 O67 W18 O62 146(3) . . . . ?
Rb1 O67 W18 K7 -116.7(3) . . . 4_655 ?
W13 O59 W18 O67 125.8(10) . . . . ?
K7 O59 W18 O67 -71.6(4) 4_655 . . . ?
W13 O59 W18 O68 -131.2(10) . . . . ?
K7 O59 W18 O68 31.4(3) 4_655 . . . ?
W13 O59 W18 O66 -42.7(14) . . . . ?
K7 O59 W18 O66 119.9(7) 4_655 . . . ?
W13 O59 W18 O58 26.7(10) . . . . ?
K7 O59 W18 O58 -170.6(3) 4_655 . . . ?
W13 O59 W18 O62 -58.1(10) . . . . ?
K7 O59 W18 O62 104.5(3) 4_655 . . . ?
W13 O59 W18 Rb1 80.3(9) . . . . ?
K7 O59 W18 Rb1 -117.1(3) 4_655 . . . ?
W13 O59 W18 K7 -162.6(11) . . . 4_655 ?
W16 O68 W18 O67 -175.9(5) . . . . ?
K7 O68 W18 O67 72.7(4) 4_655 . . . ?
W16 O68 W18 O59 80.8(5) . . . . ?
K7 O68 W18 O59 -30.6(3) 4_655 . . . ?
W16 O68 W18 O66 -73.5(5) . . . . ?
K7 O68 W18 O66 175.1(3) 4_655 . . . ?
W16 O68 W18 O58 1.3(12) . . . . ?
K7 O68 W18 O58 -110.0(8) 4_655 . . . ?
W16 O68 W18 O62 -1.1(4) . . . . ?
K7 O68 W18 O62 -112.5(3) 4_655 . . . ?
W16 O68 W18 Rb1 161.74(14) . . . . ?
K7 O68 W18 Rb1 50.4(5) 4_655 . . . ?
W16 O68 W18 K7 111.3(6) . . . 4_655 ?
W17 O66 W18 O67 170.7(5) . . . . ?
W17 O66 W18 O59 -20.8(10) . . . . ?
W17 O66 W18 O68 68.4(5) . . . . ?
W17 O66 W18 O58 -90.1(5) . . . . ?
W17 O66 W18 O62 -4.8(4) . . . . ?
W17 O66 W18 Rb1 -138.8(4) . . . . ?
W17 O66 W18 K7 74.1(5) . . . 4_655 ?
W12 O58 W18 O67 -130.4(9) . . . . ?
Rb1 O58 W18 O67 -15.4(4) . . . . ?
W12 O58 W18 O59 -28.3(9) . . . . ?
Rb1 O58 W18 O59 86.6(3) . . . . ?
W12 O58 W18 O68 52.3(14) . . . . ?
Rb1 O58 W18 O68 167.3(8) . . . . ?
W12 O58 W18 O66 127.6(9) . . . . ?
Rb1 O58 W18 O66 -117.4(3) . . . . ?
W12 O58 W18 O62 54.7(9) . . . . ?
Rb1 O58 W18 O62 169.6(2) . . . . ?
W12 O58 W18 Rb1 -115.0(9) . . . . ?
W12 O58 W18 K7 -38.1(10) . . . 4_655 ?
Rb1 O58 W18 K7 76.9(3) . . . 4_655 ?
P2 O62 W18 O67 -173(3) . . . . ?
W17 O62 W18 O67 -39(3) . . . . ?
W16 O62 W18 O67 52(3) . . . . ?
P2 O62 W18 O59 42.5(5) . . . . ?
W17 O62 W18 O59 176.4(3) . . . . ?
W16 O62 W18 O59 -92.7(3) . . . . ?
P2 O62 W18 O68 135.9(6) . . . . ?
W17 O62 W18 O68 -90.2(3) . . . . ?
W16 O62 W18 O68 0.8(3) . . . . ?
P2 O62 W18 O66 -130.6(5) . . . . ?
W17 O62 W18 O66 3.3(3) . . . . ?
W16 O62 W18 O66 94.3(3) . . . . ?
P2 O62 W18 O58 -43.1(5) . . . . ?
W17 O62 W18 O58 90.8(3) . . . . ?
W16 O62 W18 O58 -178.3(3) . . . . ?
P2 O62 W18 Rb1 -31.1(6) . . . . ?
W17 O62 W18 Rb1 102.8(2) . . . . ?
W16 O62 W18 Rb1 -166.23(6) . . . . ?
P2 O62 W18 K7 89.9(5) . . . 4_655 ?
W17 O62 W18 K7 -136.2(2) . . . 4_655 ?
W16 O62 W18 K7 -45.2(2) . . . 4_655 ?
O11W Rb1 W18 O67 84.7(6) . . . . ?
O45 Rb1 W18 O67 172.6(4) . . . . ?
O31 Rb1 W18 O67 -45.4(4) 4_655 . . . ?
O70 Rb1 W18 O67 -76.9(4) 4_655 . . . ?
O18 Rb1 W18 O67 12.1(4) 4_655 . . . ?
O58 Rb1 W18 O67 159.6(5) . . . . ?
O36 Rb1 W18 O67 -106.5(4) 4_655 . . . ?
C4 Rb1 W18 O67 112.4(9) 4_645 . . . ?
C5 Rb1 W18 O67 149.1(6) 4_645 . . . ?
W12 Rb1 W18 O67 174.8(4) . . . . ?
W6 Rb1 W18 O67 -12.6(4) 4_655 . . . ?
O11W Rb1 W18 O59 -162.9(4) . . . . ?
O45 Rb1 W18 O59 -75.0(3) . . . . ?
O31 Rb1 W18 O59 67.0(3) 4_655 . . . ?
O70 Rb1 W18 O59 35.5(3) 4_655 . . . ?
O67 Rb1 W18 O59 112.4(4) . . . . ?
O18 Rb1 W18 O59 124.5(3) 4_655 . . . ?
O58 Rb1 W18 O59 -87.9(3) . . . . ?
O36 Rb1 W18 O59 5.9(3) 4_655 . . . ?
C4 Rb1 W18 O59 -135.2(8) 4_645 . . . ?
C5 Rb1 W18 O59 -98.5(5) 4_645 . . . ?
W12 Rb1 W18 O59 -72.7(2) . . . . ?
W6 Rb1 W18 O59 99.8(2) 4_655 . . . ?
O11W Rb1 W18 O68 114.2(6) . . . . ?
O45 Rb1 W18 O68 -157.9(5) . . . . ?
O31 Rb1 W18 O68 -15.9(5) 4_655 . . . ?
O70 Rb1 W18 O68 -47.4(5) 4_655 . . . ?
O67 Rb1 W18 O68 29.5(6) . . . . ?
O18 Rb1 W18 O68 41.6(5) 4_655 . . . ?
O58 Rb1 W18 O68 -170.9(5) . . . . ?
O36 Rb1 W18 O68 -77.0(5) 4_655 . . . ?
C4 Rb1 W18 O68 141.9(9) 4_645 . . . ?
C5 Rb1 W18 O68 178.6(7) 4_645 . . . ?
W12 Rb1 W18 O68 -155.7(5) . . . . ?
W6 Rb1 W18 O68 16.9(5) 4_655 . . . ?
O11W Rb1 W18 O66 -5.5(5) . . . . ?
O45 Rb1 W18 O66 82.4(3) . . . . ?
O31 Rb1 W18 O66 -135.7(3) 4_655 . . . ?
O70 Rb1 W18 O66 -167.1(3) 4_655 . . . ?
O67 Rb1 W18 O66 -90.2(4) . . . . ?
O18 Rb1 W18 O66 -78.1(3) 4_655 . . . ?
O58 Rb1 W18 O66 69.4(3) . . . . ?
O36 Rb1 W18 O66 163.3(3) 4_655 . . . ?
C4 Rb1 W18 O66 22.2(8) 4_645 . . . ?
C5 Rb1 W18 O66 58.9(5) 4_645 . . . ?
W12 Rb1 W18 O66 84.6(2) . . . . ?
W6 Rb1 W18 O66 -102.9(2) 4_655 . . . ?
O11W Rb1 W18 O58 -75.0(5) . . . . ?
O45 Rb1 W18 O58 12.9(3) . . . . ?
O31 Rb1 W18 O58 154.9(3) 4_655 . . . ?
O70 Rb1 W18 O58 123.5(3) 4_655 . . . ?
O67 Rb1 W18 O58 -159.6(5) . . . . ?
O18 Rb1 W18 O58 -147.5(3) 4_655 . . . ?
O36 Rb1 W18 O58 93.8(3) 4_655 . . . ?
C4 Rb1 W18 O58 -47.2(8) 4_645 . . . ?
C5 Rb1 W18 O58 -10.5(5) 4_645 . . . ?
W12 Rb1 W18 O58 15.2(3) . . . . ?
W6 Rb1 W18 O58 -172.3(3) 4_655 . . . ?
O11W Rb1 W18 O62 -90.0(5) . . . . ?
O45 Rb1 W18 O62 -2.1(3) . . . . ?
O31 Rb1 W18 O62 139.9(3) 4_655 . . . ?
O70 Rb1 W18 O62 108.5(3) 4_655 . . . ?
O67 Rb1 W18 O62 -174.7(5) . . . . ?
O18 Rb1 W18 O62 -162.5(3) 4_655 . . . ?
O58 Rb1 W18 O62 -15.0(4) . . . . ?
O36 Rb1 W18 O62 78.8(3) 4_655 . . . ?
C4 Rb1 W18 O62 -62.3(8) 4_645 . . . ?
C5 Rb1 W18 O62 -25.5(5) 4_645 . . . ?
W12 Rb1 W18 O62 0.2(3) . . . . ?
W6 Rb1 W18 O62 172.7(2) 4_655 . . . ?
O11W Rb1 W18 K7 152.6(4) . . . 4_655 ?
O45 Rb1 W18 K7 -119.51(19) . . . 4_655 ?
O31 Rb1 W18 K7 22.5(2) 4_655 . . 4_655 ?
O70 Rb1 W18 K7 -8.96(19) 4_655 . . 4_655 ?
O67 Rb1 W18 K7 67.9(4) . . . 4_655 ?
O18 Rb1 W18 K7 80.0(2) 4_655 . . 4_655 ?
O58 Rb1 W18 K7 -132.5(3) . . . 4_655 ?
O36 Rb1 W18 K7 -38.63(19) 4_655 . . 4_655 ?
C4 Rb1 W18 K7 -179.7(8) 4_645 . . 4_655 ?
C5 Rb1 W18 K7 -143.0(5) 4_645 . . 4_655 ?
W12 Rb1 W18 K7 -117.25(12) . . . 4_655 ?
W6 Rb1 W18 K7 55.27(13) 4_655 . . 4_655 ?
W7 O32 W19 O69 -73.3(8) . . . . ?
Rb2 O32 W19 O69 67.9(3) . . . . ?
W7 O32 W19 O37 -171.6(7) . . . . ?
Rb2 O32 W19 O37 -30.3(3) . . . . ?
W7 O32 W19 O36 103.2(11) . . . . ?
Rb2 O32 W19 O36 -115.5(9) . . . . ?
W7 O32 W19 O31 23.9(7) . . . . ?
Rb2 O32 W19 O31 165.1(3) . . . . ?
W7 O32 W19 O70 105.5(7) . . . . ?
Rb2 O32 W19 O70 -113.3(3) . . . . ?
W7 O32 W19 Rb1 65.0(7) . . . 4_645 ?
Rb2 O32 W19 Rb1 -153.74(13) . . . 4_645 ?
W7 O32 W19 Rb2 -141.3(9) . . . . ?
W12 O37 W19 O69 63.5(7) . . . . ?
Rb2 O37 W19 O69 -68.7(3) . . . . ?
W12 O37 W19 O32 163.0(6) . . . . ?
Rb2 O37 W19 O32 30.7(3) . . . . ?
W12 O37 W19 O36 -35.3(6) . . . . ?
Rb2 O37 W19 O36 -167.5(3) . . . . ?
W12 O37 W19 O31 -108.4(11) . . . . ?
Rb2 O37 W19 O31 119.4(10) . . . . ?
W12 O37 W19 O70 -115.1(6) . . . . ?
Rb2 O37 W19 O70 112.7(3) . . . . ?
W12 O37 W19 Rb1 -82.5(6) . . . 4_645 ?
Rb2 O37 W19 Rb1 145.32(12) . . . 4_645 ?
W12 O37 W19 Rb2 132.2(7) . . . . ?
W11 O36 W19 O69 -61.5(7) . . . . ?
Rb1 O36 W19 O69 132.0(3) 4_645 . . . ?
W11 O36 W19 O32 121.9(9) . . . . ?
Rb1 O36 W19 O32 -44.6(10) 4_645 . . . ?
W11 O36 W19 O37 36.3(6) . . . . ?
Rb1 O36 W19 O37 -130.2(3) 4_645 . . . ?
W11 O36 W19 O31 -158.5(6) . . . . ?
Rb1 O36 W19 O31 35.0(3) 4_645 . . . ?
W11 O36 W19 O70 119.7(6) . . . . ?
Rb1 O36 W19 O70 -46.9(2) 4_645 . . . ?
W11 O36 W19 Rb1 166.5(7) . . . 4_645 ?
W11 O36 W19 Rb2 22.8(8) . . . . ?
Rb1 O36 W19 Rb2 -143.76(14) 4_645 . . . ?
W6 O31 W19 O69 76.3(7) . . . . ?
Rb1 O31 W19 O69 -140.2(3) 4_645 . . . ?
W6 O31 W19 O32 -22.9(7) . . . . ?
Rb1 O31 W19 O32 120.6(3) 4_645 . . . ?
W6 O31 W19 O37 -111.7(11) . . . . ?
Rb1 O31 W19 O37 31.7(12) 4_645 . . . ?
W6 O31 W19 O36 175.1(7) . . . . ?
Rb1 O31 W19 O36 -41.4(3) 4_645 . . . ?
W6 O31 W19 O70 -105.0(7) . . . . ?
Rb1 O31 W19 O70 38.5(3) 4_645 . . . ?
W6 O31 W19 Rb1 -143.5(8) . . . 4_645 ?
W6 O31 W19 Rb2 -6.2(9) . . . . ?
Rb1 O31 W19 Rb2 137.27(16) 4_645 . . . ?
Rb1 O70 W19 O69 12(10) 4_645 . . . ?
Rb1 O70 W19 O32 -126.3(3) 4_645 . . . ?
Rb1 O70 W19 O37 142.1(3) 4_645 . . . ?
Rb1 O70 W19 O36 53.0(3) 4_645 . . . ?
Rb1 O70 W19 O31 -36.1(2) 4_645 . . . ?
Rb1 O70 W19 Rb2 -172.37(13) 4_645 . . . ?
O1W Rb2 W19 O69 -165.2(3) . . . . ?
O4W Rb2 W19 O69 -105.0(8) . . . . ?
O13W Rb2 W19 O69 -123.8(5) . . . . ?
O46 Rb2 W19 O69 71.0(3) . . . . ?
O37 Rb2 W19 O69 110.3(4) . . . . ?
O38 Rb2 W19 O69 22.4(3) . . . . ?
O32 Rb2 W19 O69 -111.6(4) . . . . ?
O43 Rb2 W19 O69 134.1(3) 4_655 . . . ?
O21 Rb2 W19 O69 -77.6(3) . . . . ?
O33 Rb2 W19 O69 -31.8(3) . . . . ?
W13 Rb2 W19 O69 49.1(3) . . . . ?
O1W Rb2 W19 O32 -53.6(4) . . . . ?
O4W Rb2 W19 O32 6.6(8) . . . . ?
O13W Rb2 W19 O32 -12.2(5) . . . . ?
O46 Rb2 W19 O32 -177.5(3) . . . . ?
O37 Rb2 W19 O32 -138.2(4) . . . . ?
O38 Rb2 W19 O32 134.0(3) . . . . ?
O43 Rb2 W19 O32 -114.3(3) 4_655 . . . ?
O21 Rb2 W19 O32 34.0(3) . . . . ?
O33 Rb2 W19 O32 79.8(3) . . . . ?
W13 Rb2 W19 O32 160.6(3) . . . . ?
O1W Rb2 W19 O37 84.5(4) . . . . ?
O4W Rb2 W19 O37 144.8(8) . . . . ?
O13W Rb2 W19 O37 125.9(5) . . . . ?
O46 Rb2 W19 O37 -39.3(3) . . . . ?
O38 Rb2 W19 O37 -87.9(3) . . . . ?
O32 Rb2 W19 O37 138.2(4) . . . . ?
O43 Rb2 W19 O37 23.9(3) 4_655 . . . ?
O21 Rb2 W19 O37 172.1(3) . . . . ?
O33 Rb2 W19 O37 -142.1(3) . . . . ?
W13 Rb2 W19 O37 -61.2(3) . . . . ?
O1W Rb2 W19 O36 102.5(4) . . . . ?
O4W Rb2 W19 O36 162.8(8) . . . . ?
O13W Rb2 W19 O36 143.9(5) . . . . ?
O46 Rb2 W19 O36 -21.3(3) . . . . ?
O37 Rb2 W19 O36 18.0(4) . . . . ?
O38 Rb2 W19 O36 -69.9(3) . . . . ?
O32 Rb2 W19 O36 156.2(4) . . . . ?
O43 Rb2 W19 O36 41.8(3) 4_655 . . . ?
O21 Rb2 W19 O36 -169.9(3) . . . . ?
O33 Rb2 W19 O36 -124.1(3) . . . . ?
W13 Rb2 W19 O36 -43.2(3) . . . . ?
O1W Rb2 W19 O31 -75.6(4) . . . . ?
O4W Rb2 W19 O31 -15.4(8) . . . . ?
O13W Rb2 W19 O31 -34.2(5) . . . . ?
O46 Rb2 W19 O31 160.5(3) . . . . ?
O37 Rb2 W19 O31 -160.2(4) . . . . ?
O38 Rb2 W19 O31 112.0(3) . . . . ?
O32 Rb2 W19 O31 -22.0(4) . . . . ?
O43 Rb2 W19 O31 -136.3(3) 4_655 . . . ?
O21 Rb2 W19 O31 12.0(3) . . . . ?
O33 Rb2 W19 O31 57.8(3) . . . . ?
W13 Rb2 W19 O31 138.6(3) . . . . ?
O1W Rb2 W19 O70 15.0(3) . . . . ?
O4W Rb2 W19 O70 75.2(8) . . . . ?
O13W Rb2 W19 O70 56.3(4) . . . . ?
O46 Rb2 W19 O70 -108.9(2) . . . . ?
O37 Rb2 W19 O70 -69.6(3) . . . . ?
O38 Rb2 W19 O70 -157.5(2) . . . . ?
O32 Rb2 W19 O70 68.6(3) . . . . ?
O43 Rb2 W19 O70 -45.7(2) 4_655 . . . ?
O21 Rb2 W19 O70 102.5(2) . . . . ?
O33 Rb2 W19 O70 148.4(2) . . . . ?
W13 Rb2 W19 O70 -130.79(19) . . . . ?
O1W Rb2 W19 Rb1 3.3(2) . . . 4_645 ?
O4W Rb2 W19 Rb1 63.5(8) . . . 4_645 ?
O13W Rb2 W19 Rb1 44.7(4) . . . 4_645 ?
O46 Rb2 W19 Rb1 -120.57(15) . . . 4_645 ?
O37 Rb2 W19 Rb1 -81.3(3) . . . 4_645 ?
O38 Rb2 W19 Rb1 -169.13(15) . . . 4_645 ?
O32 Rb2 W19 Rb1 56.9(3) . . . 4_645 ?
O43 Rb2 W19 Rb1 -57.41(18) 4_655 . . 4_645 ?
O21 Rb2 W19 Rb1 90.85(15) . . . 4_645 ?
O33 Rb2 W19 Rb1 136.68(15) . . . 4_645 ?
W13 Rb2 W19 Rb1 -142.47(6) . . . 4_645 ?
O30 Sn2 W19A O72 119(5) . . . . ?
O40 Sn2 W19A O72 -57(5) . . . . ?
O35 Sn2 W19A O72 -147(6) . . . . ?
O29 Sn2 W19A O72 32(5) . . . . ?
C7 Sn2 W19A O72 -172.1(18) . . . . ?
K1 Sn2 W19A O72 -13(5) 2_655 . . . ?
O30 Sn2 W19A O35 -93.9(7) . . . . ?
O40 Sn2 W19A O35 90.2(6) . . . . ?
O29 Sn2 W19A O35 178.6(6) . . . . ?
C7 Sn2 W19A O35 -25(5) . . . . ?
O72 Sn2 W19A O35 147(6) . . . . ?
K1 Sn2 W19A O35 134.2(9) 2_655 . . . ?
O40 Sn2 W19A O30 -175.9(5) . . . . ?
O35 Sn2 W19A O30 93.9(7) . . . . ?
O29 Sn2 W19A O30 -87.5(5) . . . . ?
C7 Sn2 W19A O30 69(5) . . . . ?
O72 Sn2 W19A O30 -119(5) . . . . ?
K1 Sn2 W19A O30 -131.9(8) 2_655 . . . ?
O30 Sn2 W19A O40 175.9(5) . . . . ?
O35 Sn2 W19A O40 -90.2(6) . . . . ?
O29 Sn2 W19A O40 88.4(3) . . . . ?
C7 Sn2 W19A O40 -115(5) . . . . ?
O72 Sn2 W19A O40 57(5) . . . . ?
K1 Sn2 W19A O40 44.0(5) 2_655 . . . ?
O30 Sn2 W19A O29 87.5(5) . . . . ?
O40 Sn2 W19A O29 -88.4(3) . . . . ?
O35 Sn2 W19A O29 -178.6(6) . . . . ?
C7 Sn2 W19A O29 156(5) . . . . ?
O72 Sn2 W19A O29 -32(5) . . . . ?
K1 Sn2 W19A O29 -44.4(5) 2_655 . . . ?
O30 Sn2 W19A K1 131.9(8) . . . 2_655 ?
O40 Sn2 W19A K1 -44.0(5) . . . 2_655 ?
O35 Sn2 W19A K1 -134.2(9) . . . 2_655 ?
O29 Sn2 W19A K1 44.4(5) . . . 2_655 ?
C7 Sn2 W19A K1 -159(5) . . . 2_655 ?
O72 Sn2 W19A K1 13(5) . . . 2_655 ?
K1 O72 W19A Sn2 14(5) 2_655 . . . ?
Sn2 O72 W19A O35 -145(6) . . . . ?
K1 O72 W19A O35 -130.8(7) 2_655 . . . ?
Sn2 O72 W19A O30 116(6) . . . . ?
K1 O72 W19A O30 130.4(7) 2_655 . . . ?
Sn2 O72 W19A O40 -53(5) . . . . ?
K1 O72 W19A O40 -39.1(6) 2_655 . . . ?
Sn2 O72 W19A O29 30(5) . . . . ?
K1 O72 W19A O29 44.4(5) 2_655 . . . ?
Sn2 O72 W19A K1 -14(5) . . . 2_655 ?
W10 O35 W19A Sn2 -106.0(15) . . . . ?
W10 O35 W19A O72 62.5(15) . . . . ?
Sn2 O35 W19A O72 169(2) . . . . ?
W10 O35 W19A O30 169.1(7) . . . . ?
Sn2 O35 W19A O30 -84.9(14) . . . . ?
W10 O35 W19A O40 -32.9(14) . . . . ?
Sn2 O35 W19A O40 73.1(13) . . . . ?
W10 O35 W19A O29 -102(3) . . . . ?
Sn2 O35 W19A O29 4.4(18) . . . . ?
W10 O35 W19A K1 -4.0(19) . . . 2_655 ?
Sn2 O35 W19A K1 102.0(18) . . . 2_655 ?
W5 O30 W19A Sn2 116.5(13) . . . . ?
W5 O30 W19A O72 -45.3(15) . . . . ?
Sn2 O30 W19A O72 -162(2) . . . . ?
W5 O30 W19A O35 -154.1(7) . . . . ?
Sn2 O30 W19A O35 89.4(14) . . . . ?
W5 O30 W19A O40 106(2) . . . . ?
Sn2 O30 W19A O40 -10.4(13) . . . . ?
W5 O30 W19A O29 43.8(12) . . . . ?
Sn2 O30 W19A O29 -72.7(12) . . . . ?
W5 O30 W19A K1 19.2(18) . . . 2_655 ?
Sn2 O30 W19A K1 -97.3(16) . . . 2_655 ?
W15 O40 W19A Sn2 118.1(12) . . . . ?
K1 O40 W19A Sn2 -117.2(12) 2_655 . . . ?
W15 O40 W19A O72 -78.9(11) . . . . ?
Sn2 O40 W19A O72 163.1(19) . . . . ?
K1 O40 W19A O72 45.8(8) 2_655 . . . ?
W15 O40 W19A O35 28.4(12) . . . . ?
Sn2 O40 W19A O35 -89.7(13) . . . . ?
K1 O40 W19A O35 153.0(6) 2_655 . . . ?
W15 O40 W19A O30 129(2) . . . . ?
Sn2 O40 W19A O30 10.8(14) . . . . ?
K1 O40 W19A O30 -106(2) 2_655 . . . ?
W15 O40 W19A O29 -168.3(6) . . . . ?
Sn2 O40 W19A O29 73.6(12) . . . . ?
K1 O40 W19A O29 -43.6(5) 2_655 . . . ?
W15 O40 W19A K1 -124.7(8) . . . 2_655 ?
Sn2 O40 W19A K1 117.2(12) . . . 2_655 ?
W4 O29 W19A Sn2 -124.0(12) . . . . ?
K1 O29 W19A Sn2 117.5(12) 2_655 . . . ?
W4 O29 W19A O72 66.5(11) . . . . ?
Sn2 O29 W19A O72 -169.5(19) . . . . ?
K1 O29 W19A O72 -52.0(7) 2_655 . . . ?
W4 O29 W19A O35 -129(3) . . . . ?
Sn2 O29 W19A O35 -4.6(19) . . . . ?
K1 O29 W19A O35 113(3) 2_655 . . . ?
W4 O29 W19A O30 -38.2(11) . . . . ?
Sn2 O29 W19A O30 85.9(13) . . . . ?
K1 O29 W19A O30 -156.7(6) 2_655 . . . ?
W4 O29 W19A O40 161.7(6) . . . . ?
Sn2 O29 W19A O40 -74.3(12) . . . . ?
K1 O29 W19A O40 43.1(5) 2_655 . . . ?
W4 O29 W19A K1 118.5(8) . . . 2_655 ?
Sn2 O29 W19A K1 -117.5(12) . . . 2_655 ?
